data_1568764
loop_
_publ_author_name
'Zhong, Yulong'
'Sobiech, Thomas A.'
'Kauffmann, Brice'
'Song, Bo'
'Li, Xiaopeng'
'Ferrand, Yann'
'Huc, Ivan'
'Gong, Bing'

_publ_section_title
;
 High-affinity single and double helical pseudofoldaxanes with cationic
 guests.
;
_journal_issue 18
_journal_name_full 'Chemical science'
_journal_page_first 4759
_journal_page_last 4768
_journal_paper_doi 10.1039/d3sc00524k
_journal_volume 14
_journal_year 2023
_chemical_formula_moiety '7(F6 P), 2(C183 H139 N16 O60), 2(C24 H8 N2), 2(C17 H8 N2), 6(O)'
_chemical_formula_sum 'C448 H312 F42 N40 O126 P7'
_chemical_formula_weight 9286.15
_chemical_properties_physical Air-sensitive
_space_group_crystal_system monoclinic
_space_group_IT_number 15
_space_group_name_Hall '-C 2yc'
_space_group_name_H-M_alt 'C 1 2/c 1'
_atom_sites_solution_hydrogens geom
_audit_creation_date 2021-08-13
_audit_creation_method
;
Olex2 1.3
(compiled 2020.12.01 svn.r5f60950 for OlexSys, GUI svn.r6272)
;
_audit_update_record
;
2021-08-13 deposited with the CCDC.	2023-03-10 downloaded from the CCDC.
;
_cell_angle_alpha 90
_cell_angle_beta 99.771(5)
_cell_angle_gamma 90
_cell_formula_units_Z 4
_cell_length_a 41.464(2)
_cell_length_b 37.476(2)
_cell_length_c 43.380(2)
_cell_measurement_reflns_used 14755
_cell_measurement_temperature 130(2)
_cell_measurement_theta_max 37.6930
_cell_measurement_theta_min 1.8110
_cell_volume 66431(6)
_computing_molecular_graphics 'Olex2 1.3 (Dolomanov et al., 2009)'
_computing_publication_material 'Olex2 1.3 (Dolomanov et al., 2009)'
_computing_structure_refinement 'SHELXL 2018/3 (Sheldrick, 2015)'
_diffrn_ambient_temperature 130(2)
_diffrn_measured_fraction_theta_full 0.968
_diffrn_measured_fraction_theta_max 0.968
_diffrn_measurement_device_type Eiger1M
_diffrn_measurement_method 'phi and omega scans'
_diffrn_radiation_monochromator 'Osmic Varimax HF'
_diffrn_radiation_type CuK\a
_diffrn_radiation_wavelength 1.54178
_diffrn_reflns_av_R_equivalents 0.0766
_diffrn_reflns_av_unetI/netI 0.0676
_diffrn_reflns_Laue_measured_fraction_full 0.968
_diffrn_reflns_Laue_measured_fraction_max 0.968
_diffrn_reflns_limit_h_max 36
_diffrn_reflns_limit_h_min -37
_diffrn_reflns_limit_k_max 33
_diffrn_reflns_limit_k_min -34
_diffrn_reflns_limit_l_max 39
_diffrn_reflns_limit_l_min -38
_diffrn_reflns_number 130917
_diffrn_reflns_point_group_measured_fraction_full 0.968
_diffrn_reflns_point_group_measured_fraction_max 0.968
_diffrn_reflns_theta_full 44.602
_diffrn_reflns_theta_max 44.602
_diffrn_reflns_theta_min 1.802
_diffrn_source 'Rigaku rotating anode FRX'
_exptl_absorpt_coefficient_mu 0.806
_exptl_absorpt_correction_T_max 1.00000
_exptl_absorpt_correction_T_min 0.53753
_exptl_absorpt_correction_type multi-scan
_exptl_crystal_density_diffrn 0.928
_exptl_crystal_description needle
_exptl_crystal_F_000 19084
_exptl_crystal_size_max 0.1
_exptl_crystal_size_mid 0.01
_exptl_crystal_size_min 0.01
_refine_diff_density_max 0.799
_refine_diff_density_min -0.436
_refine_diff_density_rms 0.119
_refine_ls_extinction_coef 0.0000000(12)
_refine_ls_extinction_expression Fc^*^=kFc[1+0.001xFc^2^\l^3^/sin(2\q)]^-1/4^
_refine_ls_extinction_method 'SHELXL-2018/3 (Sheldrick 2018)'
_refine_ls_goodness_of_fit_ref 1.810
_refine_ls_hydrogen_treatment constr
_refine_ls_matrix_type full
_refine_ls_number_parameters 2894
_refine_ls_number_reflns 25468
_refine_ls_number_restraints 11840
_refine_ls_restrained_S_all 1.546
_refine_ls_R_factor_all 0.2999
_refine_ls_R_factor_gt 0.2210
_refine_ls_shift/su_max 2.283
_refine_ls_shift/su_mean 0.020
_refine_ls_structure_factor_coef Fsqd
_refine_ls_weighting_details 'w=1/[\s^2^(Fo^2^)+(0.2000P)^2^] where P=(Fo^2^+2Fc^2^)/3'
_refine_ls_weighting_scheme calc
_refine_ls_wR_factor_gt 0.5107
_refine_ls_wR_factor_ref 0.5612
_reflns_Friedel_coverage 0.000
_reflns_number_gt 9754
_reflns_number_total 25468
_reflns_threshold_expression 'I > 2\s(I)'
_cod_data_source_file d3sc00524k2.cif
_cod_data_source_block 16m2para_sq
_cod_depositor_comments 'Adding full bibliography for 1568763--1568764.cif.'
_cod_original_cell_volume 66430(6)
_cod_database_code 1568764
_shelx_shelxl_version_number 2018/3
_shelx_space_group_comment
;
The symmetry employed for this shelxl refinement is uniquely defined
by the following loop, which should always be used as a source of
symmetry information in preference to the above space-group names.
They are only intended as comments.
;
_olex2_refinement_description
;
1. Restrained distances
 C1_1-C2_1 = C4_1-C5_1 = C5_1-C6_1
 1.37 with sigma of 0.02
 C1_1-C6_1
 1.38 with sigma of 0.02
 C2_1-C3_1 = C3_1-C4_1
 1.36 with sigma of 0.02
 C1_2-C2_2 = C4_2-C5_2 = C5_2-C6_2
 1.37 with sigma of 0.02
 C1_2-C6_2
 1.38 with sigma of 0.02
 C2_2-C3_2 = C3_2-C4_2
 1.36 with sigma of 0.02
 C1_3-C2_3 = C4_3-C5_3 = C5_3-C6_3
 1.37 with sigma of 0.02
 C1_3-C6_3
 1.38 with sigma of 0.02
 C2_3-C3_3 = C3_3-C4_3
 1.36 with sigma of 0.02
 C1_4-C2_4 = C4_4-C5_4 = C5_4-C6_4
 1.37 with sigma of 0.02
 C1_4-C6_4
 1.38 with sigma of 0.02
 C2_4-C3_4 = C3_4-C4_4
 1.36 with sigma of 0.02
 C1_5-C2_5 = C4_5-C5_5 = C5_5-C6_5
 1.37 with sigma of 0.02
 C1_5-C6_5
 1.38 with sigma of 0.02
 C2_5-C3_5 = C3_5-C4_5
 1.36 with sigma of 0.02
 C1_6-C2_6 = C4_6-C5_6 = C5_6-C6_6
 1.37 with sigma of 0.02
 C1_6-C6_6
 1.38 with sigma of 0.02
 C2_6-C3_6 = C3_6-C4_6
 1.36 with sigma of 0.02
 C1_7-C2_7 = C4_7-C5_7 = C5_7-C6_7
 1.37 with sigma of 0.02
 C1_7-C6_7
 1.38 with sigma of 0.02
 C2_7-C3_7 = C3_7-C4_7
 1.36 with sigma of 0.02
 C1_8-C2_8 = C4_8-C5_8 = C5_8-C6_8
 1.37 with sigma of 0.02
 C1_8-C6_8
 1.38 with sigma of 0.02
 C2_8-C3_8 = C3_8-C4_8
 1.36 with sigma of 0.02
 C1_9-C2_9 = C4_9-C5_9 = C5_9-C6_9
 1.37 with sigma of 0.02
 C1_9-C6_9
 1.38 with sigma of 0.02
 C2_9-C3_9 = C3_9-C4_9
 1.36 with sigma of 0.02
 C1_10-C2_10 = C4_10-C5_10 = C5_10-C6_10
 1.37 with sigma of 0.02
 C1_10-C6_10
 1.38 with sigma of 0.02
 C2_10-C3_10 = C3_10-C4_10
 1.36 with sigma of 0.02
 C1_11-C2_11 = C4_11-C5_11 = C5_11-C6_11
 1.37 with sigma of 0.02
 C1_11-C6_11
 1.38 with sigma of 0.02
 C2_11-C3_11 = C3_11-C4_11
 1.36 with sigma of 0.02
 C1_12-C2_12 = C4_12-C5_12 = C5_12-C6_12
 1.37 with sigma of 0.02
 C1_12-C6_12
 1.38 with sigma of 0.02
 C2_12-C3_12 = C3_12-C4_12
 1.36 with sigma of 0.02
 C1_13-C2_13 = C4_13-C5_13 = C5_13-C6_13
 1.37 with sigma of 0.02
 C1_13-C6_13
 1.38 with sigma of 0.02
 C2_13-C3_13 = C3_13-C4_13
 1.36 with sigma of 0.02
 C1_14-C2_14 = C4_14-C5_14 = C5_14-C6_14
 1.37 with sigma of 0.02
 C1_14-C6_14
 1.38 with sigma of 0.02
 C2_14-C3_14 = C3_14-C4_14
 1.36 with sigma of 0.02
 C1_15-C2_15 = C4_15-C5_15 = C5_15-C6_15
 1.37 with sigma of 0.02
 C1_15-C6_15
 1.38 with sigma of 0.02
 C2_15-C3_15 = C3_15-C4_15
 1.36 with sigma of 0.02
 C1_16-C2_16 = C4_16-C5_16 = C5_16-C6_16
 1.37 with sigma of 0.02
 C1_16-C6_16
 1.38 with sigma of 0.02
 C2_16-C3_16 = C3_16-C4_16
 1.36 with sigma of 0.02
 C1_17-C2_17 = C4_17-C5_17 = C5_17-C6_17
 1.37 with sigma of 0.02
 C1_17-C6_17
 1.38 with sigma of 0.02
 C2_17-C3_17 = C3_17-C4_17
 1.36 with sigma of 0.02
 N1_18-C1_18 = N1_18-C5_18
 1.33 with sigma of 0.02
 C1_21-C2_21 = C4_21-C5_21
 1.38 with sigma of 0.02
 C2_21-C3_21 = C3_21-C4_21
 1.37 with sigma of 0.02
 C1_18-C2_18 = C4_18-C5_18
 1.38 with sigma of 0.02
 C2_18-C3_18 = C3_18-C4_18
 1.37 with sigma of 0.02
 N1_19-C1_19 = N1_19-C5_19
 1.33 with sigma of 0.02
 C1_19-C2_19 = C4_19-C5_19
 1.38 with sigma of 0.02
 C2_19-C3_19 = C3_19-C4_19
 1.37 with sigma of 0.02
 N1_21-C1_21 = N1_21-C5_21
 1.33 with sigma of 0.02
 C1_20-C2_20 = C4_20-C5_20
 1.38 with sigma of 0.02
 N1_20-C1_20 = N1_20-C5_20
 1.33 with sigma of 0.02
 C2_20-C3_20 = C3_20-C4_20
 1.37 with sigma of 0.02
 C4-C122 = C130-C122 = C163-C130 = C253-C163 = C253-C207 = C207-C182 = C182-C070
 1.54 with sigma of 0.02
 C3-C257
 1.54 with sigma of 0.02
 O061-C287
 1.45 with sigma of 0.02
 O208-C3
 1.45 with sigma of 0.02
 C259-C1
 1.54 with sigma of 0.02
 C7-C166 = C303-C166
 1.54 with sigma of 0.02
 C7-C160 = C7-C179
 1.54 with sigma of 0.02
 O202-C8 = O202-C293
 1.45 with sigma of 0.02
 C293-C26
 1.54 with sigma of 0.02
 O204-C1_13
 1.45 with sigma of 0.02
 O037-C195
 1.45 with sigma of 0.02
 C83-C19
 1.54 with sigma of 0.02
 O062-C3_14
 1.45 with sigma of 0.02
 C19-C20
 1.54 with sigma of 0.02
 C31-C12
 1.54 with sigma of 0.02
 C20-C233
 1.54 with sigma of 0.02
 O062-C12
 1.45 with sigma of 0.02
 C11-C111
 1.54 with sigma of 0.02
 O271-C286
 1.54 with sigma of 0.02
 C296-C104
 1.54 with sigma of 0.02
 C286-C277
 1.54 with sigma of 0.02
 C104-C11
 1.54 with sigma of 0.02
 C183-O013
 1.54 with sigma of 0.02
 C36-C173
 1.54 with sigma of 0.02
 O14-C295 = C295-C123 = C157-C123
 1.54 with sigma of 0.02
 O013-C16
 2.8 with sigma of 0.02
 C183-C16
 1.54 with sigma of 0.02
 C83-C15
 1.54 with sigma of 0.02
 C1_11-C3_11 = C3_11-C5_11 = C4_11-C6_11
 2.37 with sigma of 0.04
 C1_16-C5_16
 2.38 with sigma of 0.04
 C1_8-C5_8
 2.38 with sigma of 0.04
 C2_13-C4_13
 2.36 with sigma of 0.04
 C1_7-C3_7 = C3_7-C5_7 = C4_7-C6_7
 2.37 with sigma of 0.04
 C2_9-C4_9
 2.36 with sigma of 0.04
 C1_12-C5_12
 2.38 with sigma of 0.04
 C1_15-C3_15 = C3_15-C5_15 = C4_15-C6_15
 2.37 with sigma of 0.04
 C2_17-C4_17
 2.36 with sigma of 0.04
 C1_6-C5_6
 2.38 with sigma of 0.04
 C2_7-C4_7
 2.36 with sigma of 0.04
 C1_9-C3_9 = C3_9-C5_9 = C4_9-C6_9
 2.37 with sigma of 0.04
 C1_10-C5_10
 2.38 with sigma of 0.04
 C2_11-C4_11
 2.36 with sigma of 0.04
 C1_13-C3_13 = C3_13-C5_13 = C4_13-C6_13
 2.37 with sigma of 0.04
 C1_14-C5_14
 2.38 with sigma of 0.04
 C2_15-C4_15
 2.36 with sigma of 0.04
 C1_17-C3_17 = C3_17-C5_17 = C4_17-C6_17
 2.37 with sigma of 0.04
 C2_6-C4_6
 2.36 with sigma of 0.04
 C1_7-C5_7
 2.38 with sigma of 0.04
 C1_8-C3_8 = C3_8-C5_8 = C4_8-C6_8
 2.37 with sigma of 0.04
 C2_8-C4_8
 2.36 with sigma of 0.04
 C1_9-C5_9
 2.38 with sigma of 0.04
 C1_10-C3_10 = C3_10-C5_10 = C4_10-C6_10
 2.37 with sigma of 0.04
 C2_10-C4_10
 2.36 with sigma of 0.04
 C1_11-C5_11
 2.38 with sigma of 0.04
 C1_12-C3_12 = C3_12-C5_12 = C4_12-C6_12
 2.37 with sigma of 0.04
 C2_12-C4_12
 2.36 with sigma of 0.04
 C1_13-C5_13
 2.38 with sigma of 0.04
 C1_14-C3_14 = C3_14-C5_14 = C4_14-C6_14
 2.37 with sigma of 0.04
 C2_14-C4_14
 2.36 with sigma of 0.04
 C1_15-C5_15
 2.38 with sigma of 0.04
 C1_16-C3_16 = C3_16-C5_16 = C4_16-C6_16
 2.37 with sigma of 0.04
 C2_16-C4_16
 2.36 with sigma of 0.04
 C1_17-C5_17
 2.38 with sigma of 0.04
 C1_1-C3_1 = C3_1-C5_1 = C4_1-C6_1
 2.37 with sigma of 0.04
 C1_1-C5_1
 2.38 with sigma of 0.04
 C2_1-C4_1
 2.36 with sigma of 0.04
 C1_2-C3_2 = C3_2-C5_2 = C4_2-C6_2
 2.37 with sigma of 0.04
 C1_2-C5_2
 2.38 with sigma of 0.04
 C2_2-C4_2
 2.36 with sigma of 0.04
 C1_3-C3_3 = C3_3-C5_3 = C4_3-C6_3
 2.37 with sigma of 0.04
 C1_3-C5_3
 2.38 with sigma of 0.04
 C2_3-C4_3
 2.36 with sigma of 0.04
 C1_4-C3_4 = C3_4-C5_4 = C4_4-C6_4
 2.37 with sigma of 0.04
 C1_4-C5_4
 2.38 with sigma of 0.04
 C2_4-C4_4
 2.36 with sigma of 0.04
 C1_5-C3_5 = C3_5-C5_5 = C4_5-C6_5
 2.37 with sigma of 0.04
 C1_5-C5_5
 2.38 with sigma of 0.04
 C2_5-C4_5
 2.36 with sigma of 0.04
 C1_6-C3_6 = C3_6-C5_6 = C4_6-C6_6
 2.37 with sigma of 0.04
 C2_19-C4_19
 2.35 with sigma of 0.04
 C2_18-C4_18
 2.35 with sigma of 0.04
 C3_19-C5_19
 2.37 with sigma of 0.04
 N1_21-C2_21
 2.4 with sigma of 0.04
 N1_21-C4_21
 2.39 with sigma of 0.04
 C1_21-C3_21
 2.36 with sigma of 0.04
 C2_21-C4_21
 2.35 with sigma of 0.04
 C3_21-C5_21
 2.37 with sigma of 0.04
 N1_18-C4_18
 2.39 with sigma of 0.04
 N1_19-C2_19
 2.4 with sigma of 0.04
 N1_18-C2_18
 2.4 with sigma of 0.04
 C1_18-C3_18
 2.36 with sigma of 0.04
 C3_18-C5_18
 2.37 with sigma of 0.04
 N1_19-C4_19
 2.39 with sigma of 0.04
 C1_19-C3_19
 2.36 with sigma of 0.04
 C2_20-C4_20
 2.35 with sigma of 0.04
 N1_20-C2_20
 2.4 with sigma of 0.04
 N1_20-C4_20
 2.39 with sigma of 0.04
 C1_20-C3_20
 2.36 with sigma of 0.04
 C3_20-C5_20
 2.37 with sigma of 0.04
2. Restrained planarity
 with sigma of 0.1
 with sigma of 0.1
3. Uiso/Uaniso restraints and constraints
All non-hydrogen atoms have similar U: within 1A with sigma of 0.04 and sigma
for terminal atoms of 0.08 within 1A
4. Rigid body (RIGU) restrains
 C1_15, C2_15, C3_15, C4_15, C5_15, C6_15
 with sigma for 1-2 distances of 0.004 and sigma for 1-3 distances of 0.004
 C1_7, C2_7, C3_7, C4_7, C5_7, C6_7
 with sigma for 1-2 distances of 0.004 and sigma for 1-3 distances of 0.004
 C1_3, C2_3, C3_3, C4_3, C5_3, C6_3
 with sigma for 1-2 distances of 0.004 and sigma for 1-3 distances of 0.004
 C1_11, C2_11, C3_11, C4_11, C5_11, C6_11
 with sigma for 1-2 distances of 0.004 and sigma for 1-3 distances of 0.004
 C1_5, C2_5, C3_5, C4_5, C5_5, C6_5
 with sigma for 1-2 distances of 0.004 and sigma for 1-3 distances of 0.004
 C1_9, C2_9, C3_9, C4_9, C5_9, C6_9
 with sigma for 1-2 distances of 0.004 and sigma for 1-3 distances of 0.004
 C1_13, C2_13, C3_13, C4_13, C5_13, C6_13
 with sigma for 1-2 distances of 0.004 and sigma for 1-3 distances of 0.004
 C1_17, C2_17, C3_17, C4_17, C5_17, C6_17
 with sigma for 1-2 distances of 0.004 and sigma for 1-3 distances of 0.004
 C1_1, C2_1, C3_1, C4_1, C5_1, C6_1
 with sigma for 1-2 distances of 0.004 and sigma for 1-3 distances of 0.004
 C1_2, C2_2, C3_2, C4_2, C5_2, C6_2
 with sigma for 1-2 distances of 0.004 and sigma for 1-3 distances of 0.004
 C1_4, C2_4, C3_4, C4_4, C5_4, C6_4
 with sigma for 1-2 distances of 0.004 and sigma for 1-3 distances of 0.004
 C1_6, C2_6, C3_6, C4_6, C5_6, C6_6
 with sigma for 1-2 distances of 0.004 and sigma for 1-3 distances of 0.004
 C1_8, C2_8, C3_8, C4_8, C5_8, C6_8
 with sigma for 1-2 distances of 0.004 and sigma for 1-3 distances of 0.004
 C1_10, C2_10, C3_10, C4_10, C5_10, C6_10
 with sigma for 1-2 distances of 0.004 and sigma for 1-3 distances of 0.004
 C1_12, C2_12, C3_12, C4_12, C5_12, C6_12
 with sigma for 1-2 distances of 0.004 and sigma for 1-3 distances of 0.004
 C1_14, C2_14, C3_14, C4_14, C5_14, C6_14
 with sigma for 1-2 distances of 0.004 and sigma for 1-3 distances of 0.004
 C1_16, C2_16, C3_16, C4_16, C5_16, C6_16
 with sigma for 1-2 distances of 0.004 and sigma for 1-3 distances of 0.004
 N1_19, C1_19, C2_19, C3_19, C4_19, C5_19
 with sigma for 1-2 distances of 0.004 and sigma for 1-3 distances of 0.004
 N1_18, C1_18, C2_18, C3_18, C4_18, C5_18
 with sigma for 1-2 distances of 0.004 and sigma for 1-3 distances of 0.004
 N1_21, C1_21, C2_21, C3_21, C4_21, C5_21
 with sigma for 1-2 distances of 0.004 and sigma for 1-3 distances of 0.004
 N1_20, C1_20, C2_20, C3_20, C4_20, C5_20
 with sigma for 1-2 distances of 0.004 and sigma for 1-3 distances of 0.004
 C293, O202, C8, C26, C142, O007
 with sigma for 1-2 distances of 0.004 and sigma for 1-3 distances of 0.004
 C157, C295, C212
 with sigma for 1-2 distances of 0.004 and sigma for 1-3 distances of 0.004
 C83, C233, C160, C7, C179, C166, C303, O197
 with sigma for 1-2 distances of 0.004 and sigma for 1-3 distances of 0.004
 C4, C122, C163, C130
 with sigma for 1-2 distances of 0.004 and sigma for 1-3 distances of 0.004
 C4, C122, C163, C130, C253, C207
 with sigma for 1-2 distances of 0.004 and sigma for 1-3 distances of 0.004
 F121, F102, F224, F153, F169, F217, P004
 with sigma for 1-2 distances of 0.004 and sigma for 1-3 distances of 0.004
 C157, C295, O14, C212, O009
 with sigma for 1-2 distances of 0.004 and sigma for 1-3 distances of 0.004
 C183, O013
 with sigma for 1-2 distances of 0.004 and sigma for 1-3 distances of 0.004
5.a Ternary CH refined with riding coordinates:
 C252(H252), C7(H7)
5.b Secondary CH2 refined with riding coordinates:
 C086(H08A,H08B), C140(H14A,H14B), C154(H15A,H15B), C223(H22A,H22B), C232(H23A,
 H23B), C244(H24A,H24B), C303(H30A,H30B), C166(H16A,H16B)
5.c Aromatic/amide H refined with riding coordinates:
 N017(H017), N022(H022), N024(H024), N026(H026), N027(H027), N028(H028),
 N031(H031), N041(H041), N050(H050), N064(H064), N085(H085), N113(H113),
 N117(H117), N130(H130), N288(H288), N8(H8), C1(H1), C5(H5), C2(H2), C6(H6),
 C3(H3), C1(H1), C4(H4), C1(H1), C4(H4), C1(H1), C4(H4), C1(H1), C4(H4), C1(H1),
  C4(H4), C6(H6), C3(H3), C6(H6), C3(H3), C5(H5), C2(H2), C5(H5), C2(H2),
 C5(H5), C2(H2), C5(H5), C2(H2), C5(H5), C2(H2), C5(H5), C2(H2), C5(H5), C2(H2),
  C5(H5), C2(H2), C5(H5), C2(H2), C4(H4), C1(H1), C5(H5), C2(H2), C4(H4),
 C1(H1), C5(H5), C2(H2), C4(H4), C1(H1), C5(H5), C2(H2), C4(H4), C1(H1), C5(H5),
  C2(H2)
5.d Idealised Me refined as rotating group:
 C087(H08C,H08D,H08E), C110(H11A,H11B,H11C), C187(H18A,H18B,H18C), C191(H19A,
 H19B,H19C), C199(H19D,H19E,H19F), C214(H21A,H21B,H21C), C228(H22C,H22D,H22E),
 C235(H23C,H23D,H23E), C251(H25A,H25B,H25C), C260(H26A,H26B,H26C), C261(H26D,
 H26E,H26F), C264(H26G,H26H,H26I), C272(H27A,H27B,H27C), C274(H27D,H27E,H27F),
 C284(H28A,H28B,H28C), C289(H28D,H28E,H28F), C43(H43A,H43B,H43C), C113(H11D,
 H11E,H11F), C84(H84A,H84B,H84C), C2(H2A,H2B,H2C), C46(H46A,H46B,H46C),
 C160(H16C,H16D,H16E), C179(H17A,H17B,H17C)
;
_smtbx_masks_void_probe_radius 1.2
_smtbx_masks_void_truncation_radius 1.2
_olex2_submission_special_instructions 'No special instructions were received'

loop_
_space_group_symop_operation_xyz
'x, y, z'
'-x, y, -z+1/2'
'x+1/2, y+1/2, z'
'-x+1/2, y+1/2, -z+1/2'
'-x, -y, -z'
'x, -y, z-1/2'
'-x+1/2, -y+1/2, -z'
'x+1/2, -y+1/2, z-1/2'

loop_
_atom_site_label
_atom_site_type_symbol
_atom_site_fract_x
_atom_site_fract_y
_atom_site_fract_z
_atom_site_U_iso_or_equiv
_atom_site_adp_type
_atom_site_occupancy
_atom_site_site_symmetry_order
_atom_site_calc_flag
_atom_site_refinement_flags_posn
_atom_site_refinement_flags_adp
_atom_site_refinement_flags_occupancy
_atom_site_disorder_assembly
_atom_site_disorder_group
P001 P 0.8878(3) 0.5829(4) 0.0657(2) 0.254(3) Uani 1 1 d . . . . .
O002 O 0.9577(2) 0.6008(3) -0.0572(3) 0.183(4) Uani 1 1 d . . . . .
O003 O 0.8877(4) 0.6819(3) -0.0846(3) 0.195(4) Uani 1 1 d . . . . .
P004 P 0.8107(4) 0.7753(5) 0.1965(3) 0.358(6) Uani 1 1 d . . . . .
P005 P 1.000000 0.6285(6) -0.250000 0.354(9) Uani 1 2 d S T P . .
O006 O 1.0318(3) 0.5967(4) 0.0288(3) 0.196(5) Uani 1 1 d . . . . .
O007 O 1.1177(3) 0.5225(4) 0.0822(3) 0.220(5) Uani 1 1 d . . . . .
O008 O 1.0689(3) 0.4960(4) 0.0171(3) 0.187(4) Uani 1 1 d . . . . .
O009 O 0.8834(4) 0.7576(4) -0.1636(3) 0.246(5) Uani 1 1 d . . . . .
O010 O 0.9547(4) 0.7447(5) -0.0833(3) 0.237(8) Uani 1 1 d . . . . .
O011 O 1.0302(3) 0.6661(4) -0.0665(3) 0.201(5) Uani 1 1 d . . . . .
O013 O 0.8422(3) 0.6059(4) -0.1686(3) 0.242(5) Uani 1 1 d D . . . .
O014 O 0.9967(4) 0.5935(4) -0.1385(3) 0.231(5) Uani 1 1 d . . . . .
O015 O 0.9935(3) 0.4838(5) -0.0790(3) 0.195(4) Uani 1 1 d . . . . .
O016 O 1.0555(4) 0.6699(4) 0.1085(3) 0.196(5) Uani 1 1 d . . . . .
N017 N 1.1754(7) 0.7248(10) 0.1442(6) 0.304(17) Uani 1 1 d . . . . .
H017 H 1.190307 0.712771 0.156029 0.365 Uiso 1 1 calc R U . . .
O018 O 0.8583(4) 0.9120(4) -0.0485(3) 0.226(5) Uani 1 1 d . . . . .
F020 F 0.8665(3) 0.5884(4) 0.0319(3) 0.267(5) Uani 1 1 d . . . . .
P021 P 1.2254(7) 0.5161(6) 0.1771(7) 0.462(16) Uani 1 1 d . . . . .
N022 N 1.0720(4) 0.5558(4) 0.0471(4) 0.181(5) Uani 1 1 d . . . . .
H022 H 1.080886 0.536215 0.042554 0.217 Uiso 1 1 calc R U . . .
O023 O 0.9276(5) 0.8288(4) -0.0279(4) 0.258(8) Uani 1 1 d . . . . .
N024 N 0.8866(4) 0.8530(4) -0.0650(4) 0.193(5) Uani 1 1 d . . . . .
H024 H 0.872265 0.869743 -0.069050 0.232 Uiso 1 1 calc R U . . .
O025 O 0.9308(4) 0.5272(5) -0.1265(3) 0.235(6) Uani 1 1 d . . . . .
N026 N 0.9700(4) 0.5468(5) -0.0739(3) 0.186(5) Uani 1 1 d . . . . .
H026 H 0.964844 0.531555 -0.088751 0.223 Uiso 1 1 calc R U . . .
N027 N 1.0360(6) 0.6094(6) -0.0828(4) 0.206(9) Uani 1 1 d . . . . .
H027 H 1.027955 0.594385 -0.096998 0.247 Uiso 1 1 calc R U . . .
N028 N 0.8246(4) 0.7893(4) -0.0586(5) 0.220(6) Uani 1 1 d . . . . .
H028 H 0.813578 0.808780 -0.060613 0.264 Uiso 1 1 calc R U . . .
O029 O 0.9597(3) 0.8478(5) 0.0670(3) 0.221(5) Uani 1 1 d . . . . .
O030 O 0.9362(4) 0.4515(7) -0.1743(4) 0.230(6) Uani 1 1 d . . . . .
N031 N 0.9297(4) 0.7221(6) -0.1310(4) 0.226(7) Uani 1 1 d . . . . .
H031 H 0.914065 0.726242 -0.146366 0.271 Uiso 1 1 calc R U . . .
O033 O 0.8372(5) 0.8569(5) -0.1169(4) 0.284(7) Uani 1 1 d . . . . .
O036 O 1.0322(4) 0.7829(4) 0.1207(4) 0.246(6) Uani 1 1 d . . . . .
O037 O 0.9744(4) 1.0113(4) 0.0609(3) 0.254(6) Uani 1 1 d D . . . .
O038 O 0.9013(4) 0.9576(4) 0.0560(3) 0.242(6) Uani 1 1 d . . . . .
O040 O 1.0958(4) 0.7380(5) -0.0702(4) 0.259(7) Uani 1 1 d . . . . .
N041 N 1.0423(4) 0.8223(6) 0.1604(4) 0.230(7) Uani 1 1 d . . . . .
H041 H 1.055010 0.826361 0.177901 0.275 Uiso 1 1 calc R U . . .
O043 O 1.1327(4) 0.6156(4) 0.1602(4) 0.228(5) Uani 1 1 d . . . . .
O044 O 1.0404(4) 0.8746(4) 0.1968(4) 0.234(5) Uani 1 1 d . . . . .
O045 O 1.0871(3) 0.8024(5) 0.2056(4) 0.263(6) Uani 1 1 d . . . . .
C046 C 0.9535(7) 0.5752(8) -0.0761(6) 0.205(11) Uani 1 1 d . . . . .
O047 O 0.8375(3) 0.8178(4) -0.0156(5) 0.216(5) Uani 1 1 d . . . . .
N050 N 1.1002(4) 0.6735(5) 0.1489(4) 0.216(6) Uani 1 1 d . . . . .
H050 H 1.117347 0.662261 0.157811 0.259 Uiso 1 1 calc R U . . .
O051 O 1.0596(3) 0.5472(5) -0.0946(3) 0.217(5) Uani 1 1 d . . . . .
O052 O 1.1877(5) 0.5775(6) 0.0680(4) 0.264(7) Uani 1 1 d . . . . .
O058 O 0.8654(7) 0.7646(8) -0.0195(7) 0.297(14) Uani 1 1 d . U . . .
O061 O 1.2113(5) 0.7409(7) 0.1951(5) 0.365(12) Uani 1 1 d D . . . .
O062 O 0.9286(4) 0.9785(4) -0.0462(4) 0.282(7) Uiso 1 1 d D . . . .
N064 N 0.9965(5) 0.7920(7) -0.1401(5) 0.260(8) Uani 1 1 d . . . . .
H064 H 0.980865 0.794686 -0.155716 0.312 Uiso 1 1 calc R U . . .
O066 O 1.1354(4) 0.7256(5) 0.1007(4) 0.246(6) Uani 1 1 d . . . . .
C070 C 0.9055(5) 0.6374(5) -0.0195(4) 0.191(7) Uani 1 1 d D . . . .
O071 O 0.9443(4) 0.8261(5) -0.1723(4) 0.262(6) Uani 1 1 d . . . . .
C079 C 1.0457(6) 0.5682(6) 0.0262(5) 0.163(6) Uani 1 1 d . . . . .
O083 O 0.9931(7) 0.8941(5) -0.0368(4) 0.303(12) Uani 1 1 d . . . . .
O084 O 1.0706(5) 0.6700(6) -0.1436(4) 0.275(8) Uani 1 1 d . . . . .
N085 N 1.1370(6) 0.6130(6) 0.0338(6) 0.241(7) Uani 1 1 d . . . . .
H085 H 1.143550 0.591927 0.030141 0.289 Uiso 1 1 calc R U . . .
C086 C 0.9207(6) 0.5024(7) -0.1528(6) 0.223(8) Uani 1 1 d . . . . .
H08A H 0.899106 0.492727 -0.152092 0.267 Uiso 1 1 calc R U . . .
H08B H 0.920332 0.514329 -0.172670 0.267 Uiso 1 1 calc R U . . .
C087 C 0.9858(5) 0.5718(5) -0.1655(4) 0.245(9) Uani 1 1 d . . . . .
H08C H 0.983793 0.586213 -0.184029 0.368 Uiso 1 1 calc R U . . .
H08D H 0.964947 0.561460 -0.163987 0.368 Uiso 1 1 calc R U . . .
H08E H 1.001432 0.553110 -0.166603 0.368 Uiso 1 1 calc R U . . .
O088 O 0.7711(4) 0.7877(4) -0.1021(4) 0.271(6) Uani 1 1 d . . . . .
F089 F 0.9216(4) 0.5824(4) 0.0531(3) 0.290(6) Uani 1 1 d . . . . .
O090 O 1.0436(7) 0.9016(7) 0.0578(4) 0.365(15) Uani 1 1 d . . . . .
C096 C 0.9591(7) 0.8779(9) 0.0788(6) 0.202(11) Uani 1 1 d . . . . .
O100 O 1.1042(4) 0.6554(5) 0.0168(3) 0.226(6) Uani 1 1 d . . . . .
F102 F 0.8229(4) 0.7627(5) 0.2311(4) 0.370(7) Uani 1 1 d . . . . .
O104 O 1.1166(5) 0.9222(6) 0.1935(5) 0.339(10) Uani 1 1 d . . . . .
O106 O 0.8066(3) 0.6845(4) -0.1518(4) 0.259(6) Uani 1 1 d . . . . .
C110 C 1.0785(4) 0.4616(6) 0.0135(4) 0.203(7) Uani 1 1 d . . . . .
H11A H 1.091519 0.460597 -0.002785 0.304 Uiso 1 1 calc R U . . .
H11B H 1.059456 0.446846 0.007910 0.304 Uiso 1 1 calc R U . . .
H11C H 1.091079 0.453300 0.032726 0.304 Uiso 1 1 calc R U . . .
N113 N 0.8612(4) 0.6505(7) -0.1250(4) 0.210(7) Uani 1 1 d . . . . .
H113 H 0.844848 0.651180 -0.140199 0.252 Uiso 1 1 calc R U . . .
O115 O 0.9066(6) 0.9244(6) -0.1157(4) 0.282(9) Uani 1 1 d . . . . .
N117 N 0.9518(5) 0.9159(4) -0.0695(6) 0.246(7) Uani 1 1 d . . . . .
H117 H 0.938017 0.933077 -0.073533 0.296 Uiso 1 1 calc R U . . .
O118 O 0.9553(4) 0.9340(5) 0.1233(4) 0.269(7) Uani 1 1 d . . . . .
C121 C 0.8482(10) 0.7805(14) -0.0306(7) 0.251(19) Uani 1 1 d . U . . .
O123 O 1.2050(5) 0.6645(6) 0.1458(8) 0.373(15) Uani 1 1 d . . . . .
O124 O 1.0203(6) 0.8217(7) -0.1008(5) 0.307(11) Uani 1 1 d . . . . .
C126 C 0.9344(8) 0.7458(6) -0.1083(9) 0.223(11) Uani 1 1 d . . . . .
F129 F 0.9094(4) 0.5774(4) 0.0980(4) 0.318(7) Uani 1 1 d . . . . .
N130 N 1.0156(7) 0.9547(8) 0.0675(4) 0.294(13) Uani 1 1 d . . . . .
H130 H 1.016705 0.972322 0.080331 0.352 Uiso 1 1 calc R U . . .
C131 C 0.8552(6) 0.8182(6) 0.0135(6) 0.232(9) Uani 1 1 d . . . . .
C136 C 1.0469(6) 0.7909(8) 0.1458(7) 0.221(9) Uani 1 1 d . . . . .
O138 O 0.9460(9) 0.7761(10) -0.2798(7) 0.59(3) Uani 1 1 d . . . . .
C140 C 0.9455(6) 0.4744(8) -0.1481(5) 0.225(8) Uani 1 1 d . . . . .
H14A H 0.967167 0.484252 -0.147859 0.270 Uiso 1 1 calc R U . . .
H14B H 0.945179 0.461809 -0.128593 0.270 Uiso 1 1 calc R U . . .
C142 C 1.1460(6) 0.5077(7) 0.0985(6) 0.303(12) Uani 1 1 d . . . . .
C151 C 0.9523(11) 0.7248(6) -0.2219(5) 0.43(2) Uani 1 1 d . . . . .
C154 C 0.9545(7) 0.4223(9) -0.1722(5) 0.227(10) Uani 1 1 d . . . . .
H15A H 0.953017 0.410891 -0.152379 0.272 Uiso 1 1 calc R U . . .
H15B H 0.977064 0.429646 -0.171258 0.272 Uiso 1 1 calc R U . . .
C156 C 0.9982(11) 0.8183(9) -0.1201(8) 0.273(19) Uani 1 1 d . . . . .
C157 C 0.8315(10) 0.8887(12) -0.2581(10) 0.446(19) Uiso 1 1 d D . . . .
O160 O 1.0373(5) 0.9807(7) 0.1240(5) 0.333(11) Uani 1 1 d . . . . .
C164 C 0.8636(6) 0.6787(8) -0.1052(7) 0.201(8) Uani 1 1 d . . . . .
O168 O 1.0518(5) 0.5097(6) -0.1618(5) 0.361(13) Uani 1 1 d . . . . .
F169 F 0.7770(4) 0.7488(5) 0.1985(5) 0.384(8) Uani 1 1 d . . . . .
O170 O 1.1152(9) 0.7046(6) -0.1025(4) 0.288(8) Uani 1 1 d . . . . .
C173 C 1.0306(9) 0.9047(12) 0.2187(5) 0.373(19) Uani 1 1 d D . . . .
F175 F 1.0256(5) 0.6619(6) -0.2346(3) 0.340(8) Uani 1 1 d . . . . .
C180 C 1.0703(6) 0.5124(7) -0.1004(7) 0.226(9) Uani 1 1 d . . . . .
C182 C 0.8810(6) 0.6665(6) -0.0122(4) 0.221(8) Uani 1 1 d D . . . .
C183 C 0.8284(7) 0.5779(6) -0.1946(6) 0.338(13) Uiso 1 1 d D . . . .
F185 F 0.9815(5) 0.6346(4) -0.2209(3) 0.355(9) Uani 1 1 d . . . . .
C187 C 1.0014(4) 0.4473(6) -0.0815(3) 0.194(6) Uani 1 1 d . . . . .
H18A H 0.989043 0.437613 -0.100396 0.290 Uiso 1 1 calc R U . . .
H18B H 0.996124 0.434504 -0.063831 0.290 Uiso 1 1 calc R U . . .
H18C H 1.024340 0.444960 -0.082013 0.290 Uiso 1 1 calc R U . . .
F190 F 0.8563(5) 0.5864(8) 0.0796(4) 0.426(13) Uani 1 1 d . . . . .
C191 C 0.8988(6) 0.6517(5) -0.2045(4) 0.292(13) Uani 1 1 d . . . . .
H19A H 0.882641 0.663846 -0.219302 0.439 Uiso 1 1 calc R U . . .
H19B H 0.888994 0.631229 -0.196450 0.439 Uiso 1 1 calc R U . . .
H19C H 0.916478 0.644153 -0.214598 0.439 Uiso 1 1 calc R U . . .
O194 O 1.1087(5) 0.8365(6) 0.1126(4) 0.299(9) Uani 1 1 d . . . . .
C195 C 0.9542(7) 1.0436(8) 0.0508(8) 0.327(14) Uiso 1 1 d D . . . .
O197 O 1.1380(5) 0.6006(6) 0.2277(4) 0.324(9) Uani 1 1 d . . . . .
C199 C 0.8767(6) 0.9867(8) 0.0535(6) 0.297(13) Uani 1 1 d . . . . .
H19D H 0.882988 1.005574 0.040756 0.446 Uiso 1 1 calc R U . . .
H19E H 0.875598 0.995788 0.073997 0.446 Uiso 1 1 calc R U . . .
H19F H 0.855701 0.977602 0.044163 0.446 Uiso 1 1 calc R U . . .
O202 O 1.1655(6) 0.4670(7) 0.0597(6) 0.347(10) Uani 1 1 d D . . . .
O204 O 1.1672(12) 0.8579(4) 0.2035(10) 0.68(4) Uani 1 1 d D . . . .
C206 C 1.0623(6) 0.6379(11) -0.1620(5) 0.289(14) Uani 1 1 d . . . . .
C207 C 0.8454(6) 0.6560(6) -0.0237(5) 0.243(8) Uani 1 1 d D . . . .
O208 O 1.1407(4) 0.5496(6) -0.0014(3) 0.307(10) Uani 1 1 d D . . . .
C212 C 0.8478(5) 0.7672(8) -0.2175(4) 0.260(9) Uani 1 1 d . . . . .
C213 C 0.9048(8) 0.8542(11) -0.0395(6) 0.249(16) Uani 1 1 d . . . . .
C214 C 1.1362(8) 0.6730(9) -0.0568(8) 0.39(2) Uani 1 1 d . . . . .
H21A H 1.123869 0.652718 -0.065675 0.580 Uiso 1 1 calc R U . . .
H21B H 1.123048 0.687193 -0.045354 0.580 Uiso 1 1 calc R U . . .
H21C H 1.155443 0.665036 -0.042998 0.580 Uiso 1 1 calc R U . . .
C216 C 0.9692(12) 0.920(2) -0.0402(15) 0.55(6) Uani 1 1 d . . . . .
F217 F 0.7953(5) 0.7885(7) 0.1662(5) 0.432(10) Uani 1 1 d . . . . .
C218 C 1.0796(7) 0.6558(7) 0.1207(6) 0.197(8) Uani 1 1 d . . . . .
C223 C 0.9471(6) 0.3953(11) -0.1969(7) 0.271(10) Uani 1 1 d . . . . .
H22A H 0.949073 0.407339 -0.216268 0.325 Uiso 1 1 calc R U . . .
H22B H 0.924080 0.389624 -0.198170 0.325 Uiso 1 1 calc R U . . .
F224 F 0.7900(6) 0.8002(6) 0.2134(5) 0.397(8) Uani 1 1 d . . . . .
O227 O 1.1271(9) 0.5835(8) -0.1455(7) 0.480(16) Uani 1 1 d . . . . .
C228 C 0.9181(7) 0.8304(6) -0.1987(6) 0.273(10) Uani 1 1 d . . . . .
H22C H 0.917008 0.854949 -0.205293 0.410 Uiso 1 1 calc R U . . .
H22D H 0.897752 0.823615 -0.192789 0.410 Uiso 1 1 calc R U . . .
H22E H 0.922322 0.815622 -0.215686 0.410 Uiso 1 1 calc R U . . .
F229 F 1.0239(5) 0.5998(4) -0.2345(5) 0.358(8) Uani 1 1 d . . . . .
C232 C 1.1609(6) 0.5982(7) 0.1790(8) 0.269(11) Uani 1 1 d . . . . .
H23A H 1.169747 0.581046 0.165893 0.323 Uiso 1 1 calc R U . . .
H23B H 1.177577 0.616041 0.185382 0.323 Uiso 1 1 calc R U . . .
C233 C 1.1469(9) 0.7345(9) 0.0213(8) 0.356(13) Uiso 1 1 d D . . . .
C235 C 1.0349(7) 1.0124(8) 0.1443(6) 0.351(16) Uani 1 1 d . . . . .
H23C H 1.012536 1.020070 0.141881 0.527 Uiso 1 1 calc R U . . .
H23D H 1.048122 1.031404 0.138355 0.527 Uiso 1 1 calc R U . . .
H23E H 1.042552 1.006115 0.165756 0.527 Uiso 1 1 calc R U . . .
F242 F 1.1912(12) 0.5147(12) 0.1669(11) 0.65(4) Uani 1 1 d . . . . .
C244 C 1.1545(11) 0.5809(12) 0.2051(8) 0.46(4) Uani 1 1 d . . . . .
H24A H 1.175243 0.572201 0.216481 0.555 Uiso 1 1 calc R U . . .
H24B H 1.141309 0.560107 0.198255 0.555 Uiso 1 1 calc R U . . .
C251 C 1.1037(6) 0.8091(6) 0.2369(6) 0.290(11) Uani 1 1 d . . . . .
H25A H 1.126795 0.806162 0.237739 0.435 Uiso 1 1 calc R U . . .
H25B H 1.096076 0.792638 0.250982 0.435 Uiso 1 1 calc R U . . .
H25C H 1.099229 0.833091 0.242782 0.435 Uiso 1 1 calc R U . . .
C252 C 0.9651(10) 0.3583(8) -0.1980(6) 0.274(13) Uani 1 1 d . . . . .
H252 H 0.964745 0.346007 -0.178143 0.329 Uiso 1 1 calc R U . . .
C253 C 0.8188(6) 0.6851(6) -0.0189(7) 0.309(13) Uani 1 1 d D . . . .
C254 C 1.0505(6) 0.4976(7) -0.1309(8) 0.269(12) Uani 1 1 d . . . . .
C257 C 1.2013(8) 0.5287(11) -0.0073(8) 0.41(2) Uani 1 1 d D . . . .
C259 C 1.0581(11) 0.8447(9) -0.0315(6) 0.321(16) Uani 1 1 d D . . . .
C260 C 0.9533(6) 0.3351(7) -0.2219(5) 0.272(10) Uani 1 1 d . . . . .
H26A H 0.947020 0.313080 -0.213263 0.409 Uiso 1 1 calc R U . . .
H26B H 0.970119 0.330441 -0.234166 0.409 Uiso 1 1 calc R U . . .
H26C H 0.934701 0.345468 -0.234971 0.409 Uiso 1 1 calc R U . . .
C261 C 0.8292(6) 0.9344(7) -0.0496(5) 0.290(12) Uani 1 1 d . . . . .
H26D H 0.816896 0.934413 -0.070442 0.434 Uiso 1 1 calc R U . . .
H26E H 0.835804 0.958370 -0.043702 0.434 Uiso 1 1 calc R U . . .
H26F H 0.815894 0.925214 -0.035364 0.434 Uiso 1 1 calc R U . . .
C262 C 1.0892(12) 0.7196(10) -0.0952(10) 0.30(2) Uani 1 1 d . . . . .
C264 C 1.0040(9) 0.3688(7) -0.1997(7) 0.325(14) Uani 1 1 d . . . . .
H26G H 1.009345 0.360663 -0.219200 0.487 Uiso 1 1 calc R U . . .
H26H H 1.018181 0.357633 -0.182698 0.487 Uiso 1 1 calc R U . . .
H26I H 1.006660 0.394256 -0.198250 0.487 Uiso 1 1 calc R U . . .
F265 F 0.8837(4) 0.5445(5) 0.0601(4) 0.314(7) Uani 1 1 d . . . . .
C270 C 0.9396(5) 0.7649(6) -0.2464(6) 0.249(9) Uani 1 1 d . . . . .
O271 O 0.7612(16) 0.8960(19) -0.1011(14) 0.79(4) Uiso 1 1 d D . . . .
C272 C 1.1536(6) 0.6887(6) 0.2302(6) 0.307(12) Uani 1 1 d . . . . .
H27A H 1.170268 0.706220 0.229060 0.460 Uiso 1 1 calc R U . . .
H27B H 1.163730 0.665908 0.235430 0.460 Uiso 1 1 calc R U . . .
H27C H 1.141199 0.695475 0.246025 0.460 Uiso 1 1 calc R U . . .
F273 F 0.8916(5) 0.6207(6) 0.0667(5) 0.373(12) Uani 1 1 d . . . . .
C274 C 0.7390(7) 0.7884(7) -0.1249(6) 0.340(16) Uani 1 1 d . . . . .
H27D H 0.741271 0.803240 -0.142417 0.510 Uiso 1 1 calc R U . . .
H27E H 0.722029 0.797717 -0.114641 0.510 Uiso 1 1 calc R U . . .
H27F H 0.733393 0.764573 -0.132073 0.510 Uiso 1 1 calc R U . . .
O276 O 1.0477(6) 0.8581(9) 0.2633(6) 0.416(14) Uani 1 1 d . . . . .
C277 C 0.8071(7) 0.8641(8) -0.1392(4) 0.305(14) Uani 1 1 d D . . . .
C278 C 0.9491(8) 0.9636(8) 0.1464(5) 0.284(10) Uani 1 1 d . . . . .
O280 O 0.9013(6) 0.9679(5) 0.1392(4) 0.365(10) Uani 1 1 d . . . . .
C284 C 1.2299(8) 0.6431(12) 0.1638(8) 0.39(2) Uani 1 1 d . . . . .
H28A H 1.250567 0.648109 0.157605 0.582 Uiso 1 1 calc R U . . .
H28B H 1.224669 0.618321 0.160376 0.582 Uiso 1 1 calc R U . . .
H28C H 1.231192 0.648545 0.185651 0.582 Uiso 1 1 calc R U . . .
F285 F 1.2291(8) 0.4943(12) 0.2005(9) 0.48(2) Uani 1 1 d . . . . .
C286 C 0.7870(7) 0.8911(8) -0.1228(9) 0.40(2) Uani 1 1 d D . . . .
C287 C 1.2455(8) 0.7330(15) 0.2086(14) 0.55(3) Uiso 1 1 d D . . . .
N288 N 1.1175(5) 0.8707(8) 0.1528(5) 0.248(8) Uani 1 1 d . . . . .
H288 H 1.131349 0.877158 0.168895 0.298 Uiso 1 1 calc R U . . .
C289 C 0.7770(6) 0.6840(8) -0.1775(6) 0.346(15) Uani 1 1 d . . . . .
H28D H 0.782161 0.671139 -0.195207 0.519 Uiso 1 1 calc R U . . .
H28E H 0.770852 0.707971 -0.183623 0.519 Uiso 1 1 calc R U . . .
H28F H 0.759131 0.672389 -0.170061 0.519 Uiso 1 1 calc R U . . .
C293 C 1.1785(11) 0.4306(9) 0.0633(9) 0.44(2) Uani 1 1 d D . . . .
C295 C 0.8385(11) 0.8224(12) -0.2478(9) 0.45(2) Uiso 1 1 d D . . . .
C296 C 0.9076(9) 0.7076(10) 0.0777(6) 0.295(14) Uani 1 1 d D . . . .
C298 C 1.0967(11) 0.6078(6) -0.1551(5) 0.36(2) Uani 1 1 d . . . . .
F301 F 1.2625(6) 0.5212(11) 0.1878(13) 0.65(3) Uani 1 1 d . . . . .
C303 C 1.1302(12) 0.5790(9) 0.2497(8) 0.44(3) Uani 1 1 d D . . . .
H30A H 1.149619 0.565831 0.258957 0.533 Uiso 1 1 calc R U . . .
H30B H 1.114161 0.561795 0.239923 0.533 Uiso 1 1 calc R U . . .
F306 F 1.2254(5) 0.5513(7) 0.2036(5) 0.387(11) Uani 1 1 d . . . . .
O1 O 1.1328(4) 0.6864(4) 0.2012(3) 0.244(6) Uani 1 1 d . . . . .
O3 O 0.9785(4) 0.7431(5) -0.1881(4) 0.261(7) Uani 1 1 d . . . . .
O4 O 0.9113(4) 0.6760(4) -0.1785(4) 0.247(6) Uani 1 1 d . . . . .
C5 C 1.0216(7) 0.6397(11) -0.0840(6) 0.207(11) Uani 1 1 d . . . . .
C6 C 1.0351(7) 0.9259(8) 0.0774(8) 0.257(15) Uani 1 1 d . . . . .
N8 N 0.9423(7) 0.9045(7) 0.0655(6) 0.258(12) Uani 1 1 d . . . . .
H8 H 0.943282 0.923948 0.076053 0.310 Uiso 1 1 calc R U . . .
C9 C 1.1119(7) 0.6248(9) 0.0112(8) 0.229(14) Uani 1 1 d . . . . .
C10 C 1.1267(9) 0.8366(9) 0.1443(11) 0.280(19) Uani 1 1 d . . . . .
F23 F 1.2243(9) 0.4850(9) 0.1559(10) 0.49(2) Uani 1 1 d . . . . .
C39 C 1.1622(10) 0.7097(12) 0.1201(11) 0.284(16) Uani 1 1 d . . . . .
C43 C 0.8863(10) 0.9331(8) -0.1425(10) 0.367(18) Uani 1 1 d . . . . .
H43A H 0.876084 0.955574 -0.139910 0.550 Uiso 1 1 calc R U . . .
H43B H 0.869873 0.914956 -0.147278 0.550 Uiso 1 1 calc R U . . .
H43C H 0.898703 0.934743 -0.159222 0.550 Uiso 1 1 calc R U . . .
C113 C 1.1693(9) 0.7201(10) -0.0705(7) 0.332(17) Uani 1 1 d . . . . .
H11D H 1.163298 0.731463 -0.052420 0.498 Uiso 1 1 calc R U . . .
H11E H 1.170348 0.737676 -0.086391 0.498 Uiso 1 1 calc R U . . .
H11F H 1.190253 0.708901 -0.064820 0.498 Uiso 1 1 calc R U . . .
C114 C 1.1459(10) 0.6944(16) -0.0818(11) 0.35(2) Uani 1 1 d . . . . .
C83 C 1.225(2) 0.7523(19) 0.085(3) 0.94(10) Uiso 1 1 d D . . . .
C84 C 1.1230(7) 0.9590(10) 0.2148(5) 0.39(2) Uani 1 1 d . . . . .
H84A H 1.137683 0.974423 0.206187 0.580 Uiso 1 1 calc R U . . .
H84B H 1.132457 0.952884 0.235925 0.580 Uiso 1 1 calc R U . . .
H84C H 1.102579 0.971136 0.214792 0.580 Uiso 1 1 calc R U . . .
C111 C 0.876(2) 0.685(2) 0.1357(14) 0.75(6) Uiso 1 1 d D . . . .
C1 C 1.0915(10) 0.8268(10) -0.0274(11) 0.357(19) Uani 1 1 d D . . . .
C163 C 0.7851(8) 0.6815(10) -0.0394(10) 0.46(3) Uani 1 1 d D . . . .
C2 C 1.1668(10) 0.6737(14) -0.1046(7) 0.46(3) Uani 1 1 d . . . . .
H2A H 1.188988 0.671008 -0.094186 0.685 Uiso 1 1 calc R U . . .
H2B H 1.166384 0.687234 -0.123467 0.685 Uiso 1 1 calc R U . . .
H2C H 1.157363 0.650599 -0.109694 0.685 Uiso 1 1 calc R U . . .
C3 C 1.1633(9) 0.5222(8) -0.0104(9) 0.65(6) Uani 1 1 d D . . . .
C8 C 1.1479(6) 0.4664(9) 0.0848(6) 0.291(12) Uani 1 1 d D . . . .
C46 C 1.2161(6) 0.5558(8) 0.0820(6) 0.293(12) Uani 1 1 d . . . . .
H46A H 1.212207 0.545965 0.101496 0.440 Uiso 1 1 calc R U . . .
H46B H 1.235319 0.570431 0.085617 0.440 Uiso 1 1 calc R U . . .
H46C H 1.219162 0.536694 0.067999 0.440 Uiso 1 1 calc R U . . .
C122 C 0.7304(10) 0.6996(16) -0.0554(13) 0.80(6) Uani 1 1 d D . . . .
C130 C 0.7616(10) 0.7108(11) -0.0325(12) 0.60(4) Uani 1 1 d D . . . .
C4 C 0.7039(11) 0.7288(12) -0.0576(11) 0.47(2) Uani 1 1 d D . . . .
C26 C 1.2065(14) 0.4061(13) 0.0809(12) 0.56(4) Uani 1 1 d D . . . .
C36 C 1.0619(11) 0.8958(16) 0.2422(14) 0.62(6) Uani 1 1 d D . . . .
C7 C 1.1017(11) 0.5768(12) 0.3010(9) 0.46(2) Uani 1 1 d D . . . .
H7 H 1.080861 0.568214 0.289246 0.550 Uiso 1 1 calc R U . . .
C166 C 1.1165(9) 0.5985(10) 0.2756(6) 0.416(19) Uani 1 1 d D . . . .
H16A H 1.099519 0.614485 0.265519 0.500 Uiso 1 1 calc R U . . .
H16B H 1.133889 0.613294 0.286608 0.500 Uiso 1 1 calc R U . . .
C169 C 1.1144(14) 0.8434(9) -0.0510(13) 0.55(3) Uani 1 1 d . . . . .
C160 C 1.0906(16) 0.6004(14) 0.3261(9) 0.65(4) Uani 1 1 d D . . . .
H16C H 1.099199 0.624052 0.324856 0.968 Uiso 1 1 calc R U . . .
H16D H 1.098436 0.590599 0.346418 0.968 Uiso 1 1 calc R U . . .
H16E H 1.067092 0.601431 0.322713 0.968 Uiso 1 1 calc R U . . .
C179 C 1.117(3) 0.5424(18) 0.3163(12) 0.88(8) Uani 1 1 d D . . . .
H17A H 1.120034 0.525553 0.300232 1.324 Uiso 1 1 calc R U . . .
H17B H 1.103201 0.532285 0.329450 1.324 Uiso 1 1 calc R U . . .
H17C H 1.138138 0.547817 0.328570 1.324 Uiso 1 1 calc R U . . .
F44 F 1.2203(14) 0.5442(11) 0.1615(17) 0.57(4) Uani 1 1 d . . . . .
F121 F 0.8307(6) 0.7536(11) 0.1780(6) 0.536(16) Uani 1 1 d . . . . .
F153 F 0.8342(7) 0.8161(11) 0.2035(10) 0.63(2) Uani 1 1 d . . . . .
C11 C 0.8660(14) 0.7024(9) 0.1036(10) 0.60(5) Uani 1 1 d D . . . .
O76 O 1.2025(7) 0.8983(8) 0.2329(6) 0.446(12) Uiso 1 1 d . . . . .
C20 C 1.1789(10) 0.7583(11) 0.0277(12) 0.430(19) Uiso 1 1 d D . . . .
O14 O 0.8399(6) 0.8043(8) -0.2160(6) 0.366(11) Uiso 1 1 d D . . . .
C104 C 0.8814(8) 0.7325(10) 0.0863(10) 0.36(2) Uani 1 1 d D . . . .
C31 C 0.8734(5) 1.0173(5) -0.0826(4) 0.234(7) Uiso 1 1 d D . . . .
C19 C 1.1930(12) 0.7651(11) 0.0631(12) 0.45(2) Uiso 1 1 d D . . . .
C12 C 0.9044(5) 1.0060(5) -0.0577(5) 0.256(8) Uiso 1 1 d D . . . .
C13 C 0.9578(6) 1.0603(6) 0.0872(6) 0.287(9) Uiso 1 1 d . . . . .
C16 C 0.8023(8) 0.5976(9) -0.2229(6) 0.393(16) Uiso 1 1 d D . . . .
C15 C 1.2415(12) 0.7860(13) 0.1011(12) 0.48(2) Uiso 1 1 d D . . . .
O2 O 0.9866(5) 0.6590(5) 0.1033(4) 0.345(8) Uiso 1 1 d . . . . .
C17 C 1.1185(9) 0.7590(8) 0.0324(7) 0.323(13) Uiso 1 1 d . . . . .
C18 C 0.8518(7) 0.7478(6) -0.1829(7) 0.263(9) Uiso 1 1 d . . . . .
C123 C 0.8297(10) 0.8583(13) -0.2349(11) 0.44(2) Uiso 1 1 d D . . . .
C1_1 C 0.8259(5) 0.9065(6) 0.0642(5) 0.288(13) Uani 1 1 d D . . . .
H1_1 H 0.818496 0.924913 0.075563 0.345 Uiso 1 1 calc R U . . .
C5_1 C 0.8643(4) 0.8608(6) 0.0592(5) 0.279(11) Uani 1 1 d D . . . .
H5_1 H 0.884380 0.849722 0.065811 0.335 Uiso 1 1 calc R U . . .
C4_1 C 0.8444(5) 0.8494(5) 0.0322(5) 0.226(8) Uani 1 1 d D . . . .
C2_1 C 0.8084(5) 0.8974(5) 0.0354(5) 0.277(10) Uani 1 1 d D . . . .
H2_1 H 0.789629 0.910140 0.027316 0.332 Uiso 1 1 calc R U . . .
C6_1 C 0.8544(5) 0.8888(6) 0.0763(4) 0.267(10) Uani 1 1 d D . . . .
H6_1 H 0.866601 0.895352 0.095453 0.321 Uiso 1 1 calc R U . . .
C3_1 C 0.8182(5) 0.8696(6) 0.0184(4) 0.252(10) Uani 1 1 d D . . . .
H3_1 H 0.807458 0.864623 -0.001704 0.303 Uiso 1 1 calc R U . . .
C1_2 C 0.7876(4) 0.7369(6) -0.1276(5) 0.260(11) Uani 1 1 d D . . . .
H1_2 H 0.768727 0.738007 -0.142660 0.312 Uiso 1 1 calc R U . . .
C5_2 C 0.8215(5) 0.7613(5) -0.0834(4) 0.222(8) Uani 1 1 d D . . . .
C4_2 C 0.8437(4) 0.7349(5) -0.0850(4) 0.193(7) Uani 1 1 d D . . . .
H4_2 H 0.862850 0.734190 -0.070318 0.232 Uiso 1 1 calc R U . . .
C2_2 C 0.8102(5) 0.7103(5) -0.1296(4) 0.226(9) Uani 1 1 d D . . . .
C6_2 C 0.7923(5) 0.7618(6) -0.1039(6) 0.251(10) Uani 1 1 d D . . . .
C3_2 C 0.8384(5) 0.7093(5) -0.1077(4) 0.211(7) Uani 1 1 d D . . . .
C1_3 C 0.8878(5) 0.5657(5) -0.1479(4) 0.214(8) Uani 1 1 d D . . . .
H1_3 H 0.881326 0.549582 -0.163992 0.257 Uiso 1 1 calc R U . . .
C5_3 C 0.9250(4) 0.5829(6) -0.1030(4) 0.197(8) Uani 1 1 d D . . . .
C4_3 C 0.9080(5) 0.6143(5) -0.1030(4) 0.209(7) Uani 1 1 d D . . . .
H4_3 H 0.915389 0.631372 -0.087839 0.251 Uiso 1 1 calc R U . . .
C2_3 C 0.8706(4) 0.5966(5) -0.1472(4) 0.195(6) Uani 1 1 d D . . . .
C6_3 C 0.9144(5) 0.5576(5) -0.1255(5) 0.211(8) Uani 1 1 d D . . . .
C3_3 C 0.8805(5) 0.6215(5) -0.1246(5) 0.196(7) Uani 1 1 d D . . . .
C1_4 C 1.0315(4) 0.4898(4) -0.0323(4) 0.189(6) Uani 1 1 d D . . . .
H1_4 H 1.039050 0.466772 -0.034819 0.227 Uiso 1 1 calc R U . . .
C5_4 C 1.0347(4) 0.5436(5) -0.0035(4) 0.182(6) Uani 1 1 d D . . . .
C4_4 C 1.0100(4) 0.5570(4) -0.0250(4) 0.184(6) Uani 1 1 d D . . . .
H4_4 H 1.002522 0.579978 -0.022353 0.220 Uiso 1 1 calc R U . . .
C2_4 C 1.0065(4) 0.5033(5) -0.0544(4) 0.173(6) Uani 1 1 d D . . . .
C6_4 C 1.0455(4) 0.5093(5) -0.0069(4) 0.182(6) Uani 1 1 d D . . . .
C3_4 C 0.9957(4) 0.5373(5) -0.0505(4) 0.180(6) Uani 1 1 d D . . . .
C1_5 C 1.1276(4) 0.5703(5) 0.1225(4) 0.209(8) Uani 1 1 d D . . . .
H1_5 H 1.145551 0.558902 0.134221 0.251 Uiso 1 1 calc R U . . .
C5_5 C 1.0921(4) 0.6214(4) 0.1133(4) 0.184(7) Uani 1 1 d D . . . .
C4_5 C 1.0761(4) 0.6062(4) 0.0857(4) 0.184(6) Uani 1 1 d D . . . .
H4_5 H 1.058898 0.618118 0.073336 0.220 Uiso 1 1 calc R U . . .
C2_5 C 1.1116(4) 0.5557(5) 0.0948(4) 0.204(7) Uani 1 1 d D . . . .
C6_5 C 1.1163(5) 0.6021(6) 0.1321(4) 0.221(8) Uani 1 1 d D . . . .
C3_5 C 1.0860(4) 0.5736(5) 0.0768(3) 0.175(6) Uani 1 1 d D . . . .
C1_6 C 1.1098(5) 0.7458(7) 0.2052(4) 0.233(10) Uani 1 1 d D . . . .
H1_6 H 1.121723 0.749837 0.225030 0.279 Uiso 1 1 calc R U . . .
C5_6 C 1.0933(5) 0.7077(5) 0.1622(5) 0.212(8) Uani 1 1 d D . . . .
C4_6 C 1.0719(5) 0.7334(6) 0.1485(4) 0.218(9) Uani 1 1 d D . . . .
H4_6 H 1.058557 0.728652 0.129427 0.262 Uiso 1 1 calc R U . . .
C2_6 C 1.0888(5) 0.7716(6) 0.1912(5) 0.251(11) Uani 1 1 d D . . . .
C6_6 C 1.1134(5) 0.7140(6) 0.1902(5) 0.235(9) Uani 1 1 d D . . . .
C3_6 C 1.0698(4) 0.7659(6) 0.1625(5) 0.209(7) Uani 1 1 d D . . . .
C1_7 C 1.0192(4) 0.8485(5) 0.1501(5) 0.213(8) Uani 1 1 d D . . . .
C5_7 C 0.9792(4) 0.8780(6) 0.1120(4) 0.204(7) Uani 1 1 d D . . . .
C4_7 C 0.9778(5) 0.9062(5) 0.1321(5) 0.191(6) Uani 1 1 d D . . . .
C2_7 C 1.0182(5) 0.8772(6) 0.1698(4) 0.219(9) Uani 1 1 d D . . . .
C6_7 C 1.0009(5) 0.8506(5) 0.1203(4) 0.204(8) Uani 1 1 d D . . . .
H6_7 H 1.003354 0.833066 0.105676 0.245 Uiso 1 1 calc R U . . .
C3_7 C 0.9982(5) 0.9054(5) 0.1604(5) 0.227(9) Uani 1 1 d D . . . .
H3_7 H 0.998293 0.924769 0.173825 0.272 Uiso 1 1 calc R U . . .
C1_8 C 0.9227(4) 0.9052(5) 0.0358(4) 0.202(8) Uani 1 1 d D . . . .
C5_8 C 0.9020(5) 0.8810(5) -0.0144(5) 0.200(7) Uani 1 1 d D . . . .
C4_8 C 0.8800(4) 0.9087(5) -0.0200(4) 0.203(7) Uani 1 1 d D . . . .
C2_8 C 0.9004(5) 0.9323(5) 0.0301(5) 0.220(8) Uani 1 1 d D . . . .
C6_8 C 0.9240(4) 0.8795(5) 0.0134(4) 0.206(7) Uani 1 1 d D . . . .
H6_8 H 0.939547 0.861422 0.016796 0.247 Uiso 1 1 calc R U . . .
C3_8 C 0.8791(4) 0.9342(4) 0.0026(5) 0.217(8) Uani 1 1 d D . . . .
H3_8 H 0.863909 0.952705 -0.000930 0.260 Uiso 1 1 calc R U . . .
C1_9 C 0.8846(5) 0.7808(5) -0.1386(4) 0.216(8) Uani 1 1 d D . . . .
C5_9 C 0.9106(4) 0.8008(6) -0.0877(4) 0.208(8) Uani 1 1 d D . . . .
H5_9 H 0.927697 0.799115 -0.070856 0.249 Uiso 1 1 calc R U . . .
C4_9 C 0.8870(6) 0.8264(6) -0.0883(5) 0.232(9) Uani 1 1 d D . . . .
C2_9 C 0.8607(5) 0.8061(6) -0.1382(4) 0.274(11) Uani 1 1 d D . . . .
H2_9 H 0.843668 0.807939 -0.155045 0.328 Uiso 1 1 calc R U . . .
C6_9 C 0.9088(5) 0.7774(6) -0.1128(5) 0.235(9) Uani 1 1 d D . . . .
C3_9 C 0.8618(5) 0.8286(5) -0.1133(5) 0.224(8) Uani 1 1 d D . . . .
C1_10 C 0.9811(5) 0.6267(5) -0.1360(5) 0.220(8) Uani 1 1 d D . . . .
C5_10 C 0.9746(4) 0.6817(5) -0.1102(4) 0.198(7) Uani 1 1 d D . . . .
H5_10 H 0.981771 0.697654 -0.094047 0.238 Uiso 1 1 calc R U . . .
C4_10 C 0.9480(4) 0.6904(5) -0.1324(4) 0.187(6) Uani 1 1 d D . . . .
C2_10 C 0.9551(5) 0.6355(5) -0.1588(4) 0.226(8) Uani 1 1 d D . . . .
H2_10 H 0.948377 0.620137 -0.175431 0.271 Uiso 1 1 calc R U . . .
C6_10 C 0.9907(5) 0.6499(5) -0.1114(4) 0.202(7) Uani 1 1 d D . . . .
C3_10 C 0.9391(5) 0.6672(6) -0.1567(4) 0.220(8) Uani 1 1 d D . . . .
C1_11 C 1.1139(4) 0.5664(6) -0.0208(5) 0.220(9) Uani 1 1 d D . . . .
C5_11 C 1.0763(4) 0.6142(4) -0.0336(4) 0.202(7) Uani 1 1 d D . . . .
H5_11 H 1.067508 0.635765 -0.028342 0.242 Uiso 1 1 calc R U . . .
C4_11 C 1.0634(5) 0.5971(6) -0.0611(4) 0.220(8) Uani 1 1 d D . . . .
C2_11 C 1.1010(5) 0.5499(4) -0.0482(5) 0.208(8) Uani 1 1 d D . . . .
H2_11 H 1.109566 0.528170 -0.053281 0.249 Uiso 1 1 calc R U . . .
C6_11 C 1.1023(5) 0.5993(6) -0.0140(4) 0.224(10) Uani 1 1 d D . . . .
C3_11 C 1.0756(5) 0.5648(6) -0.0682(4) 0.202(8) Uani 1 1 d D . . . .
C1_12 C 1.1930(6) 0.6493(9) 0.1205(6) 0.36(2) Uani 1 1 d D . . . .
C5_12 C 1.1490(5) 0.6611(6) 0.0789(6) 0.259(10) Uani 1 1 d D . . . .
H5_12 H 1.131475 0.675081 0.069778 0.311 Uiso 1 1 calc R U . . .
C4_12 C 1.1563(5) 0.6297(6) 0.0649(4) 0.206(7) Uani 1 1 d D . . . .
C2_12 C 1.2000(5) 0.6177(8) 0.1067(6) 0.289(13) Uani 1 1 d D . . . .
H2_12 H 1.217035 0.603142 0.116217 0.346 Uiso 1 1 calc R U . . .
C6_12 C 1.1680(7) 0.6715(6) 0.1067(6) 0.274(14) Uani 1 1 d D . . . .
C3_12 C 1.1813(6) 0.6083(6) 0.0786(6) 0.266(12) Uani 1 1 d D . . . .
C1_13 C 1.1692(5) 0.8237(6) 0.1882(5) 0.276(10) Uani 1 1 d D . . . .
C5_13 C 1.1476(5) 0.7873(8) 0.1441(4) 0.266(13) Uani 1 1 d D . . . .
H5_13 H 1.133597 0.784892 0.125076 0.319 Uiso 1 1 calc R U . . .
C4_13 C 1.1689(7) 0.7602(6) 0.1552(5) 0.243(11) Uani 1 1 d D . . . .
C2_13 C 1.1903(5) 0.7962(6) 0.1994(4) 0.251(10) Uani 1 1 d D . . . .
H2_13 H 1.204936 0.799081 0.218058 0.301 Uiso 1 1 calc R U . . .
C6_13 C 1.1471(7) 0.8179(7) 0.1613(7) 0.309(19) Uani 1 1 d D . . . .
C3_13 C 1.1898(6) 0.7649(6) 0.1831(6) 0.276(11) Uani 1 1 d D . . . .
C1_14 C 0.9722(5) 0.9884(5) 0.0331(6) 0.260(12) Uani 1 1 d D . . . .
C5_14 C 0.9928(6) 0.9359(6) 0.0123(6) 0.312(13) Uani 1 1 d D . . . .
H5_14 H 1.006629 0.916230 0.014717 0.375 Uiso 1 1 calc R U . . .
C4_14 C 0.9727(8) 0.9420(7) -0.0156(6) 0.314(19) Uani 1 1 d D . . . .
C2_14 C 0.9520(5) 0.9942(5) 0.0051(6) 0.260(10) Uani 1 1 d D . . . .
H2_14 H 0.938065 1.013886 0.002559 0.312 Uiso 1 1 calc R U . . .
C6_14 C 0.9924(6) 0.9590(6) 0.0370(5) 0.248(10) Uani 1 1 d D . . . .
C3_14 C 0.9524(6) 0.9708(7) -0.0191(5) 0.308(13) Uani 1 1 d D . . . .
C1_15 C 0.9461(6) 0.8496(7) -0.1483(5) 0.281(14) Uani 1 1 d D . . . .
C5_15 C 0.9730(5) 0.8675(7) -0.0972(4) 0.250(10) Uani 1 1 d D . . . .
H5_15 H 0.990716 0.865613 -0.081011 0.300 Uiso 1 1 calc R U . . .
C4_15 C 0.9493(6) 0.8925(6) -0.0956(5) 0.248(13) Uani 1 1 d D . . . .
C2_15 C 0.9233(5) 0.8765(7) -0.1472(5) 0.289(11) Uani 1 1 d D . . . .
H2_15 H 0.906537 0.879980 -0.164050 0.347 Uiso 1 1 calc R U . . .
C6_15 C 0.9707(6) 0.8451(6) -0.1227(6) 0.246(10) Uani 1 1 d D . . . .
C3_15 C 0.9254(6) 0.8981(7) -0.1213(7) 0.291(13) Uani 1 1 d D . . . .
C1_16 C 1.0519(6) 0.7006(6) -0.1453(6) 0.271(11) Uani 1 1 d D . . . .
C5_16 C 1.0413(6) 0.7548(7) -0.1199(5) 0.266(12) Uani 1 1 d D . . . .
H5_16 H 1.048028 0.771764 -0.104538 0.319 Uiso 1 1 calc R U . . .
C4_16 C 1.0139(6) 0.7608(6) -0.1421(6) 0.236(10) Uani 1 1 d D . . . .
C2_16 C 1.0256(6) 0.7073(5) -0.1682(4) 0.230(10) Uani 1 1 d D . . . .
H2_16 H 1.020366 0.691449 -0.184842 0.276 Uiso 1 1 calc R U . . .
C6_16 C 1.0585(6) 0.7237(7) -0.1205(5) 0.239(11) Uani 1 1 d D . . . .
C3_16 C 1.0069(5) 0.7371(7) -0.1668(4) 0.250(9) Uani 1 1 d D . . . .
C1_17 C 1.0954(5) 0.8981(6) 0.1459(6) 0.236(9) Uani 1 1 d D . . . .
C5_17 C 1.0732(6) 0.9559(6) 0.1527(6) 0.245(10) Uani 1 1 d D . . . .
H5_17 H 1.073577 0.977138 0.163850 0.294 Uiso 1 1 calc R U . . .
C4_17 C 1.0524(6) 0.9520(7) 0.1250(7) 0.261(13) Uani 1 1 d D . . . .
C2_17 C 1.0769(5) 0.8964(6) 0.1166(6) 0.245(11) Uani 1 1 d D . . . .
H2_17 H 1.078127 0.876535 0.104021 0.294 Uiso 1 1 calc R U . . .
C6_17 C 1.0935(6) 0.9281(7) 0.1639(5) 0.237(10) Uani 1 1 d D . . . .
C3_17 C 1.0565(6) 0.9241(8) 0.1058(5) 0.265(12) Uani 1 1 d D . . . .
N1_18 N 0.9367(4) 0.6546(4) -0.0095(3) 0.190(5) Uani 1 1 d D . . . .
C4_18 C 0.9887(4) 0.6598(5) 0.0224(3) 0.189(6) Uani 1 1 d D . . . .
H4_18 H 1.003369 0.652260 0.039847 0.227 Uiso 1 1 calc R U . . .
C3_18 C 0.9979(4) 0.6849(5) 0.0024(4) 0.196(6) Uani 1 1 d D . . . .
C1_18 C 0.9458(4) 0.6780(4) -0.0297(3) 0.205(7) Uani 1 1 d D . . . .
H1_18 H 0.931219 0.683910 -0.047725 0.246 Uiso 1 1 calc R U . . .
C5_18 C 0.9577(4) 0.6459(4) 0.0165(4) 0.189(6) Uani 1 1 d D . . . .
H5_18 H 0.950985 0.630205 0.030827 0.226 Uiso 1 1 calc R U . . .
C2_18 C 0.9765(4) 0.6934(4) -0.0243(4) 0.203(7) Uani 1 1 d D . . . .
H2_18 H 0.982589 0.709389 -0.038581 0.244 Uiso 1 1 calc R U . . .
N1_19 N 1.0903(4) 0.7361(4) 0.0239(4) 0.240(7) Uani 1 1 d D . . . .
C4_19 C 1.0452(5) 0.7167(5) -0.0127(4) 0.234(8) Uani 1 1 d D . . . .
H4_19 H 1.035216 0.714445 -0.033477 0.281 Uiso 1 1 calc R U . . .
C3_19 C 1.0300(4) 0.7029(5) 0.0107(4) 0.206(7) Uani 1 1 d D . . . .
C1_19 C 1.0762(4) 0.7219(4) 0.0465(4) 0.235(8) Uani 1 1 d D . . . .
H1_19 H 1.086975 0.723649 0.067063 0.282 Uiso 1 1 calc R U . . .
C5_19 C 1.0749(5) 0.7336(6) -0.0056(4) 0.256(10) Uani 1 1 d D . . . .
H5_19 H 1.084352 0.743448 -0.021578 0.307 Uiso 1 1 calc R U . . .
C2_19 C 1.0463(4) 0.7047(5) 0.0409(4) 0.226(8) Uani 1 1 d D . . . .
H2_19 H 1.037516 0.694572 0.057237 0.271 Uiso 1 1 calc R U . . .
N1_20 N 1.0327(5) 0.8296(6) -0.0162(5) 0.279(9) Uani 1 1 d D . . . .
C4_20 C 0.9896(5) 0.7876(6) -0.0177(5) 0.263(9) Uani 1 1 d D . . . .
H4_20 H 0.975370 0.771213 -0.028819 0.316 Uiso 1 1 calc R U . . .
C3_20 C 0.9904(6) 0.7924(7) 0.0139(5) 0.289(11) Uani 1 1 d D . . . .
C1_20 C 1.0338(5) 0.8337(5) 0.0148(5) 0.286(11) Uani 1 1 d D . . . .
H1_20 H 1.048990 0.849251 0.025900 0.343 Uiso 1 1 calc R U . . .
C5_20 C 1.0106(6) 0.8076(7) -0.0325(5) 0.307(14) Uani 1 1 d D . . . .
H5_20 H 1.009302 0.805826 -0.054057 0.368 Uiso 1 1 calc R U . . .
C2_20 C 1.0130(6) 0.8153(6) 0.0303(4) 0.278(12) Uani 1 1 d D . . . .
H2_20 H 1.014075 0.818159 0.051784 0.334 Uiso 1 1 calc R U . . .
N1_21 N 0.9300(6) 0.7308(5) 0.0637(5) 0.263(8) Uani 1 1 d D . . . .
C4_21 C 0.9797(5) 0.7604(6) 0.0625(6) 0.270(10) Uani 1 1 d D . . . .
H4_21 H 1.000177 0.767613 0.072765 0.325 Uiso 1 1 calc R U . . .
C3_21 C 0.9686(6) 0.7719(7) 0.0325(6) 0.284(12) Uani 1 1 d D . . . .
C1_21 C 0.9183(5) 0.7433(5) 0.0347(5) 0.272(11) Uani 1 1 d D . . . .
H1_21 H 0.896947 0.737780 0.025472 0.326 Uiso 1 1 calc R U . . .
C5_21 C 0.9607(6) 0.7381(7) 0.0775(4) 0.278(13) Uani 1 1 d D . . . .
H5_21 H 0.969101 0.728319 0.096920 0.334 Uiso 1 1 calc R U . . .
C2_21 C 0.9372(6) 0.7642(5) 0.0184(4) 0.229(9) Uani 1 1 d D . . . .
H2_21 H 0.928834 0.772729 -0.001434 0.275 Uiso 1 1 calc R U . . .

loop_
_atom_site_aniso_label
_atom_site_aniso_U_11
_atom_site_aniso_U_22
_atom_site_aniso_U_33
_atom_site_aniso_U_23
_atom_site_aniso_U_13
_atom_site_aniso_U_12
P001 0.257(10) 0.284(13) 0.235(11) -0.005(7) 0.080(9) 0.064(8)
O002 0.151(8) 0.184(9) 0.217(11) 0.003(8) 0.040(8) 0.013(7)
O003 0.175(11) 0.255(11) 0.151(10) 0.003(8) 0.020(8) 0.047(9)
P004 0.278(12) 0.56(2) 0.225(9) 0.063(10) 0.009(8) 0.035(11)
P005 0.58(3) 0.292(19) 0.193(15) 0.000 0.073(19) 0.000
O006 0.202(12) 0.233(12) 0.155(9) 0.009(9) 0.037(7) 0.057(10)
O007 0.186(11) 0.282(13) 0.181(10) 0.020(9) 0.003(8) 0.043(10)
O008 0.173(10) 0.214(11) 0.168(9) 0.022(8) 0.014(7) 0.035(9)
O009 0.263(15) 0.291(14) 0.186(11) -0.044(10) 0.045(11) 0.013(11)
O010 0.256(16) 0.328(18) 0.130(10) -0.005(10) 0.040(9) -0.035(11)
O011 0.193(12) 0.251(14) 0.155(10) 0.003(8) 0.020(9) -0.004(9)
O013 0.236(13) 0.284(13) 0.183(10) 0.011(9) -0.032(9) 0.060(10)
O014 0.292(15) 0.269(14) 0.139(10) 0.040(10) 0.054(10) -0.011(12)
O015 0.186(10) 0.251(13) 0.147(9) -0.028(9) 0.020(7) 0.022(10)
O016 0.185(12) 0.266(13) 0.129(9) -0.001(7) 0.000(8) 0.019(10)
N017 0.28(3) 0.45(4) 0.171(19) -0.02(2) -0.002(18) -0.17(3)
O018 0.231(15) 0.280(14) 0.167(10) 0.006(9) 0.035(10) -0.018(12)
F020 0.214(10) 0.361(16) 0.226(11) 0.035(10) 0.034(9) 0.033(9)
P021 0.49(3) 0.295(19) 0.50(3) 0.07(2) -0.21(2) 0.094(18)
N022 0.155(12) 0.223(13) 0.159(12) 0.035(11) 0.014(10) 0.011(11)
O023 0.36(2) 0.276(16) 0.135(12) -0.007(9) 0.046(12) 0.006(14)
N024 0.212(15) 0.244(15) 0.132(13) -0.001(11) 0.055(12) 0.026(11)
O025 0.248(15) 0.264(15) 0.181(11) -0.045(11) -0.003(10) 0.009(11)
N026 0.202(16) 0.211(15) 0.143(11) -0.032(11) 0.022(10) 0.020(12)
N027 0.25(2) 0.249(19) 0.129(13) -0.001(14) 0.063(13) 0.032(15)
N028 0.206(15) 0.205(13) 0.243(19) -0.029(12) 0.026(15) 0.020(11)
O029 0.216(12) 0.261(14) 0.178(11) -0.013(10) 0.014(9) 0.027(10)
O030 0.211(14) 0.300(18) 0.184(14) -0.037(13) 0.044(11) 0.049(12)
N031 0.268(19) 0.238(17) 0.176(14) -0.030(13) 0.053(13) 0.047(14)
O033 0.288(18) 0.348(18) 0.237(15) 0.022(13) 0.102(15) 0.091(15)
O036 0.261(15) 0.297(14) 0.169(11) -0.053(11) 0.005(10) 0.004(11)
O037 0.279(14) 0.254(14) 0.235(12) -0.063(11) 0.059(11) -0.055(13)
O038 0.306(17) 0.227(13) 0.203(11) -0.025(10) 0.068(12) -0.046(13)
O040 0.245(14) 0.363(19) 0.180(12) -0.033(11) 0.065(11) -0.062(13)
N041 0.216(19) 0.30(2) 0.181(15) -0.073(15) 0.049(13) -0.035(15)
O043 0.178(12) 0.294(13) 0.200(12) -0.001(10) -0.004(10) -0.020(11)
O044 0.258(15) 0.262(12) 0.197(13) -0.033(10) 0.080(12) -0.006(10)
O045 0.201(12) 0.357(18) 0.212(14) -0.055(13) -0.023(11) 0.003(12)
C046 0.26(3) 0.163(19) 0.23(2) -0.072(19) 0.13(2) -0.027(19)
O047 0.217(13) 0.261(13) 0.169(12) -0.024(11) 0.032(10) -0.021(10)
N050 0.139(11) 0.35(2) 0.166(14) -0.027(13) 0.035(11) -0.028(13)
O051 0.221(13) 0.265(15) 0.172(11) 0.000(10) 0.050(9) -0.009(11)
O052 0.174(14) 0.35(2) 0.274(16) -0.075(14) 0.047(12) -0.003(14)
O058 0.26(2) 0.38(2) 0.25(3) 0.007(16) 0.030(16) 0.047(17)
O061 0.197(17) 0.59(4) 0.274(18) -0.03(2) -0.054(12) -0.015(18)
N064 0.34(2) 0.26(2) 0.206(18) -0.005(17) 0.105(17) -0.046(19)
O066 0.239(15) 0.294(16) 0.210(14) -0.022(11) 0.057(12) -0.038(12)
C070 0.149(15) 0.219(17) 0.215(17) 0.017(13) 0.060(14) 0.044(14)
O071 0.222(14) 0.39(2) 0.185(13) -0.042(13) 0.076(11) -0.027(13)
C079 0.166(19) 0.174(17) 0.159(17) 0.022(15) 0.054(15) 0.013(15)
O083 0.49(4) 0.291(16) 0.144(12) -0.055(12) 0.108(16) -0.115(19)
O084 0.34(2) 0.30(2) 0.197(14) 0.000(13) 0.065(14) 0.003(16)
N085 0.201(19) 0.30(2) 0.25(2) -0.051(18) 0.115(16) -0.040(17)
C086 0.21(2) 0.213(19) 0.22(3) 0.021(18) -0.016(17) -0.050(18)
C087 0.32(2) 0.30(2) 0.106(12) -0.030(13) 0.013(14) 0.027(17)
O088 0.220(15) 0.300(16) 0.276(15) -0.050(12) -0.002(12) 0.065(12)
F089 0.256(13) 0.377(17) 0.241(12) -0.033(10) 0.055(11) 0.010(12)
O090 0.50(3) 0.38(3) 0.245(17) -0.118(17) 0.16(2) -0.13(2)
C096 0.22(3) 0.22(3) 0.19(2) -0.11(2) 0.09(2) -0.06(2)
O100 0.212(15) 0.282(16) 0.179(10) 0.014(12) 0.021(9) 0.003(13)
F102 0.354(16) 0.474(19) 0.246(11) 0.041(12) -0.053(11) 0.055(13)
O104 0.244(18) 0.49(3) 0.30(2) -0.01(2) 0.097(16) -0.121(17)
O106 0.197(12) 0.311(15) 0.242(15) -0.028(11) -0.038(11) 0.045(11)
C110 0.186(16) 0.24(2) 0.183(15) 0.042(14) 0.047(12) 0.043(15)
N113 0.166(15) 0.30(2) 0.152(13) -0.030(14) 0.011(11) 0.000(15)
O115 0.32(2) 0.32(2) 0.205(15) 0.003(13) 0.053(15) -0.019(16)
N117 0.29(2) 0.200(13) 0.26(2) -0.004(14) 0.079(18) -0.032(13)
O118 0.257(16) 0.259(15) 0.302(17) -0.070(14) 0.077(13) 0.006(12)
C121 0.21(3) 0.43(5) 0.12(2) -0.07(3) 0.03(2) -0.17(4)
O123 0.176(18) 0.37(2) 0.53(4) -0.13(2) -0.064(19) 0.006(17)
O124 0.37(3) 0.295(19) 0.23(2) -0.059(15) -0.031(16) 0.011(16)
C126 0.29(3) 0.182(19) 0.24(3) -0.04(2) 0.17(3) -0.04(2)
F129 0.360(18) 0.42(2) 0.179(10) 0.032(11) 0.069(12) 0.048(14)
N130 0.34(3) 0.39(3) 0.152(15) 0.038(18) 0.054(17) -0.17(3)
C131 0.29(2) 0.26(2) 0.150(17) -0.059(16) 0.055(18) -0.046(17)
C136 0.21(2) 0.27(3) 0.17(2) -0.08(2) -0.026(17) 0.001(18)
O138 0.73(5) 0.75(5) 0.39(3) -0.29(3) 0.38(4) -0.20(4)
C140 0.24(2) 0.26(2) 0.157(17) -0.039(18) 0.001(16) -0.01(2)
C142 0.24(2) 0.34(2) 0.29(2) -0.05(2) -0.082(18) 0.11(2)
C151 0.96(7) 0.22(2) 0.153(16) -0.105(15) 0.25(3) -0.24(3)
C154 0.25(3) 0.28(3) 0.149(17) -0.08(2) 0.029(18) -0.01(2)
C156 0.45(6) 0.22(3) 0.18(3) -0.09(2) 0.10(3) -0.05(3)
O160 0.29(2) 0.43(3) 0.285(18) -0.17(2) 0.049(15) -0.101(19)
C164 0.14(2) 0.28(3) 0.17(2) 0.04(2) 0.003(16) 0.03(2)
O168 0.35(2) 0.47(3) 0.314(19) 0.185(19) 0.192(18) 0.153(18)
F169 0.236(12) 0.411(16) 0.48(2) -0.030(14) 0.006(12) 0.053(11)
O170 0.31(3) 0.36(2) 0.208(17) -0.018(14) 0.08(2) -0.030(19)
C173 0.33(4) 0.62(5) 0.129(16) -0.05(2) -0.09(2) -0.03(4)
F175 0.45(2) 0.40(2) 0.175(10) 0.033(12) 0.082(12) 0.083(18)
C180 0.26(2) 0.175(17) 0.26(3) 0.025(18) 0.10(2) 0.031(17)
C182 0.197(19) 0.29(2) 0.167(15) 0.026(14) 0.018(15) -0.01(2)
F185 0.58(3) 0.345(15) 0.150(9) 0.016(9) 0.083(13) 0.048(17)
C187 0.192(16) 0.25(2) 0.136(12) -0.007(13) 0.029(11) 0.014(15)
F190 0.305(17) 0.67(4) 0.36(2) 0.125(19) 0.209(18) 0.09(2)
C191 0.44(3) 0.28(2) 0.109(12) -0.086(13) -0.073(16) 0.05(2)
O194 0.258(17) 0.39(2) 0.238(15) -0.037(15) 0.013(13) -0.031(14)
O197 0.320(19) 0.47(3) 0.165(14) 0.041(15) -0.003(13) -0.034(17)
C199 0.30(3) 0.31(3) 0.30(3) -0.07(2) 0.12(2) 0.08(2)
O202 0.33(2) 0.314(19) 0.42(3) -0.068(19) 0.124(18) -0.035(18)
O204 0.99(9) 0.166(15) 1.04(9) 0.07(3) 0.61(8) 0.05(3)
C206 0.26(2) 0.45(4) 0.19(2) -0.02(2) 0.12(2) -0.10(3)
C207 0.24(2) 0.26(2) 0.24(2) 0.049(16) 0.087(18) 0.058(16)
O208 0.218(15) 0.54(3) 0.150(10) 0.047(14) 0.008(10) -0.078(18)
C212 0.28(2) 0.35(3) 0.146(15) 0.004(16) 0.018(14) -0.01(2)
C213 0.25(3) 0.39(5) 0.10(2) 0.01(2) 0.022(19) -0.14(3)
C214 0.47(5) 0.47(4) 0.28(3) 0.02(3) 0.23(3) -0.13(4)
C216 0.34(5) 0.87(14) 0.37(6) 0.38(8) -0.10(5) -0.26(7)
F217 0.353(19) 0.63(3) 0.288(13) 0.110(15) -0.014(13) 0.121(16)
C218 0.17(2) 0.28(3) 0.146(19) 0.059(18) 0.040(18) 0.02(2)
C223 0.22(2) 0.36(4) 0.23(3) 0.05(3) 0.04(2) -0.02(3)
F224 0.38(2) 0.438(18) 0.337(17) 0.000(15) -0.032(15) 0.049(14)
O227 0.61(5) 0.45(3) 0.42(3) 0.01(3) 0.22(3) -0.06(3)
C228 0.30(3) 0.30(2) 0.22(2) -0.011(19) 0.04(2) -0.04(2)
F229 0.45(2) 0.289(15) 0.36(2) 0.062(14) 0.147(17) 0.096(14)
C232 0.172(19) 0.35(3) 0.26(3) -0.02(2) -0.05(2) -0.02(2)
C235 0.45(4) 0.38(3) 0.25(2) -0.17(2) 0.12(3) -0.14(3)
F242 0.70(6) 0.43(4) 0.65(6) -0.11(4) -0.40(6) 0.13(5)
C244 0.59(7) 0.64(7) 0.19(3) 0.11(3) 0.15(4) 0.34(6)
C251 0.27(2) 0.35(3) 0.24(2) -0.13(2) 0.01(2) 0.00(2)
C252 0.37(4) 0.23(2) 0.22(2) -0.08(2) 0.05(3) 0.02(3)
C253 0.22(2) 0.26(2) 0.48(4) 0.05(2) 0.16(2) 0.047(17)
C254 0.26(2) 0.28(3) 0.27(3) -0.10(2) 0.05(2) -0.020(18)
C257 0.31(3) 0.55(6) 0.34(4) -0.04(3) 0.02(3) 0.14(4)
C259 0.42(5) 0.36(4) 0.18(2) 0.07(2) 0.04(3) -0.09(4)
C260 0.30(3) 0.30(2) 0.208(19) -0.04(2) 0.032(18) -0.07(2)
C261 0.23(2) 0.39(3) 0.25(2) 0.001(19) 0.039(18) 0.12(2)
C262 0.35(5) 0.35(3) 0.27(4) -0.07(3) 0.22(4) -0.02(3)
C264 0.35(3) 0.32(3) 0.36(3) 0.03(2) 0.22(3) 0.00(3)
F265 0.319(17) 0.255(14) 0.369(19) 0.040(13) 0.057(14) 0.024(13)
C270 0.243(19) 0.25(2) 0.24(2) -0.072(18) 0.000(17) 0.009(15)
C272 0.30(3) 0.30(2) 0.27(3) -0.024(19) -0.11(2) 0.016(19)
F273 0.45(3) 0.259(15) 0.40(2) -0.032(15) 0.05(2) 0.134(17)
C274 0.25(2) 0.41(3) 0.31(3) -0.08(2) -0.09(2) 0.16(2)
O276 0.36(3) 0.53(4) 0.37(2) -0.20(3) 0.10(2) 0.03(2)
C277 0.24(2) 0.46(4) 0.162(17) -0.020(19) -0.105(17) 0.08(2)
C278 0.31(3) 0.30(2) 0.21(2) -0.034(18) -0.04(2) 0.01(2)
O280 0.44(3) 0.39(2) 0.257(15) -0.088(14) 0.019(17) 0.151(19)
C284 0.23(3) 0.58(6) 0.37(4) -0.22(4) 0.09(3) -0.20(4)
F285 0.37(3) 0.41(3) 0.56(4) 0.07(4) -0.19(3) 0.03(2)
C286 0.22(2) 0.39(3) 0.52(5) -0.17(3) -0.13(3) 0.21(2)
N288 0.22(2) 0.29(3) 0.240(18) 0.025(19) 0.048(14) -0.025(18)
C289 0.20(2) 0.56(5) 0.25(2) -0.04(3) -0.03(2) 0.11(2)
C293 0.54(6) 0.29(3) 0.53(5) -0.16(3) 0.24(4) 0.01(3)
C296 0.28(3) 0.43(4) 0.19(2) 0.03(2) 0.08(2) -0.02(3)
C298 0.66(6) 0.25(2) 0.157(16) 0.049(14) -0.01(2) 0.25(3)
F301 0.241(18) 0.56(4) 1.09(9) -0.27(5) 0.00(4) 0.05(3)
C303 0.81(8) 0.32(3) 0.23(3) -0.02(2) 0.18(4) -0.05(3)
F306 0.37(2) 0.44(3) 0.303(18) -0.080(17) -0.070(15) -0.03(2)
O1 0.237(15) 0.281(14) 0.183(12) -0.009(10) -0.055(10) -0.043(11)
O3 0.234(14) 0.334(17) 0.215(15) 0.035(13) 0.042(10) 0.020(12)
O4 0.287(16) 0.271(13) 0.184(13) 0.006(11) 0.038(11) 0.046(11)
C5 0.18(2) 0.31(4) 0.121(18) 0.01(2) 0.018(17) -0.07(2)
C6 0.28(3) 0.21(2) 0.24(3) 0.08(2) -0.06(2) -0.03(2)
N8 0.29(3) 0.23(2) 0.28(3) -0.015(19) 0.12(2) -0.026(18)
C9 0.16(2) 0.28(3) 0.25(3) 0.09(3) 0.04(2) 0.07(3)
C10 0.23(4) 0.23(3) 0.41(5) -0.09(4) 0.14(4) -0.13(3)
F23 0.50(3) 0.33(2) 0.63(6) -0.15(3) 0.10(4) 0.09(3)
C39 0.25(4) 0.37(5) 0.25(4) 0.09(4) 0.11(3) 0.02(4)
C43 0.42(5) 0.33(3) 0.38(4) -0.06(3) 0.14(4) 0.12(3)
C113 0.21(3) 0.58(6) 0.21(3) -0.03(3) 0.07(2) -0.01(3)
C114 0.16(3) 0.61(8) 0.25(4) 0.07(4) -0.01(3) 0.04(4)
C84 0.34(3) 0.58(5) 0.20(2) -0.20(3) -0.04(2) 0.00(3)
C1 0.29(3) 0.35(4) 0.46(5) 0.06(3) 0.14(3) -0.01(3)
C163 0.20(2) 0.47(5) 0.73(7) 0.13(4) 0.11(3) 0.02(2)
C2 0.34(4) 0.82(9) 0.23(3) 0.12(4) 0.11(3) 0.08(5)
C3 0.77(11) 0.35(4) 0.64(8) -0.24(5) -0.40(8) 0.36(6)
C8 0.20(2) 0.35(2) 0.32(3) -0.05(2) 0.003(17) 0.07(2)
C46 0.165(19) 0.40(3) 0.33(3) 0.01(2) 0.065(19) 0.03(2)
C122 0.20(3) 1.14(12) 1.14(12) 0.70(10) 0.31(5) 0.15(5)
C130 0.28(3) 0.64(6) 0.98(10) 0.50(7) 0.41(5) 0.20(4)
C4 0.36(4) 0.55(6) 0.49(5) 0.21(4) 0.03(4) -0.07(4)
C26 0.71(9) 0.37(5) 0.63(8) -0.10(4) 0.20(7) 0.11(4)
C36 0.32(5) 0.60(9) 0.96(17) -0.40(12) 0.18(7) -0.06(6)
C7 0.51(6) 0.64(7) 0.23(3) 0.04(3) 0.08(3) -0.09(4)
C166 0.57(6) 0.51(4) 0.18(2) -0.05(2) 0.09(2) -0.09(3)
C169 0.68(7) 0.29(3) 0.78(9) 0.09(4) 0.40(7) -0.13(4)
C160 0.95(12) 0.77(7) 0.26(4) -0.14(4) 0.23(5) -0.32(7)
C179 1.5(2) 0.80(9) 0.32(5) 0.20(5) -0.06(8) 0.10(10)
F44 0.50(5) 0.45(4) 0.80(10) -0.32(6) 0.24(6) -0.06(4)
F121 0.40(2) 0.85(4) 0.38(2) 0.14(2) 0.13(2) 0.26(2)
F153 0.39(2) 0.69(3) 0.73(5) 0.21(3) -0.12(3) -0.14(2)
C11 1.09(15) 0.33(4) 0.36(5) 0.01(4) 0.06(7) 0.26(7)
C104 0.27(3) 0.47(5) 0.36(4) 0.09(4) 0.10(3) -0.09(3)
C1_1 0.22(2) 0.34(3) 0.33(3) -0.09(2) 0.108(19) -0.074(18)
C5_1 0.198(19) 0.40(3) 0.25(2) -0.092(19) 0.062(15) -0.053(17)
C4_1 0.24(2) 0.27(2) 0.182(18) 0.017(15) 0.062(15) -0.036(15)
C2_1 0.29(2) 0.29(3) 0.26(2) -0.036(17) 0.105(17) -0.012(19)
C6_1 0.25(2) 0.35(3) 0.235(19) -0.026(16) 0.129(17) -0.05(2)
C3_1 0.25(2) 0.29(3) 0.22(2) -0.029(16) 0.051(15) -0.001(16)
C1_2 0.166(17) 0.32(3) 0.29(2) -0.054(17) 0.021(16) 0.009(15)
C5_2 0.18(2) 0.29(2) 0.187(17) 0.043(16) 0.006(13) 0.029(15)
C4_2 0.150(15) 0.28(2) 0.148(14) 0.010(11) 0.015(12) 0.010(12)
C2_2 0.19(2) 0.28(2) 0.184(19) -0.026(16) -0.018(13) 0.017(16)
C6_2 0.20(2) 0.26(2) 0.27(3) -0.009(16) -0.026(16) 0.054(19)
C3_2 0.170(17) 0.29(2) 0.165(18) 0.011(13) 0.005(12) -0.024(16)
C1_3 0.23(2) 0.260(18) 0.147(14) -0.037(14) 0.013(11) 0.044(14)
C5_3 0.183(19) 0.28(2) 0.132(14) 0.015(13) 0.040(13) 0.015(14)
C4_3 0.155(17) 0.29(2) 0.185(16) 0.010(15) 0.044(11) 0.016(13)
C2_3 0.206(19) 0.212(18) 0.166(15) -0.009(12) 0.034(14) 0.007(12)
C6_3 0.190(19) 0.28(2) 0.158(18) 0.011(14) 0.031(13) 0.000(16)
C3_3 0.160(19) 0.247(19) 0.183(19) -0.031(13) 0.034(12) 0.013(15)
C1_4 0.154(16) 0.252(16) 0.167(16) -0.011(11) 0.041(10) 0.017(12)
C5_4 0.151(16) 0.213(15) 0.192(16) 0.010(14) 0.061(11) 0.013(12)
C4_4 0.171(17) 0.222(15) 0.166(15) -0.031(11) 0.052(10) 0.045(12)
C2_4 0.146(16) 0.223(16) 0.153(14) -0.034(13) 0.031(10) -0.005(12)
C6_4 0.127(14) 0.229(17) 0.190(16) -0.011(13) 0.029(12) 0.025(13)
C3_4 0.156(16) 0.224(16) 0.175(16) -0.020(13) 0.067(12) -0.002(13)
C1_5 0.162(15) 0.241(19) 0.201(18) 0.030(12) -0.035(12) 0.035(13)
C5_5 0.162(18) 0.207(16) 0.177(16) -0.029(13) 0.013(11) 0.008(12)
C4_5 0.177(15) 0.228(16) 0.143(12) -0.003(10) 0.019(10) -0.001(12)
C2_5 0.167(18) 0.26(2) 0.174(18) 0.019(13) 0.010(11) 0.022(14)
C6_5 0.17(2) 0.29(2) 0.197(18) -0.006(16) 0.005(13) 0.023(15)
C3_5 0.151(15) 0.228(17) 0.133(13) -0.020(12) -0.011(10) -0.008(11)
C1_6 0.182(19) 0.35(3) 0.162(16) -0.027(15) 0.005(13) -0.083(17)
C5_6 0.20(2) 0.30(2) 0.129(15) -0.003(15) 0.029(12) -0.013(16)
C4_6 0.22(2) 0.28(2) 0.152(16) -0.025(13) 0.021(13) -0.016(15)
C2_6 0.27(3) 0.30(2) 0.17(2) -0.066(18) -0.003(15) -0.051(18)
C6_6 0.20(2) 0.33(3) 0.166(19) 0.004(18) 0.012(14) -0.04(2)
C3_6 0.164(17) 0.30(2) 0.163(17) -0.045(15) 0.034(12) -0.034(16)
C1_7 0.180(19) 0.30(2) 0.170(16) -0.072(15) 0.068(13) -0.055(15)
C5_7 0.176(17) 0.26(2) 0.198(18) -0.063(13) 0.090(15) -0.028(13)
C4_7 0.190(19) 0.221(18) 0.176(16) -0.041(12) 0.075(12) -0.052(15)
C2_7 0.24(2) 0.29(2) 0.129(16) -0.058(13) 0.049(15) -0.035(16)
C6_7 0.21(2) 0.28(2) 0.140(13) -0.053(14) 0.076(12) -0.005(13)
C3_7 0.21(2) 0.27(2) 0.203(18) -0.060(16) 0.048(13) -0.054(14)
C1_8 0.20(2) 0.25(2) 0.150(16) -0.007(12) 0.011(14) -0.007(13)
C5_8 0.22(2) 0.214(17) 0.169(16) 0.019(15) 0.035(13) -0.005(13)
C4_8 0.202(19) 0.208(19) 0.218(19) 0.024(13) 0.085(16) -0.012(13)
C2_8 0.20(2) 0.231(19) 0.23(2) 0.023(17) 0.044(14) -0.016(14)
C6_8 0.211(17) 0.264(18) 0.150(15) -0.015(12) 0.052(12) -0.023(14)
C3_8 0.214(19) 0.210(17) 0.22(2) 0.008(13) 0.029(15) 0.002(14)
C1_9 0.28(3) 0.220(19) 0.150(15) -0.025(15) 0.049(13) 0.012(14)
C5_9 0.214(19) 0.29(2) 0.121(12) 0.026(12) 0.040(13) 0.014(14)
C4_9 0.21(2) 0.31(3) 0.190(19) 0.027(19) 0.064(14) 0.010(16)
C2_9 0.29(2) 0.28(3) 0.25(2) -0.051(16) 0.034(19) 0.048(17)
C6_9 0.24(2) 0.34(3) 0.143(16) 0.003(15) 0.073(14) -0.004(19)
C3_9 0.23(2) 0.217(18) 0.22(2) -0.015(15) 0.031(15) 0.041(17)
C1_10 0.28(2) 0.227(19) 0.152(18) 0.025(13) 0.039(14) -0.009(17)
C5_10 0.197(18) 0.270(18) 0.133(13) 0.005(13) 0.044(10) 0.023(13)
C4_10 0.171(16) 0.30(2) 0.102(13) -0.016(12) 0.045(10) -0.025(14)
C2_10 0.27(2) 0.28(2) 0.135(14) 0.022(14) 0.061(12) 0.028(15)
C6_10 0.24(2) 0.227(19) 0.149(15) 0.010(12) 0.075(15) -0.004(13)
C3_10 0.26(2) 0.30(2) 0.102(13) -0.028(13) 0.050(14) 0.030(16)
C1_11 0.162(18) 0.30(2) 0.21(2) -0.006(17) 0.077(15) -0.003(16)
C5_11 0.203(19) 0.290(19) 0.118(13) 0.018(11) 0.044(11) -0.006(14)
C4_11 0.24(2) 0.28(2) 0.143(16) -0.009(15) 0.045(14) 0.009(16)
C2_11 0.22(2) 0.242(17) 0.169(16) 0.053(12) 0.066(13) -0.029(14)
C6_11 0.22(2) 0.30(3) 0.149(17) 0.008(15) 0.025(13) 0.003(17)
C3_11 0.20(2) 0.26(2) 0.167(17) 0.032(15) 0.099(13) 0.007(16)
C1_12 0.20(3) 0.53(5) 0.34(4) -0.10(3) 0.03(2) -0.09(3)
C5_12 0.21(2) 0.30(3) 0.28(3) -0.052(17) 0.098(17) -0.016(19)
C4_12 0.136(16) 0.26(2) 0.23(2) -0.016(15) 0.061(15) -0.021(14)
C2_12 0.17(2) 0.47(4) 0.23(2) 0.02(2) 0.032(16) -0.03(2)
C6_12 0.22(3) 0.33(3) 0.30(3) -0.08(2) 0.13(2) -0.13(2)
C3_12 0.16(3) 0.38(3) 0.26(3) 0.00(2) 0.025(17) 0.02(2)
C1_13 0.17(2) 0.39(3) 0.26(3) 0.06(2) 0.020(15) 0.004(19)
C5_13 0.19(2) 0.42(4) 0.21(2) 0.054(18) 0.086(16) -0.03(2)
C4_13 0.24(3) 0.28(2) 0.20(2) 0.002(19) 0.007(15) -0.104(19)
C2_13 0.24(2) 0.29(2) 0.206(19) 0.001(15) -0.005(17) -0.012(17)
C6_13 0.23(3) 0.44(4) 0.25(3) 0.03(2) 0.006(18) 0.08(3)
C3_13 0.22(3) 0.37(3) 0.22(2) -0.07(2) -0.012(16) -0.03(2)
C1_14 0.26(3) 0.21(2) 0.31(3) -0.01(2) 0.04(2) -0.100(16)
C5_14 0.37(3) 0.35(3) 0.26(3) -0.12(2) 0.18(3) -0.15(2)
C4_14 0.47(5) 0.30(3) 0.22(3) -0.11(2) 0.19(2) -0.14(2)
C2_14 0.30(3) 0.24(2) 0.25(3) -0.033(15) 0.07(2) -0.109(18)
C6_14 0.38(3) 0.178(19) 0.22(2) -0.025(14) 0.15(2) -0.073(17)
C3_14 0.37(3) 0.28(3) 0.32(3) -0.078(18) 0.17(2) -0.18(2)
C1_15 0.37(4) 0.32(3) 0.17(2) -0.08(2) 0.114(18) -0.04(2)
C5_15 0.29(2) 0.29(3) 0.191(17) -0.078(14) 0.114(17) -0.099(18)
C4_15 0.31(3) 0.26(3) 0.20(2) -0.10(2) 0.127(18) -0.116(19)
C2_15 0.32(3) 0.35(4) 0.21(2) -0.072(17) 0.09(2) -0.04(2)
C6_15 0.38(3) 0.22(2) 0.17(2) -0.028(15) 0.12(2) -0.053(19)
C3_15 0.31(3) 0.31(3) 0.27(3) -0.11(2) 0.10(2) -0.06(2)
C1_16 0.34(3) 0.34(3) 0.14(2) 0.019(18) 0.065(19) -0.09(2)
C5_16 0.28(3) 0.34(3) 0.20(2) 0.037(19) 0.102(16) -0.04(2)
C4_16 0.29(3) 0.23(2) 0.20(2) -0.037(16) 0.086(17) -0.017(19)
C2_16 0.35(3) 0.24(2) 0.115(14) -0.036(14) 0.075(14) -0.045(16)
C6_16 0.25(3) 0.34(3) 0.129(18) 0.021(16) 0.050(17) -0.042(19)
C3_16 0.37(3) 0.22(2) 0.192(19) -0.041(15) 0.150(19) -0.060(18)
C1_17 0.18(2) 0.28(2) 0.26(2) -0.053(19) 0.065(16) -0.083(19)
C5_17 0.19(3) 0.30(2) 0.27(2) -0.01(2) 0.089(18) -0.047(16)
C4_17 0.20(2) 0.35(4) 0.26(3) -0.01(2) 0.088(19) -0.02(3)
C2_17 0.16(2) 0.34(3) 0.25(2) -0.03(2) 0.067(15) -0.060(17)
C6_17 0.19(3) 0.26(3) 0.27(3) -0.040(18) 0.075(19) -0.048(17)
C3_17 0.22(3) 0.34(4) 0.26(3) -0.025(19) 0.10(2) -0.030(19)
N1_18 0.189(14) 0.245(16) 0.143(13) -0.002(10) 0.045(10) 0.013(12)
C4_18 0.189(14) 0.256(19) 0.125(12) -0.002(10) 0.033(12) 0.022(13)
C3_18 0.215(17) 0.26(2) 0.120(13) -0.008(12) 0.050(11) 0.013(14)
C1_18 0.220(17) 0.25(2) 0.150(14) 0.003(11) 0.038(13) -0.004(13)
C5_18 0.189(15) 0.229(16) 0.153(14) 0.005(12) 0.042(11) 0.025(13)
C2_18 0.226(18) 0.229(16) 0.151(14) 0.003(12) 0.020(12) -0.013(14)
N1_19 0.244(17) 0.274(16) 0.201(15) 0.030(15) 0.034(13) -0.028(14)
C4_19 0.25(2) 0.26(2) 0.199(15) 0.000(15) 0.066(14) -0.044(15)
C3_19 0.200(18) 0.27(2) 0.152(14) 0.001(14) 0.053(11) 0.012(15)
C1_19 0.215(19) 0.30(2) 0.188(16) 0.005(14) 0.033(14) -0.023(16)
C5_19 0.27(2) 0.29(2) 0.201(15) 0.003(18) 0.040(15) -0.072(18)
C2_19 0.169(16) 0.31(2) 0.189(13) 0.013(16) 0.020(13) 0.012(14)
N1_20 0.27(2) 0.36(3) 0.220(18) 0.022(19) 0.076(19) -0.044(16)
C4_20 0.30(3) 0.31(2) 0.185(16) 0.007(17) 0.061(18) -0.018(17)
C3_20 0.38(3) 0.30(3) 0.198(17) -0.03(2) 0.06(2) 0.017(19)
C1_20 0.36(3) 0.28(2) 0.239(19) -0.01(2) 0.12(2) 0.023(17)
C5_20 0.30(3) 0.37(4) 0.24(2) 0.065(19) 0.016(19) -0.058(19)
C2_20 0.36(4) 0.30(3) 0.200(19) -0.053(16) 0.119(18) -0.004(18)
N1_21 0.34(3) 0.252(18) 0.186(18) -0.025(14) 0.014(17) 0.034(18)
C4_21 0.30(2) 0.28(3) 0.23(2) -0.04(2) 0.030(19) 0.076(17)
C3_21 0.32(3) 0.29(3) 0.23(2) -0.01(2) 0.024(19) -0.03(2)
C1_21 0.32(2) 0.28(3) 0.21(2) 0.004(17) 0.016(18) -0.027(18)
C5_21 0.30(3) 0.36(4) 0.169(19) -0.039(17) 0.038(17) 0.06(2)
C2_21 0.28(2) 0.21(2) 0.203(17) -0.020(13) 0.052(15) 0.051(17)

loop_
_atom_type_symbol
_atom_type_description
_atom_type_scat_dispersion_real
_atom_type_scat_dispersion_imag
_atom_type_scat_source
C C 0.0181 0.0091 'International Tables Vol C Tables 4.2.6.8 and 6.1.1.4'
H H 0.0000 0.0000 'International Tables Vol C Tables 4.2.6.8 and 6.1.1.4'
F F 0.0727 0.0534 'International Tables Vol C Tables 4.2.6.8 and 6.1.1.4'
N N 0.0311 0.0180 'International Tables Vol C Tables 4.2.6.8 and 6.1.1.4'
O O 0.0492 0.0322 'International Tables Vol C Tables 4.2.6.8 and 6.1.1.4'
P P 0.2955 0.4335 'International Tables Vol C Tables 4.2.6.8 and 6.1.1.4'

loop_
_geom_angle_atom_site_label_1
_geom_angle_atom_site_label_2
_geom_angle_atom_site_label_3
_geom_angle
_geom_angle_site_symmetry_1
_geom_angle_site_symmetry_3
_geom_angle_publ_flag
F089 P001 F020 93.9(8) . . ?
F129 P001 F020 178.0(10) . . ?
F129 P001 F089 84.2(9) . . ?
F190 P001 F020 88.6(10) . . ?
F190 P001 F089 174.9(15) . . ?
F190 P001 F129 93.4(10) . . ?
F265 P001 F020 86.7(10) . . ?
F265 P001 F089 90.8(9) . . ?
F265 P001 F129 92.9(11) . . ?
F265 P001 F190 93.8(15) . . ?
F273 P001 F020 86.6(11) . . ?
F273 P001 F089 85.6(12) . . ?
F273 P001 F129 93.6(12) . . ?
F273 P001 F190 90.1(14) . . ?
F273 P001 F265 172.2(13) . . ?
F102 P004 F169 84.9(12) . . ?
F102 P004 F153 90.9(14) . . ?
F169 P004 F153 153(2) . . ?
F217 P004 F102 171.9(17) . . ?
F217 P004 F169 90.5(13) . . ?
F217 P004 F224 91.7(15) . . ?
F217 P004 F121 84.2(13) . . ?
F217 P004 F153 90.2(16) . . ?
F224 P004 F102 80.9(11) . . ?
F224 P004 F169 78.7(12) . . ?
F224 P004 F153 74(2) . . ?
F121 P004 F102 103.3(15) . . ?
F121 P004 F169 104(2) . . ?
F121 P004 F224 175.0(18) . . ?
F121 P004 F153 103(2) . . ?
F175 P005 F175 85.2(14) . 2_754 ?
F185 P005 F175 86.2(10) 2_754 2_754 ?
F185 P005 F175 81.6(10) . 2_754 ?
F185 P005 F175 81.6(10) 2_754 . ?
F185 P005 F175 86.2(10) . . ?
F185 P005 F185 163(2) . 2_754 ?
F229 P005 F175 91.7(10) 2_754 2_754 ?
F229 P005 F175 176.5(14) 2_754 . ?
F229 P005 F175 176.5(14) . 2_754 ?
F229 P005 F175 91.7(10) . . ?
F229 P005 F185 95.0(12) . 2_754 ?
F229 P005 F185 95.0(12) 2_754 . ?
F229 P005 F185 96.6(9) . . ?
F229 P005 F185 96.6(9) 2_754 2_754 ?
F229 P005 F229 91.4(19) 2_754 . ?
C142 O007 C2_5 110.7(18) . . ?
C110 O008 C6_4 115.5(15) . . ?
C1_9 O009 C18 120.8(17) . . ?
C2_3 O013 C183 117.8(17) . . ?
C1_10 O014 C087 118.6(16) . . ?
C2_4 O015 C187 121.6(15) . . ?
C39 N017 H017 116.0 . . ?
C39 N017 C4_13 128(4) . . ?
C4_13 N017 H017 116.0 . . ?
C4_8 O018 C261 118.6(17) . . ?
F242 P021 F301 175(3) . . ?
F242 P021 F306 97(2) . . ?
F242 P021 F23 81(3) . . ?
F285 P021 F242 102(4) . . ?
F285 P021 F301 82(3) . . ?
F285 P021 F306 88(3) . . ?
F285 P021 F23 88.7(19) . . ?
F301 P021 F306 79.7(19) . . ?
F23 P021 F301 102(3) . . ?
F23 P021 F306 176(3) . . ?
F44 P021 F242 78(2) . . ?
F44 P021 F285 161(5) . . ?
F44 P021 F301 97(5) . . ?
F44 P021 F306 73(3) . . ?
F44 P021 F23 110(5) . . ?
C079 N022 H022 117.5 . . ?
C079 N022 C3_5 125.0(16) . . ?
C3_5 N022 H022 117.5 . . ?
C213 N024 H024 117.2 . . ?
C213 N024 C4_9 126(3) . . ?
C4_9 N024 H024 117.2 . . ?
C6_3 O025 C086 119(2) . . ?
C046 N026 H026 116.2 . . ?
C046 N026 C3_4 128(2) . . ?
C3_4 N026 H026 116.2 . . ?
C5 N027 H027 115.5 . . ?
C5 N027 C4_11 129(3) . . ?
C4_11 N027 H027 115.4 . . ?
C121 N028 H028 123.1 . . ?
C121 N028 C5_2 114(2) . . ?
C5_2 N028 H028 123.1 . . ?
C154 O030 C140 111(2) . . ?
C126 N031 H031 117.1 . . ?
C126 N031 C4_10 126(2) . . ?
C4_10 N031 H031 117.1 . . ?
C3_9 O033 C277 135(2) . . ?
C1_14 O037 C195 106(2) . . ?
C2_8 O038 C199 119.4(17) . . ?
C136 N041 H041 116.5 . . ?
C136 N041 C1_7 127(2) . . ?
C1_7 N041 H041 116.6 . . ?
C6_5 O043 C232 123.8(17) . . ?
C2_7 O044 C173 105.3(18) . . ?
C2_6 O045 C251 122.9(19) . . ?
O002 C046 N026 126(3) . . ?
O002 C046 C5_3 111(3) . . ?
N026 C046 C5_3 123(2) . . ?
C131 O047 C121 104(2) . . ?
C218 N050 H050 117.2 . . ?
C5_6 N050 H050 117.2 . . ?
C5_6 N050 C218 125.7(19) . . ?
C3_11 O051 C180 118(2) . . ?
C3_12 O052 C46 123(2) . . ?
C3_13 O061 C287 147(3) . . ?
C3_14 O062 C12 139(2) . . ?
C156 N064 H064 112.5 . . ?
C156 N064 C4_16 135(3) . . ?
C4_16 N064 H064 112.5 . . ?
N1_18 C070 C182 102.1(16) . . ?
C1_15 O071 C228 118(2) . . ?
O006 C079 N022 124(2) . . ?
O006 C079 C5_4 120(2) . . ?
N022 C079 C5_4 115.1(19) . . ?
C1_16 O084 C206 125(3) . . ?
C9 N085 H085 112.9 . . ?
C9 N085 C4_12 134(3) . . ?
C4_12 N085 H085 112.9 . . ?
O025 C086 H08A 111.0 . . ?
O025 C086 H08B 110.9 . . ?
H08A C086 H08B 109.0 . . ?
C140 C086 O025 104(2) . . ?
C140 C086 H08A 111.0 . . ?
C140 C086 H08B 111.0 . . ?
O014 C087 H08C 109.4 . . ?
O014 C087 H08D 109.5 . . ?
O014 C087 H08E 109.5 . . ?
H08C C087 H08D 109.5 . . ?
H08C C087 H08E 109.5 . . ?
H08D C087 H08E 109.5 . . ?
C6_2 O088 C274 119.4(17) . . ?
O029 C096 N8 124(3) . . ?
O029 C096 C5_7 110(3) . . ?
N8 C096 C5_7 126(3) . . ?
C6_17 O104 C84 112(2) . . ?
C2_2 O106 C289 120.9(17) . . ?
O008 C110 H11A 109.5 . . ?
O008 C110 H11B 109.5 . . ?
O008 C110 H11C 109.5 . . ?
H11A C110 H11B 109.5 . . ?
H11A C110 H11C 109.5 . . ?
H11B C110 H11C 109.5 . . ?
C164 N113 H113 115.2 . . ?
C3_3 N113 H113 115.1 . . ?
C3_3 N113 C164 130(2) . . ?
C3_15 O115 C43 109(2) . . ?
C216 N117 H117 110.1 . . ?
C216 N117 C4_15 140(5) . . ?
C4_15 N117 H117 110.1 . . ?
C4_7 O118 C278 122.2(19) . . ?
N028 C121 O047 87(4) . . ?
O058 C121 N028 150(5) . . ?
O058 C121 O047 123(4) . . ?
C1_12 O123 C284 111(3) . . ?
O010 C126 N031 128(3) . . ?
O010 C126 C6_9 118(2) . . ?
N031 C126 C6_9 114(3) . . ?
C6 N130 H130 116.1 . . ?
C6 N130 C6_14 128(3) . . ?
C6_14 N130 H130 116.1 . . ?
O047 C131 C4_1 110(2) . . ?
O036 C136 N041 124(2) . . ?
O036 C136 C3_6 119(3) . . ?
N041 C136 C3_6 117(2) . . ?
O030 C140 C086 103(2) . . ?
O030 C140 H14A 111.1 . . ?
O030 C140 H14B 111.1 . . ?
C086 C140 H14A 111.1 . . ?
C086 C140 H14B 111.1 . . ?
H14A C140 H14B 109.0 . . ?
O007 C142 C8 106.1(19) . . ?
O3 C151 C270 103.3(11) . . ?
O030 C154 H15A 107.8 . . ?
O030 C154 H15B 107.8 . . ?
O030 C154 C223 118(3) . . ?
H15A C154 H15B 107.1 . . ?
C223 C154 H15A 107.8 . . ?
C223 C154 H15B 107.8 . . ?
N064 C156 C6_15 120(4) . . ?
O124 C156 N064 121(4) . . ?
O124 C156 C6_15 119(3) . . ?
C4_17 O160 C235 139(2) . . ?
O003 C164 N113 120(2) . . ?
O003 C164 C3_2 116(3) . . ?
N113 C164 C3_2 124(2) . . ?
C262 O170 C114 129(3) . . ?
C36 C173 O044 88(3) . . ?
O051 C180 C254 110(2) . . ?
C207 C182 C070 112.4(18) . . ?
O013 C183 C16 110.1(15) . . ?
O015 C187 H18A 109.5 . . ?
O015 C187 H18B 109.5 . . ?
O015 C187 H18C 109.5 . . ?
H18A C187 H18B 109.5 . . ?
H18A C187 H18C 109.5 . . ?
H18B C187 H18C 109.5 . . ?
H19A C191 H19B 109.5 . . ?
H19A C191 H19C 109.5 . . ?
H19B C191 H19C 109.5 . . ?
O4 C191 H19A 109.5 . . ?
O4 C191 H19B 109.5 . . ?
O4 C191 H19C 109.4 . . ?
O037 C195 C13 94.0(19) . . ?
C303 O197 C244 111(3) . . ?
O038 C199 H19D 109.5 . . ?
O038 C199 H19E 109.5 . . ?
O038 C199 H19F 109.5 . . ?
H19D C199 H19E 109.5 . . ?
H19D C199 H19F 109.5 . . ?
H19E C199 H19F 109.5 . . ?
C8 O202 C293 98(3) . . ?
O084 C206 C298 109(2) . . ?
C182 C207 C253 116(2) . . ?
C1_11 O208 C3 128(2) . . ?
O14 C212 C18 112(2) . . ?
O023 C213 C5_8 109(2) . . ?
N024 C213 O023 126(4) . . ?
N024 C213 C5_8 124(4) . . ?
H21A C214 H21B 109.5 . . ?
H21A C214 H21C 109.5 . . ?
H21B C214 H21C 109.5 . . ?
C114 C214 H21A 109.5 . . ?
C114 C214 H21B 109.4 . . ?
C114 C214 H21C 109.5 . . ?
O083 C216 N117 107(7) . . ?
C4_14 C216 O083 112(3) . . ?
C4_14 C216 N117 141(6) . . ?
O016 C218 N050 119(2) . . ?
O016 C218 C5_5 127(3) . . ?
C5_5 C218 N050 113(2) . . ?
C154 C223 H22A 105.8 . . ?
C154 C223 H22B 105.9 . . ?
C154 C223 C252 126(3) . . ?
H22A C223 H22B 106.2 . . ?
C252 C223 H22A 105.8 . . ?
C252 C223 H22B 105.9 . . ?
O071 C228 H22C 109.4 . . ?
O071 C228 H22D 109.5 . . ?
O071 C228 H22E 109.5 . . ?
H22C C228 H22D 109.5 . . ?
H22C C228 H22E 109.5 . . ?
H22D C228 H22E 109.5 . . ?
O043 C232 H23A 108.5 . . ?
O043 C232 H23B 108.4 . . ?
H23A C232 H23B 107.5 . . ?
C244 C232 O043 115(3) . . ?
C244 C232 H23A 108.4 . . ?
C244 C232 H23B 108.5 . . ?
C20 C233 C17 105(3) . . ?
O160 C235 H23C 109.5 . . ?
O160 C235 H23D 109.5 . . ?
O160 C235 H23E 109.4 . . ?
H23C C235 H23D 109.5 . . ?
H23C C235 H23E 109.5 . . ?
H23D C235 H23E 109.5 . . ?
P021 F242 F44 47(3) . . ?
O197 C244 H24A 107.5 . . ?
O197 C244 H24B 107.6 . . ?
C232 C244 O197 119(3) . . ?
C232 C244 H24A 107.5 . . ?
C232 C244 H24B 107.6 . . ?
H24A C244 H24B 107.0 . . ?
O045 C251 H25A 109.4 . . ?
O045 C251 H25B 109.5 . . ?
O045 C251 H25C 109.4 . . ?
H25A C251 H25B 109.5 . . ?
H25A C251 H25C 109.5 . . ?
H25B C251 H25C 109.5 . . ?
C223 C252 H252 107.9 . . ?
C223 C252 C264 105(2) . . ?
C260 C252 C223 118(3) . . ?
C260 C252 H252 107.9 . . ?
C260 C252 C264 110(3) . . ?
C264 C252 H252 108.0 . . ?
C163 C253 C207 117(3) . . ?
O168 C254 C180 126(2) . . ?
N1_20 C259 C1 119(3) . . ?
C252 C260 H26A 109.5 . . ?
C252 C260 H26B 109.4 . . ?
C252 C260 H26C 109.5 . . ?
H26A C260 H26B 109.5 . . ?
H26A C260 H26C 109.5 . . ?
H26B C260 H26C 109.5 . . ?
O018 C261 H26D 109.5 . . ?
O018 C261 H26E 109.4 . . ?
O018 C261 H26F 109.5 . . ?
H26D C261 H26E 109.5 . . ?
H26D C261 H26F 109.5 . . ?
H26E C261 H26F 109.5 . . ?
O040 C262 O170 112(4) . . ?
O040 C262 C6_16 126(4) . . ?
O170 C262 C6_16 119(3) . . ?
C252 C264 H26G 109.5 . . ?
C252 C264 H26H 109.5 . . ?
C252 C264 H26I 109.5 . . ?
H26G C264 H26H 109.5 . . ?
H26G C264 H26I 109.5 . . ?
H26H C264 H26I 109.5 . . ?
O138 C270 C151 132(2) . . ?
H27A C272 H27B 109.4 . . ?
H27A C272 H27C 109.4 . . ?
H27B C272 H27C 109.4 . . ?
O1 C272 H27A 109.6 . . ?
O1 C272 H27B 109.5 . . ?
O1 C272 H27C 109.4 . . ?
O088 C274 H27D 111.8 . . ?
O088 C274 H27E 112.0 . . ?
O088 C274 H27F 112.2 . . ?
H27D C274 H27E 106.9 . . ?
H27D C274 H27F 106.7 . . ?
H27E C274 H27F 106.8 . . ?
O033 C277 C286 106.1(15) . . ?
O123 C284 H28A 109.4 . . ?
O123 C284 H28B 109.5 . . ?
O123 C284 H28C 109.5 . . ?
H28A C284 H28B 109.5 . . ?
H28A C284 H28C 109.5 . . ?
H28B C284 H28C 109.5 . . ?
O271 C286 C277 146(4) . . ?
C10 N288 H288 107.2 . . ?
C1_17 N288 H288 107.2 . . ?
C1_17 N288 C10 146(3) . . ?
O106 C289 H28D 109.4 . . ?
O106 C289 H28E 109.4 . . ?
O106 C289 H28F 109.6 . . ?
H28D C289 H28E 109.5 . . ?
H28D C289 H28F 109.5 . . ?
H28E C289 H28F 109.5 . . ?
O202 C293 C26 145(4) . . ?
C123 C295 O14 92(3) . . ?
N1_21 C296 C104 105(3) . . ?
O227 C298 C206 174(2) . . ?
O197 C303 H30A 108.9 . . ?
O197 C303 H30B 108.9 . . ?
O197 C303 C166 114(3) . . ?
H30A C303 H30B 107.7 . . ?
C166 C303 H30A 108.9 . . ?
C166 C303 H30B 108.8 . . ?
C6_6 O1 C272 120.6(18) . . ?
C3_16 O3 C151 144(2) . . ?
C3_10 O4 C191 120.8(15) . . ?
O011 C5 N027 126(3) . . ?
O011 C5 C6_10 111(3) . . ?
N027 C5 C6_10 123(3) . . ?
O090 C6 N130 123(3) . . ?
O090 C6 C3_17 109(3) . . ?
N130 C6 C3_17 125(3) . . ?
C096 N8 H8 116.2 . . ?
C096 N8 C1_8 128(3) . . ?
C1_8 N8 H8 116.3 . . ?
N085 C9 C6_11 114(3) . . ?
O100 C9 N085 110(4) . . ?
O100 C9 C6_11 136(3) . . ?
N288 C10 O194 98(4) . . ?
C6_13 C10 O194 139(3) . . ?
C6_13 C10 N288 123(4) . . ?
N017 C39 O066 120(4) . . ?
N017 C39 C6_12 131(4) . . ?
O066 C39 C6_12 109(4) . . ?
O115 C43 H43A 109.5 . . ?
O115 C43 H43B 109.5 . . ?
O115 C43 H43C 109.5 . . ?
H43A C43 H43B 109.5 . . ?
H43A C43 H43C 109.5 . . ?
H43B C43 H43C 109.5 . . ?
H11D C113 H11E 109.5 . . ?
H11D C113 H11F 109.5 . . ?
H11E C113 H11F 109.5 . . ?
C114 C113 H11D 109.4 . . ?
C114 C113 H11E 109.5 . . ?
C114 C113 H11F 109.5 . . ?
O170 C114 C214 106(3) . . ?
O170 C114 C2 104(4) . . ?
C214 C114 C2 116(4) . . ?
C113 C114 O170 121(4) . . ?
C113 C114 C214 112(4) . . ?
C113 C114 C2 98(3) . . ?
C19 C83 C15 107(5) . . ?
O104 C84 H84A 109.4 . . ?
O104 C84 H84B 109.5 . . ?
O104 C84 H84C 109.5 . . ?
H84A C84 H84B 109.5 . . ?
H84A C84 H84C 109.5 . . ?
H84B C84 H84C 109.5 . . ?
C259 C1 C169 112(4) . . ?
C253 C163 C130 112(3) . . ?
C114 C2 H2A 109.4 . . ?
C114 C2 H2B 109.5 . . ?
C114 C2 H2C 109.5 . . ?
H2A C2 H2B 109.5 . . ?
H2A C2 H2C 109.5 . . ?
H2B C2 H2C 109.5 . . ?
O208 C3 C257 122(3) . . ?
O202 C8 C142 109(3) . . ?
O052 C46 H46A 109.4 . . ?
O052 C46 H46B 109.5 . . ?
O052 C46 H46C 109.5 . . ?
H46A C46 H46B 109.5 . . ?
H46A C46 H46C 109.5 . . ?
H46B C46 H46C 109.5 . . ?
C4 C122 C130 111(4) . . ?
C163 C130 C122 100(3) . . ?
C173 C36 O276 101(4) . . ?
C166 C7 H7 102.3 . . ?
C160 C7 H7 101.9 . . ?
C160 C7 C166 113(3) . . ?
C160 C7 C179 110(4) . . ?
C179 C7 H7 103.2 . . ?
C179 C7 C166 123(5) . . ?
C303 C166 C7 120(3) . . ?
C303 C166 H16A 107.2 . . ?
C303 C166 H16B 107.2 . . ?
C7 C166 H16A 107.2 . . ?
C7 C166 H16B 107.2 . . ?
H16A C166 H16B 106.9 . . ?
C7 C160 H16C 109.7 . . ?
C7 C160 H16D 110.1 . . ?
C7 C160 H16E 110.4 . . ?
H16C C160 H16D 108.8 . . ?
H16C C160 H16E 108.9 . . ?
H16D C160 H16E 108.8 . . ?
C7 C179 H17A 128.2 . . ?
C7 C179 H17B 127.1 . . ?
C7 C179 H17C 125.8 . . ?
H17A C179 H17B 87.2 . . ?
H17A C179 H17C 86.7 . . ?
H17B C179 H17C 88.4 . . ?
P021 F44 F242 55(2) . . ?
C111 C11 C104 133(6) . . ?
C19 C20 C233 115(4) . . ?
C212 O14 C295 112(3) . . ?
C296 C104 C11 92(3) . . ?
C83 C19 C20 133(6) . . ?
O062 C12 C31 147.9(18) . . ?
N1_19 C17 C233 101(2) . . ?
O009 C18 C212 110.5(18) . . ?
C295 C123 C157 112(4) . . ?
C2_1 C1_1 H1_1 119.6 . . ?
C6_1 C1_1 H1_1 119.6 . . ?
C6_1 C1_1 C2_1 120.7(15) . . ?
C4_1 C5_1 H5_1 120.1 . . ?
C4_1 C5_1 C6_1 119.8(14) . . ?
C6_1 C5_1 H5_1 120.1 . . ?
C5_1 C4_1 C131 120(2) . . ?
C3_1 C4_1 C131 118(2) . . ?
C3_1 C4_1 C5_1 120.9(14) . . ?
C1_1 C2_1 H2_1 119.5 . . ?
C3_1 C2_1 C1_1 121.0(14) . . ?
C3_1 C2_1 H2_1 119.5 . . ?
C1_1 C6_1 C5_1 118.2(14) . . ?
C1_1 C6_1 H6_1 120.9 . . ?
C5_1 C6_1 H6_1 120.9 . . ?
C4_1 C3_1 C2_1 117.9(14) . . ?
C4_1 C3_1 H3_1 121.0 . . ?
C2_1 C3_1 H3_1 121.0 . . ?
C2_2 C1_2 H1_2 119.2 . . ?
C6_2 C1_2 H1_2 119.2 . . ?
C6_2 C1_2 C2_2 121.6(15) . . ?
C4_2 C5_2 N028 124.9(18) . . ?
C4_2 C5_2 C6_2 120.2(14) . . ?
C6_2 C5_2 N028 114.6(19) . . ?
C5_2 C4_2 H4_2 119.3 . . ?
C5_2 C4_2 C3_2 121.4(13) . . ?
C3_2 C4_2 H4_2 119.3 . . ?
O106 C2_2 C1_2 124.3(19) . . ?
O106 C2_2 C3_2 116.7(19) . . ?
C3_2 C2_2 C1_2 119.0(14) . . ?
O088 C6_2 C1_2 122(2) . . ?
O088 C6_2 C5_2 119(2) . . ?
C1_2 C6_2 C5_2 118.1(14) . . ?
C4_2 C3_2 C164 116(2) . . ?
C4_2 C3_2 C2_2 119.5(13) . . ?
C2_2 C3_2 C164 124(2) . . ?
C2_3 C1_3 H1_3 118.9 . . ?
C2_3 C1_3 C6_3 122.2(14) . . ?
C6_3 C1_3 H1_3 118.9 . . ?
C4_3 C5_3 C046 119(2) . . ?
C4_3 C5_3 C6_3 119.2(14) . . ?
C6_3 C5_3 C046 121(2) . . ?
C5_3 C4_3 H4_3 118.9 . . ?
C5_3 C4_3 C3_3 122.3(14) . . ?
C3_3 C4_3 H4_3 118.8 . . ?
C1_3 C2_3 O013 125.2(17) . . ?
C1_3 C2_3 C3_3 119.9(14) . . ?
C3_3 C2_3 O013 114.8(17) . . ?
O025 C6_3 C1_3 121(2) . . ?
O025 C6_3 C5_3 121(2) . . ?
C1_3 C6_3 C5_3 118.1(14) . . ?
N113 C3_3 C4_3 126.1(19) . . ?
N113 C3_3 C2_3 116(2) . . ?
C2_3 C3_3 C4_3 118.1(13) . . ?
C2_4 C1_4 H1_4 119.1 . . ?
C6_4 C1_4 H1_4 119.0 . . ?
C6_4 C1_4 C2_4 121.9(13) . . ?
C4_4 C5_4 C079 114.9(17) . . ?
C4_4 C5_4 C6_4 119.4(13) . . ?
C6_4 C5_4 C079 125.3(17) . . ?
C5_4 C4_4 H4_4 119.1 . . ?
C5_4 C4_4 C3_4 121.8(13) . . ?
C3_4 C4_4 H4_4 119.1 . . ?
O015 C2_4 C1_4 120.7(16) . . ?
O015 C2_4 C3_4 120.8(17) . . ?
C3_4 C2_4 C1_4 118.6(13) . . ?
C1_4 C6_4 O008 124.1(16) . . ?
C1_4 C6_4 C5_4 119.0(13) . . ?
C5_4 C6_4 O008 116.8(17) . . ?
C4_4 C3_4 N026 128.7(17) . . ?
C2_4 C3_4 N026 112.0(18) . . ?
C2_4 C3_4 C4_4 119.3(13) . . ?
C2_5 C1_5 H1_5 121.1 . . ?
C6_5 C1_5 H1_5 121.1 . . ?
C6_5 C1_5 C2_5 117.8(13) . . ?
C4_5 C5_5 C218 115(2) . . ?
C6_5 C5_5 C218 125.7(19) . . ?
C6_5 C5_5 C4_5 119.2(13) . . ?
C5_5 C4_5 H4_5 120.4 . . ?
C3_5 C4_5 C5_5 119.1(12) . . ?
C3_5 C4_5 H4_5 120.5 . . ?
C1_5 C2_5 O007 126.6(17) . . ?
C3_5 C2_5 O007 112.6(17) . . ?
C3_5 C2_5 C1_5 120.7(13) . . ?
C1_5 C6_5 O043 116.1(17) . . ?
C1_5 C6_5 C5_5 121.7(14) . . ?
C5_5 C6_5 O043 121.9(18) . . ?
C4_5 C3_5 N022 123.6(15) . . ?
C4_5 C3_5 C2_5 121.1(13) . . ?
C2_5 C3_5 N022 115.2(16) . . ?
C2_6 C1_6 H1_6 119.5 . . ?
C2_6 C1_6 C6_6 121.0(15) . . ?
C6_6 C1_6 H1_6 119.5 . . ?
C4_6 C5_6 N050 127(2) . . ?
C6_6 C5_6 N050 112(2) . . ?
C6_6 C5_6 C4_6 120.9(14) . . ?
C5_6 C4_6 H4_6 119.6 . . ?
C3_6 C4_6 C5_6 120.9(14) . . ?
C3_6 C4_6 H4_6 119.6 . . ?
O045 C2_6 C1_6 119(2) . . ?
O045 C2_6 C3_6 120(2) . . ?
C1_6 C2_6 C3_6 120.8(15) . . ?
O1 C6_6 C1_6 127(2) . . ?
O1 C6_6 C5_6 115(2) . . ?
C5_6 C6_6 C1_6 117.8(14) . . ?
C4_6 C3_6 C136 116(2) . . ?
C4_6 C3_6 C2_6 118.3(13) . . ?
C2_6 C3_6 C136 126(2) . . ?
C2_7 C1_7 N041 116(2) . . ?
C2_7 C1_7 C6_7 118.0(14) . . ?
C6_7 C1_7 N041 125(2) . . ?
C4_7 C5_7 C096 121(2) . . ?
C6_7 C5_7 C096 118(2) . . ?
C6_7 C5_7 C4_7 120.3(14) . . ?
C5_7 C4_7 O118 119.6(19) . . ?
C3_7 C4_7 O118 122.6(19) . . ?
C3_7 C4_7 C5_7 117.8(13) . . ?
O044 C2_7 C1_7 113.2(19) . . ?
C3_7 C2_7 O044 126.8(19) . . ?
C3_7 C2_7 C1_7 119.8(14) . . ?
C1_7 C6_7 H6_7 119.5 . . ?
C5_7 C6_7 C1_7 121.1(14) . . ?
C5_7 C6_7 H6_7 119.5 . . ?
C4_7 C3_7 H3_7 118.8 . . ?
C2_7 C3_7 C4_7 122.5(14) . . ?
C2_7 C3_7 H3_7 118.7 . . ?
C2_8 C1_8 N8 117(2) . . ?
C2_8 C1_8 C6_8 119.9(14) . . ?
C6_8 C1_8 N8 123(2) . . ?
C4_8 C5_8 C213 121(2) . . ?
C4_8 C5_8 C6_8 120.3(14) . . ?
C6_8 C5_8 C213 119(2) . . ?
C5_8 C4_8 O018 121.8(19) . . ?
C5_8 C4_8 C3_8 119.9(14) . . ?
C3_8 C4_8 O018 118.2(19) . . ?
C1_8 C2_8 O038 114.5(19) . . ?
C3_8 C2_8 O038 124.5(19) . . ?
C3_8 C2_8 C1_8 121.1(15) . . ?
C1_8 C6_8 C5_8 119.3(13) . . ?
C1_8 C6_8 H6_8 120.4 . . ?
C5_8 C6_8 H6_8 120.4 . . ?
C4_8 C3_8 H3_8 120.2 . . ?
C2_8 C3_8 C4_8 119.6(14) . . ?
C2_8 C3_8 H3_8 120.2 . . ?
C2_9 C1_9 O009 120.9(19) . . ?
C2_9 C1_9 C6_9 118.8(14) . . ?
C6_9 C1_9 O009 120.1(19) . . ?
C4_9 C5_9 H5_9 120.5 . . ?
C4_9 C5_9 C6_9 119.0(13) . . ?
C6_9 C5_9 H5_9 120.5 . . ?
C5_9 C4_9 N024 125(2) . . ?
C5_9 C4_9 C3_9 119.9(14) . . ?
C3_9 C4_9 N024 115(2) . . ?
C1_9 C2_9 H2_9 119.7 . . ?
C3_9 C2_9 C1_9 120.6(14) . . ?
C3_9 C2_9 H2_9 119.7 . . ?
C1_9 C6_9 C126 124(2) . . ?
C1_9 C6_9 C5_9 120.9(14) . . ?
C5_9 C6_9 C126 115(2) . . ?
C4_9 C3_9 O033 123.3(19) . . ?
C2_9 C3_9 O033 115.8(19) . . ?
C2_9 C3_9 C4_9 120.6(14) . . ?
C2_10 C1_10 O014 118.1(18) . . ?
C2_10 C1_10 C6_10 119.3(14) . . ?
C6_10 C1_10 O014 122.6(18) . . ?
C4_10 C5_10 H5_10 119.5 . . ?
C6_10 C5_10 H5_10 119.5 . . ?
C6_10 C5_10 C4_10 121.1(14) . . ?
C5_10 C4_10 N031 122.8(17) . . ?
C3_10 C4_10 N031 119.2(17) . . ?
C3_10 C4_10 C5_10 118.0(13) . . ?
C1_10 C2_10 H2_10 120.2 . . ?
C3_10 C2_10 C1_10 119.6(14) . . ?
C3_10 C2_10 H2_10 120.2 . . ?
C1_10 C6_10 C5 120(2) . . ?
C5_10 C6_10 C5 120(2) . . ?
C5_10 C6_10 C1_10 120.0(14) . . ?
C4_10 C3_10 O4 117.0(18) . . ?
C2_10 C3_10 O4 120.9(17) . . ?
C2_10 C3_10 C4_10 121.9(14) . . ?
C2_11 C1_11 O208 118(2) . . ?
C2_11 C1_11 C6_11 119.7(15) . . ?
C6_11 C1_11 O208 122(2) . . ?
C4_11 C5_11 H5_11 120.2 . . ?
C6_11 C5_11 H5_11 120.2 . . ?
C6_11 C5_11 C4_11 119.7(13) . . ?
C5_11 C4_11 N027 124.7(19) . . ?
C3_11 C4_11 N027 115.0(19) . . ?
C3_11 C4_11 C5_11 120.1(14) . . ?
C1_11 C2_11 H2_11 119.5 . . ?
C3_11 C2_11 C1_11 121.0(14) . . ?
C3_11 C2_11 H2_11 119.5 . . ?
C1_11 C6_11 C9 134(2) . . ?
C5_11 C6_11 C9 107(2) . . ?
C5_11 C6_11 C1_11 119.9(14) . . ?
C4_11 C3_11 O051 117(2) . . ?
C2_11 C3_11 O051 123(2) . . ?
C2_11 C3_11 C4_11 119.5(14) . . ?
O123 C1_12 C2_12 133(3) . . ?
O123 C1_12 C6_12 105(3) . . ?
C2_12 C1_12 C6_12 121.7(16) . . ?
C4_12 C5_12 H5_12 120.3 . . ?
C6_12 C5_12 H5_12 120.3 . . ?
C6_12 C5_12 C4_12 119.4(14) . . ?
C5_12 C4_12 N085 127(2) . . ?
C3_12 C4_12 N085 112(2) . . ?
C3_12 C4_12 C5_12 120.8(14) . . ?
C1_12 C2_12 H2_12 120.8 . . ?
C3_12 C2_12 C1_12 118.3(15) . . ?
C3_12 C2_12 H2_12 120.9 . . ?
C1_12 C6_12 C39 122(3) . . ?
C5_12 C6_12 C39 118(3) . . ?
C5_12 C6_12 C1_12 119.0(15) . . ?
O052 C3_12 C4_12 124(3) . . ?
O052 C3_12 C2_12 115(3) . . ?
C4_12 C3_12 C2_12 120.7(15) . . ?
C2_13 C1_13 O204 125(3) . . ?
C6_13 C1_13 O204 116(3) . . ?
C6_13 C1_13 C2_13 118.2(14) . . ?
C4_13 C5_13 H5_13 120.1 . . ?
C6_13 C5_13 H5_13 120.2 . . ?
C6_13 C5_13 C4_13 119.7(15) . . ?
C5_13 C4_13 N017 135(2) . . ?
C3_13 C4_13 N017 106(2) . . ?
C3_13 C4_13 C5_13 118.9(14) . . ?
C1_13 C2_13 H2_13 120.0 . . ?
C3_13 C2_13 C1_13 120.0(14) . . ?
C3_13 C2_13 H2_13 120.0 . . ?
C10 C6_13 C1_13 135(3) . . ?
C10 C6_13 C5_13 103(3) . . ?
C5_13 C6_13 C1_13 121.7(15) . . ?
O061 C3_13 C4_13 123(2) . . ?
O061 C3_13 C2_13 116(2) . . ?
C2_13 C3_13 C4_13 121.2(14) . . ?
C2_14 C1_14 O037 125(2) . . ?
C2_14 C1_14 C6_14 120.4(16) . . ?
C6_14 C1_14 O037 114(2) . . ?
C4_14 C5_14 H5_14 120.1 . . ?
C4_14 C5_14 C6_14 119.9(14) . . ?
C6_14 C5_14 H5_14 120.0 . . ?
C216 C4_14 C5_14 124(3) . . ?
C216 C4_14 C3_14 115(3) . . ?
C3_14 C4_14 C5_14 120.1(14) . . ?
C1_14 C2_14 H2_14 120.3 . . ?
C1_14 C2_14 C3_14 119.4(15) . . ?
C3_14 C2_14 H2_14 120.3 . . ?
C1_14 C6_14 N130 119(2) . . ?
C1_14 C6_14 C5_14 119.5(15) . . ?
C5_14 C6_14 N130 122(2) . . ?
C4_14 C3_14 O062 125(2) . . ?
C4_14 C3_14 C2_14 120.7(14) . . ?
C2_14 C3_14 O062 114(2) . . ?
O071 C1_15 C2_15 123(2) . . ?
O071 C1_15 C6_15 118(2) . . ?
C6_15 C1_15 C2_15 118.2(15) . . ?
C4_15 C5_15 H5_15 119.8 . . ?
C4_15 C5_15 C6_15 120.4(14) . . ?
C6_15 C5_15 H5_15 119.8 . . ?
C5_15 C4_15 N117 120(2) . . ?
C5_15 C4_15 C3_15 119.2(14) . . ?
C3_15 C4_15 N117 120(2) . . ?
C1_15 C2_15 H2_15 119.7 . . ?
C3_15 C2_15 C1_15 120.6(15) . . ?
C3_15 C2_15 H2_15 119.7 . . ?
C1_15 C6_15 C156 126(2) . . ?
C5_15 C6_15 C156 113(2) . . ?
C5_15 C6_15 C1_15 120.7(15) . . ?
O115 C3_15 C4_15 110(2) . . ?
O115 C3_15 C2_15 130(3) . . ?
C2_15 C3_15 C4_15 120.6(14) . . ?
C2_16 C1_16 O084 124(3) . . ?
C2_16 C1_16 C6_16 118.8(15) . . ?
C6_16 C1_16 O084 117(3) . . ?
C4_16 C5_16 H5_16 120.1 . . ?
C6_16 C5_16 H5_16 120.0 . . ?
C6_16 C5_16 C4_16 119.9(15) . . ?
N064 C4_16 C5_16 118(2) . . ?
N064 C4_16 C3_16 123(2) . . ?
C5_16 C4_16 C3_16 118.5(14) . . ?
C1_16 C2_16 H2_16 119.9 . . ?
C3_16 C2_16 C1_16 120.3(14) . . ?
C3_16 C2_16 H2_16 119.8 . . ?
C1_16 C6_16 C262 122(3) . . ?
C5_16 C6_16 C262 116(3) . . ?
C5_16 C6_16 C1_16 121.1(15) . . ?
C4_16 C3_16 O3 117(2) . . ?
C2_16 C3_16 O3 122(2) . . ?
C2_16 C3_16 C4_16 120.9(14) . . ?
N288 C1_17 C6_17 126(3) . . ?
C2_17 C1_17 N288 115(3) . . ?
C2_17 C1_17 C6_17 119.2(15) . . ?
C4_17 C5_17 H5_17 120.4 . . ?
C4_17 C5_17 C6_17 119.3(15) . . ?
C6_17 C5_17 H5_17 120.4 . . ?
O160 C4_17 C5_17 100(3) . . ?
O160 C4_17 C3_17 139(3) . . ?
C5_17 C4_17 C3_17 119.7(15) . . ?
C1_17 C2_17 H2_17 120.1 . . ?
C3_17 C2_17 C1_17 119.8(15) . . ?
C3_17 C2_17 H2_17 120.1 . . ?
C1_17 C6_17 O104 106(2) . . ?
C1_17 C6_17 C5_17 120.3(15) . . ?
C5_17 C6_17 O104 133(2) . . ?
C4_17 C3_17 C6 112(3) . . ?
C4_17 C3_17 C2_17 120.4(15) . . ?
C2_17 C3_17 C6 127(3) . . ?
C1_18 N1_18 C070 115.6(16) . . ?
C1_18 N1_18 C5_18 119.8(14) . . ?
C5_18 N1_18 C070 124.2(17) . . ?
C3_18 C4_18 H4_18 120.2 . . ?
C5_18 C4_18 H4_18 120.2 . . ?
C5_18 C4_18 C3_18 119.7(13) . . ?
C4_18 C3_18 C3_19 119.6(16) . . ?
C2_18 C3_18 C4_18 118.6(12) . . ?
C2_18 C3_18 C3_19 121.7(16) . . ?
N1_18 C1_18 H1_18 119.5 . . ?
N1_18 C1_18 C2_18 121.0(14) . . ?
C2_18 C1_18 H1_18 119.5 . . ?
N1_18 C5_18 C4_18 121.1(14) . . ?
N1_18 C5_18 H5_18 119.4 . . ?
C4_18 C5_18 H5_18 119.4 . . ?
C3_18 C2_18 C1_18 119.6(13) . . ?
C3_18 C2_18 H2_18 120.2 . . ?
C1_18 C2_18 H2_18 120.2 . . ?
C1_19 N1_19 C17 119(2) . . ?
C5_19 N1_19 C17 121(2) . . ?
C5_19 N1_19 C1_19 118.5(15) . . ?
C3_19 C4_19 H4_19 119.6 . . ?
C5_19 C4_19 H4_19 119.7 . . ?
C5_19 C4_19 C3_19 120.7(13) . . ?
C4_19 C3_19 C3_18 119.6(16) . . ?
C2_19 C3_19 C3_18 122.2(16) . . ?
C2_19 C3_19 C4_19 118.1(13) . . ?
N1_19 C1_19 H1_19 118.3 . . ?
N1_19 C1_19 C2_19 123.4(15) . . ?
C2_19 C1_19 H1_19 118.3 . . ?
N1_19 C5_19 C4_19 120.9(15) . . ?
N1_19 C5_19 H5_19 119.5 . . ?
C4_19 C5_19 H5_19 119.5 . . ?
C3_19 C2_19 C1_19 118.3(13) . . ?
C3_19 C2_19 H2_19 120.9 . . ?
C1_19 C2_19 H2_19 120.9 . . ?
C1_20 N1_20 C259 121(2) . . ?
C5_20 N1_20 C259 119(2) . . ?
C5_20 N1_20 C1_20 120.0(17) . . ?
C3_20 C4_20 H4_20 120.6 . . ?
C3_20 C4_20 C5_20 118.8(14) . . ?
C5_20 C4_20 H4_20 120.6 . . ?
C4_20 C3_20 C3_21 123(2) . . ?
C2_20 C3_20 C4_20 119.6(14) . . ?
C2_20 C3_20 C3_21 117(2) . . ?
N1_20 C1_20 H1_20 119.4 . . ?
N1_20 C1_20 C2_20 121.2(15) . . ?
C2_20 C1_20 H1_20 119.4 . . ?
N1_20 C5_20 C4_20 120.9(16) . . ?
N1_20 C5_20 H5_20 119.6 . . ?
C4_20 C5_20 H5_20 119.6 . . ?
C3_20 C2_20 H2_20 120.3 . . ?
C1_20 C2_20 C3_20 119.4(14) . . ?
C1_20 C2_20 H2_20 120.3 . . ?
C1_21 N1_21 C296 116(2) . . ?
C5_21 N1_21 C296 124(2) . . ?
C5_21 N1_21 C1_21 120.6(17) . . ?
C3_21 C4_21 H4_21 119.7 . . ?
C3_21 C4_21 C5_21 120.6(14) . . ?
C5_21 C4_21 H4_21 119.7 . . ?
C4_21 C3_21 C3_20 122(2) . . ?
C4_21 C3_21 C2_21 119.6(14) . . ?
C2_21 C3_21 C3_20 118(2) . . ?
N1_21 C1_21 H1_21 119.1 . . ?
N1_21 C1_21 C2_21 121.7(16) . . ?
C2_21 C1_21 H1_21 119.1 . . ?
N1_21 C5_21 C4_21 119.1(16) . . ?
N1_21 C5_21 H5_21 120.5 . . ?
C4_21 C5_21 H5_21 120.5 . . ?
C3_21 C2_21 C1_21 118.1(14) . . ?
C3_21 C2_21 H2_21 121.0 . . ?
C1_21 C2_21 H2_21 121.0 . . ?

loop_
_geom_bond_atom_site_label_1
_geom_bond_atom_site_label_2
_geom_bond_distance
_geom_bond_site_symmetry_2
_geom_bond_publ_flag
P001 F020 1.593(15) . ?
P001 F089 1.591(16) . ?
P001 F129 1.542(17) . ?
P001 F190 1.532(19) . ?
P001 F265 1.466(18) . ?
P001 F273 1.42(2) . ?
O002 C046 1.251(18) . ?
O003 C164 1.23(2) . ?
P004 F102 1.576(16) . ?
P004 F169 1.73(2) . ?
P004 F217 1.445(17) . ?
P004 F224 1.53(2) . ?
P004 F121 1.49(3) . ?
P004 F153 1.81(3) . ?
P005 F175 1.70(2) 2_754 ?
P005 F175 1.70(2) . ?
P005 F185 1.600(19) 2_754 ?
P005 F185 1.600(19) . ?
P005 F229 1.537(17) 2_754 ?
P005 F229 1.537(17) . ?
O006 C079 1.227(18) . ?
O007 C142 1.38(2) . ?
O007 C2_5 1.399(17) . ?
O008 C110 1.365(16) . ?
O008 C6_4 1.388(16) . ?
O009 C18 1.48(2) . ?
O009 C1_9 1.384(17) . ?
O010 C126 1.26(3) . ?
O011 C5 1.26(3) . ?
O013 C183 1.574(18) . ?
O013 C2_3 1.414(17) . ?
O014 C087 1.436(17) . ?
O014 C1_10 1.412(19) . ?
O015 C187 1.415(17) . ?
O015 C2_4 1.332(15) . ?
O016 C218 1.18(2) . ?
N017 H017 0.8600 . ?
N017 C39 1.23(5) . ?
N017 C4_13 1.45(4) . ?
O018 C261 1.465(19) . ?
O018 C4_8 1.408(18) . ?
P021 F242 1.41(4) . ?
P021 F285 1.29(3) . ?
P021 F301 1.54(4) . ?
P021 F306 1.75(4) . ?
P021 F23 1.48(3) . ?
P021 F44 1.25(7) . ?
N022 H022 0.8600 . ?
N022 C079 1.37(2) . ?
N022 C3_5 1.481(18) . ?
O023 C213 1.37(3) . ?
N024 H024 0.8600 . ?
N024 C213 1.23(2) . ?
N024 C4_9 1.42(2) . ?
O025 C086 1.47(2) . ?
O025 C6_3 1.335(18) . ?
N026 H026 0.8600 . ?
N026 C046 1.26(2) . ?
N026 C3_4 1.387(18) . ?
N027 H027 0.8600 . ?
N027 C5 1.28(3) . ?
N027 C4_11 1.42(2) . ?
N028 H028 0.8600 . ?
N028 C121 1.46(4) . ?
N028 C5_2 1.49(2) . ?
O029 C096 1.24(2) . ?
O030 C140 1.43(2) . ?
O030 C154 1.33(2) . ?
N031 H031 0.8600 . ?
N031 C126 1.31(3) . ?
N031 C4_10 1.42(2) . ?
O033 C277 1.47(2) . ?
O033 C3_9 1.463(19) . ?
O036 C136 1.19(2) . ?
O037 C195 1.496(17) . ?
O037 C1_14 1.47(2) . ?
O038 C199 1.49(2) . ?
O038 C2_8 1.47(2) . ?
O040 C262 1.27(3) . ?
N041 H041 0.8600 . ?
N041 C136 1.37(2) . ?
N041 C1_7 1.39(2) . ?
O043 C232 1.46(2) . ?
O043 C6_5 1.386(18) . ?
O044 C173 1.57(4) . ?
O044 C2_7 1.36(2) . ?
O045 C251 1.43(2) . ?
O045 C2_6 1.32(2) . ?
C046 C5_3 1.54(3) . ?
O047 C121 1.64(5) . ?
O047 C131 1.35(2) . ?
N050 H050 0.8600 . ?
N050 C218 1.52(3) . ?
N050 C5_6 1.45(2) . ?
O051 C180 1.42(2) . ?
O051 C3_11 1.388(18) . ?
O052 C46 1.48(2) . ?
O052 C3_12 1.29(2) . ?
O058 C121 0.99(5) . ?
O061 C287 1.47(2) . ?
O061 C3_13 1.31(2) . ?
O062 C12 1.468(15) . ?
O062 C3_14 1.427(16) . ?
N064 H064 0.8600 . ?
N064 C156 1.31(3) . ?
N064 C4_16 1.38(3) . ?
O066 C39 1.41(3) . ?
C070 C182 1.556(16) . ?
C070 N1_18 1.446(19) . ?
O071 C228 1.45(2) . ?
O071 C1_15 1.36(2) . ?
C079 C5_4 1.59(2) . ?
O083 C216 1.36(7) . ?
O084 C206 1.45(3) . ?
O084 C1_16 1.38(2) . ?
N085 H085 0.8600 . ?
N085 C9 1.37(3) . ?
N085 C4_12 1.58(2) . ?
C086 H08A 0.9700 . ?
C086 H08B 0.9700 . ?
C086 C140 1.46(2) . ?
C087 H08C 0.9600 . ?
C087 H08D 0.9600 . ?
C087 H08E 0.9600 . ?
O088 C274 1.52(2) . ?
O088 C6_2 1.321(19) . ?
O090 C6 1.33(3) . ?
C096 N8 1.29(3) . ?
C096 C5_7 1.54(3) . ?
O100 C9 1.23(3) . ?
O104 C84 1.66(3) . ?
O104 C6_17 1.48(2) . ?
O106 C289 1.51(2) . ?
O106 C2_2 1.354(19) . ?
C110 H11A 0.9600 . ?
C110 H11B 0.9600 . ?
C110 H11C 0.9600 . ?
N113 H113 0.8600 . ?
N113 C164 1.36(3) . ?
N113 C3_3 1.35(2) . ?
O115 C43 1.35(3) . ?
O115 C3_15 1.31(3) . ?
N117 H117 0.8600 . ?
N117 C216 1.36(5) . ?
N117 C4_15 1.42(2) . ?
O118 C278 1.54(3) . ?
O118 C4_7 1.410(19) . ?
O123 C284 1.43(4) . ?
O123 C1_12 1.26(3) . ?
O124 C156 1.14(4) . ?
C126 C6_9 1.58(3) . ?
N130 H130 0.8600 . ?
N130 C6 1.37(3) . ?
N130 C6_14 1.51(3) . ?
C131 C4_1 1.53(2) . ?
C136 C3_6 1.44(3) . ?
O138 C270 1.57(3) . ?
C140 H14A 0.9700 . ?
C140 H14B 0.9700 . ?
C142 C8 1.67(3) . ?
C151 C270 1.87(3) . ?
C151 O3 1.80(3) . ?
C154 H15A 0.9700 . ?
C154 H15B 0.9700 . ?
C154 C223 1.47(3) . ?
C156 C6_15 1.51(4) . ?
C157 C123 1.53(2) . ?
O160 C235 1.49(2) . ?
O160 C4_17 1.24(3) . ?
C164 C3_2 1.54(3) . ?
O168 C254 1.43(3) . ?
O170 C262 1.31(3) . ?
O170 C114 1.47(3) . ?
C173 C36 1.55(2) . ?
C180 C254 1.54(3) . ?
C182 C207 1.525(16) . ?
C183 C16 1.668(18) . ?
C187 H18A 0.9600 . ?
C187 H18B 0.9600 . ?
C187 H18C 0.9600 . ?
C191 H19A 0.9600 . ?
C191 H19B 0.9600 . ?
C191 H19C 0.9600 . ?
C191 O4 1.474(17) . ?
O194 C10 1.45(4) . ?
C195 C13 1.68(3) . ?
O197 C244 1.49(3) . ?
O197 C303 1.33(3) . ?
C199 H19D 0.9600 . ?
C199 H19E 0.9600 . ?
C199 H19F 0.9600 . ?
O202 C293 1.46(2) . ?
O202 C8 1.410(17) . ?
O204 C1_13 1.452(18) . ?
C206 C298 1.80(4) . ?
C207 C253 1.591(17) . ?
O208 C3 1.489(19) . ?
O208 C1_11 1.42(2) . ?
C212 O14 1.43(3) . ?
C212 C18 1.65(3) . ?
C213 C5_8 1.50(3) . ?
C214 H21A 0.9600 . ?
C214 H21B 0.9600 . ?
C214 H21C 0.9600 . ?
C214 C114 1.46(4) . ?
C216 C4_14 1.34(9) . ?
C218 C5_5 1.45(3) . ?
C223 H22A 0.9700 . ?
C223 H22B 0.9700 . ?
C223 C252 1.58(3) . ?
O227 C298 1.55(4) . ?
C228 H22C 0.9600 . ?
C228 H22D 0.9600 . ?
C228 H22E 0.9600 . ?
C232 H23A 0.9700 . ?
C232 H23B 0.9700 . ?
C232 C244 1.37(3) . ?
C233 C20 1.585(19) . ?
C233 C17 1.62(4) . ?
C235 H23C 0.9600 . ?
C235 H23D 0.9600 . ?
C235 H23E 0.9600 . ?
F242 F44 1.68(6) . ?
C244 H24A 0.9700 . ?
C244 H24B 0.9700 . ?
C251 H25A 0.9600 . ?
C251 H25B 0.9600 . ?
C251 H25C 0.9600 . ?
C252 H252 0.9800 . ?
C252 C260 1.38(2) . ?
C252 C264 1.67(3) . ?
C253 C163 1.529(19) . ?
C257 C3 1.58(2) . ?
C259 C1 1.520(19) . ?
C259 N1_20 1.45(3) . ?
C260 H26A 0.9600 . ?
C260 H26B 0.9600 . ?
C260 H26C 0.9600 . ?
C261 H26D 0.9600 . ?
C261 H26E 0.9600 . ?
C261 H26F 0.9600 . ?
C262 C6_16 1.54(5) . ?
C264 H26G 0.9600 . ?
C264 H26H 0.9600 . ?
C264 H26I 0.9600 . ?
O271 C286 1.55(2) . ?
C272 H27A 0.9602 . ?
C272 H27B 0.9602 . ?
C272 H27C 0.9602 . ?
C272 O1 1.403(19) . ?
C274 H27D 0.9853 . ?
C274 H27E 0.9857 . ?
C274 H27F 0.9863 . ?
O276 C36 1.83(6) . ?
C277 C286 1.560(18) . ?
C284 H28A 0.9600 . ?
C284 H28B 0.9600 . ?
C284 H28C 0.9600 . ?
N288 H288 0.8600 . ?
N288 C10 1.40(3) . ?
N288 C1_17 1.38(3) . ?
C289 H28D 0.9600 . ?
C289 H28E 0.9600 . ?
C289 H28F 0.9600 . ?
C293 C26 1.57(2) . ?
C295 O14 1.528(19) . ?
C295 C123 1.52(2) . ?
C296 C104 1.53(2) . ?
C296 N1_21 1.47(3) . ?
C303 H30A 0.9700 . ?
C303 H30B 0.9700 . ?
C303 C166 1.531(19) . ?
O1 C6_6 1.35(2) . ?
O3 C3_16 1.39(2) . ?
O4 C3_10 1.399(19) . ?
C5 C6_10 1.64(3) . ?
C6 C3_17 1.39(3) . ?
N8 H8 0.8600 . ?
N8 C1_8 1.40(3) . ?
C9 C6_11 1.45(4) . ?
C10 C6_13 1.24(5) . ?
C39 C6_12 1.58(5) . ?
C43 H43A 0.9600 . ?
C43 H43B 0.9600 . ?
C43 H43C 0.9600 . ?
C113 H11D 0.9600 . ?
C113 H11E 0.9600 . ?
C113 H11F 0.9600 . ?
C113 C114 1.40(5) . ?
C114 C2 1.62(5) . ?
C83 C19 1.57(2) . ?
C83 C15 1.55(2) . ?
C84 H84A 0.9600 . ?
C84 H84B 0.9600 . ?
C84 H84C 0.9600 . ?
C111 C11 1.53(2) . ?
C1 C169 1.64(5) . ?
C163 C130 1.53(2) . ?
C2 H2A 0.9600 . ?
C2 H2B 0.9600 . ?
C2 H2C 0.9600 . ?
C46 H46A 0.9600 . ?
C46 H46B 0.9600 . ?
C46 H46C 0.9600 . ?
C122 C130 1.55(2) . ?
C122 C4 1.54(2) . ?
C7 H7 0.9800 . ?
C7 C166 1.576(19) . ?
C7 C160 1.53(2) . ?
C7 C179 1.54(2) . ?
C166 H16A 0.9700 . ?
C166 H16B 0.9700 . ?
C160 H16C 0.9661 . ?
C160 H16D 0.9664 . ?
C160 H16E 0.9666 . ?
C179 H17A 1.1521 . ?
C179 H17B 1.1395 . ?
C179 H17C 1.1265 . ?
C11 C104 1.55(2) . ?
C20 C19 1.57(2) . ?
C31 C12 1.590(16) . ?
C17 N1_19 1.45(3) . ?
C1_1 H1_1 0.9300 . ?
C1_1 C2_1 1.377(11) . ?
C1_1 C6_1 1.379(11) . ?
C5_1 H5_1 0.9300 . ?
C5_1 C4_1 1.381(11) . ?
C5_1 C6_1 1.388(11) . ?
C4_1 C3_1 1.372(11) . ?
C2_1 H2_1 0.9300 . ?
C2_1 C3_1 1.376(11) . ?
C6_1 H6_1 0.9300 . ?
C3_1 H3_1 0.9300 . ?
C1_2 H1_2 0.9300 . ?
C1_2 C2_2 1.380(11) . ?
C1_2 C6_2 1.378(11) . ?
C5_2 C4_2 1.363(11) . ?
C5_2 C6_2 1.379(11) . ?
C4_2 H4_2 0.9300 . ?
C4_2 C3_2 1.367(10) . ?
C2_2 C3_2 1.375(11) . ?
C1_3 H1_3 0.9300 . ?
C1_3 C2_3 1.362(10) . ?
C1_3 C6_3 1.373(11) . ?
C5_3 C4_3 1.371(11) . ?
C5_3 C6_3 1.378(11) . ?
C4_3 H4_3 0.9300 . ?
C4_3 C3_3 1.374(11) . ?
C2_3 C3_3 1.365(11) . ?
C1_4 H1_4 0.9300 . ?
C1_4 C2_4 1.382(10) . ?
C1_4 C6_4 1.367(10) . ?
C5_4 C4_4 1.360(10) . ?
C5_4 C6_4 1.376(10) . ?
C4_4 H4_4 0.9300 . ?
C4_4 C3_4 1.376(11) . ?
C2_4 C3_4 1.373(10) . ?
C1_5 H1_5 0.9300 . ?
C1_5 C2_5 1.384(11) . ?
C1_5 C6_5 1.372(11) . ?
C5_5 C4_5 1.388(10) . ?
C5_5 C6_5 1.384(11) . ?
C4_5 H4_5 0.9300 . ?
C4_5 C3_5 1.365(10) . ?
C2_5 C3_5 1.376(10) . ?
C1_6 H1_6 0.9300 . ?
C1_6 C2_6 1.370(11) . ?
C1_6 C6_6 1.378(11) . ?
C5_6 C4_6 1.376(11) . ?
C5_6 C6_6 1.373(11) . ?
C4_6 H4_6 0.9300 . ?
C4_6 C3_6 1.370(11) . ?
C2_6 C3_6 1.372(11) . ?
C1_7 C2_7 1.378(11) . ?
C1_7 C6_7 1.384(11) . ?
C5_7 C4_7 1.376(11) . ?
C5_7 C6_7 1.373(10) . ?
C4_7 C3_7 1.369(11) . ?
C2_7 C3_7 1.364(11) . ?
C6_7 H6_7 0.9300 . ?
C3_7 H3_7 0.9300 . ?
C1_8 C2_8 1.368(11) . ?
C1_8 C6_8 1.375(11) . ?
C5_8 C4_8 1.373(11) . ?
C5_8 C6_8 1.383(11) . ?
C4_8 C3_8 1.375(11) . ?
C2_8 C3_8 1.363(11) . ?
C6_8 H6_8 0.9300 . ?
C3_8 H3_8 0.9300 . ?
C1_9 C2_9 1.371(11) . ?
C1_9 C6_9 1.375(11) . ?
C5_9 H5_9 0.9300 . ?
C5_9 C4_9 1.370(11) . ?
C5_9 C6_9 1.390(11) . ?
C4_9 C3_9 1.375(11) . ?
C2_9 H2_9 0.9300 . ?
C2_9 C3_9 1.363(11) . ?
C1_10 C2_10 1.374(11) . ?
C1_10 C6_10 1.381(11) . ?
C5_10 H5_10 0.9300 . ?
C5_10 C4_10 1.374(10) . ?
C5_10 C6_10 1.371(10) . ?
C4_10 C3_10 1.370(11) . ?
C2_10 H2_10 0.9300 . ?
C2_10 C3_10 1.370(11) . ?
C1_11 C2_11 1.367(11) . ?
C1_11 C6_11 1.373(11) . ?
C5_11 H5_11 0.9300 . ?
C5_11 C4_11 1.382(11) . ?
C5_11 C6_11 1.372(11) . ?
C4_11 C3_11 1.370(11) . ?
C2_11 H2_11 0.9300 . ?
C2_11 C3_11 1.363(11) . ?
C1_12 C2_12 1.380(11) . ?
C1_12 C6_12 1.381(11) . ?
C5_12 H5_12 0.9300 . ?
C5_12 C4_12 1.381(11) . ?
C5_12 C6_12 1.379(11) . ?
C4_12 C3_12 1.367(11) . ?
C2_12 H2_12 0.9300 . ?
C2_12 C3_12 1.376(11) . ?
C1_13 C2_13 1.384(11) . ?
C1_13 C6_13 1.374(11) . ?
C5_13 H5_13 0.9300 . ?
C5_13 C4_13 1.377(11) . ?
C5_13 C6_13 1.369(11) . ?
C4_13 C3_13 1.375(11) . ?
C2_13 H2_13 0.9300 . ?
C2_13 C3_13 1.369(11) . ?
C1_14 C2_14 1.370(11) . ?
C1_14 C6_14 1.377(11) . ?
C5_14 H5_14 0.9300 . ?
C5_14 C4_14 1.369(11) . ?
C5_14 C6_14 1.379(11) . ?
C4_14 C3_14 1.363(11) . ?
C2_14 H2_14 0.9300 . ?
C2_14 C3_14 1.372(11) . ?
C1_15 C2_15 1.388(11) . ?
C1_15 C6_15 1.384(11) . ?
C5_15 H5_15 0.9300 . ?
C5_15 C4_15 1.368(11) . ?
C5_15 C6_15 1.380(11) . ?
C4_15 C3_15 1.375(11) . ?
C2_15 H2_15 0.9300 . ?
C2_15 C3_15 1.375(11) . ?
C1_16 C2_16 1.370(11) . ?
C1_16 C6_16 1.373(11) . ?
C5_16 H5_16 0.9300 . ?
C5_16 C4_16 1.377(11) . ?
C5_16 C6_16 1.368(11) . ?
C4_16 C3_16 1.383(11) . ?
C2_16 H2_16 0.9300 . ?
C2_16 C3_16 1.368(11) . ?
C1_17 C2_17 1.371(11) . ?
C1_17 C6_17 1.379(11) . ?
C5_17 H5_17 0.9300 . ?
C5_17 C4_17 1.360(11) . ?
C5_17 C6_17 1.379(11) . ?
C4_17 C3_17 1.364(11) . ?
C2_17 H2_17 0.9300 . ?
C2_17 C3_17 1.369(11) . ?
N1_18 C1_18 1.336(11) . ?
N1_18 C5_18 1.344(11) . ?
C4_18 H4_18 0.9300 . ?
C4_18 C3_18 1.378(10) . ?
C4_18 C5_18 1.370(10) . ?
C3_18 C2_18 1.373(10) . ?
C3_18 C3_19 1.480(19) . ?
C1_18 H1_18 0.9300 . ?
C1_18 C2_18 1.381(10) . ?
C5_18 H5_18 0.9300 . ?
C2_18 H2_18 0.9300 . ?
N1_19 C1_19 1.335(11) . ?
N1_19 C5_19 1.335(11) . ?
C4_19 H4_19 0.9300 . ?
C4_19 C3_19 1.384(11) . ?
C4_19 C5_19 1.371(11) . ?
C3_19 C2_19 1.371(11) . ?
C1_19 H1_19 0.9300 . ?
C1_19 C2_19 1.379(11) . ?
C5_19 H5_19 0.9300 . ?
C2_19 H2_19 0.9300 . ?
N1_20 C1_20 1.346(11) . ?
N1_20 C5_20 1.343(11) . ?
C4_20 H4_20 0.9300 . ?
C4_20 C3_20 1.377(11) . ?
C4_20 C5_20 1.387(11) . ?
C3_20 C2_20 1.375(11) . ?
C3_20 C3_21 1.52(3) . ?
C1_20 H1_20 0.9300 . ?
C1_20 C2_20 1.369(11) . ?
C5_20 H5_20 0.9300 . ?
C2_20 H2_20 0.9300 . ?
N1_21 C1_21 1.353(11) . ?
N1_21 C5_21 1.340(12) . ?
C4_21 H4_21 0.9300 . ?
C4_21 C3_21 1.372(11) . ?
C4_21 C5_21 1.386(11) . ?
C3_21 C2_21 1.374(11) . ?
C1_21 H1_21 0.9300 . ?
C1_21 C2_21 1.381(11) . ?
C5_21 H5_21 0.9300 . ?
C2_21 H2_21 0.9300 . ?

loop_
_geom_torsion_atom_site_label_1
_geom_torsion_atom_site_label_2
_geom_torsion_atom_site_label_3
_geom_torsion_atom_site_label_4
_geom_torsion
_geom_torsion_site_symmetry_1
_geom_torsion_site_symmetry_2
_geom_torsion_site_symmetry_3
_geom_torsion_site_symmetry_4
_geom_torsion_publ_flag
O002 C046 C5_3 C4_3 -1(2) . . . . ?
O002 C046 C5_3 C6_3 -175.7(17) . . . . ?
O003 C164 C3_2 C4_2 -6(3) . . . . ?
O003 C164 C3_2 C2_2 179.2(16) . . . . ?
O006 C079 C5_4 C4_4 1(2) . . . . ?
O006 C079 C5_4 C6_4 -170.8(17) . . . . ?
O007 C142 C8 O202 91(3) . . . . ?
O007 C2_5 C3_5 N022 -4.5(17) . . . . ?
O007 C2_5 C3_5 C4_5 178.8(17) . . . . ?
O009 C1_9 C2_9 C3_9 179.1(18) . . . . ?
O009 C1_9 C6_9 C126 -5(3) . . . . ?
O009 C1_9 C6_9 C5_9 179.0(18) . . . . ?
O010 C126 C6_9 C1_9 -177.6(19) . . . . ?
O010 C126 C6_9 C5_9 -2(3) . . . . ?
O011 C5 C6_10 C1_10 169.2(18) . . . . ?
O011 C5 C6_10 C5_10 -10(3) . . . . ?
O013 C2_3 C3_3 N113 2.5(19) . . . . ?
O013 C2_3 C3_3 C4_3 -179.9(15) . . . . ?
O014 C1_10 C2_10 C3_10 179.0(17) . . . . ?
O014 C1_10 C6_10 C5 1(3) . . . . ?
O014 C1_10 C6_10 C5_10 -180.0(17) . . . . ?
O015 C2_4 C3_4 N026 2.1(17) . . . . ?
O015 C2_4 C3_4 C4_4 -179.2(15) . . . . ?
O016 C218 C5_5 C4_5 11(3) . . . . ?
O016 C218 C5_5 C6_5 -165(2) . . . . ?
N017 C39 C6_12 C1_12 -6(5) . . . . ?
N017 C39 C6_12 C5_12 179(3) . . . . ?
N017 C4_13 C3_13 O061 2(3) . . . . ?
N017 C4_13 C3_13 C2_13 179(2) . . . . ?
O018 C4_8 C3_8 C2_8 -178.3(14) . . . . ?
N022 C079 C5_4 C4_4 -176.4(14) . . . . ?
N022 C079 C5_4 C6_4 11(2) . . . . ?
O023 C213 C5_8 C4_8 -178.2(18) . . . . ?
O023 C213 C5_8 C6_8 8(3) . . . . ?
N024 C213 C5_8 C4_8 -7(3) . . . . ?
N024 C213 C5_8 C6_8 179.9(19) . . . . ?
N024 C4_9 C3_9 O033 3(3) . . . . ?
N024 C4_9 C3_9 C2_9 175.6(16) . . . . ?
O025 C086 C140 O030 -177.5(15) . . . . ?
N026 C046 C5_3 C4_3 178.8(19) . . . . ?
N026 C046 C5_3 C6_3 5(3) . . . . ?
N027 C5 C6_10 C1_10 -6(3) . . . . ?
N027 C5 C6_10 C5_10 175(2) . . . . ?
N027 C4_11 C3_11 O051 -2(2) . . . . ?
N027 C4_11 C3_11 C2_11 -177.1(15) . . . . ?
N028 C5_2 C4_2 C3_2 177.1(17) . . . . ?
N028 C5_2 C6_2 O088 6(3) . . . . ?
N028 C5_2 C6_2 C1_2 179.7(19) . . . . ?
O029 C096 N8 C1_8 -2(4) . . . . ?
O029 C096 C5_7 C4_7 -168.6(17) . . . . ?
O029 C096 C5_7 C6_7 17(3) . . . . ?
O030 C154 C223 C252 -178(2) . . . . ?
N031 C126 C6_9 C1_9 -3(3) . . . . ?
N031 C126 C6_9 C5_9 173.2(17) . . . . ?
N031 C4_10 C3_10 O4 -2(2) . . . . ?
N031 C4_10 C3_10 C2_10 -177.5(15) . . . . ?
O033 C277 C286 O271 -89(6) . . . . ?
O036 C136 C3_6 C4_6 -3(3) . . . . ?
O036 C136 C3_6 C2_6 178.6(18) . . . . ?
O037 C1_14 C2_14 C3_14 179.6(19) . . . . ?
O037 C1_14 C6_14 N130 -4(2) . . . . ?
O037 C1_14 C6_14 C5_14 -179.1(17) . . . . ?
O038 C2_8 C3_8 C4_8 -179.1(18) . . . . ?
O040 C262 C6_16 C1_16 -174(3) . . . . ?
O040 C262 C6_16 C5_16 17(4) . . . . ?
N041 C136 C3_6 C4_6 174.5(19) . . . . ?
N041 C136 C3_6 C2_6 -4(3) . . . . ?
N041 C1_7 C2_7 O044 -1(2) . . . . ?
N041 C1_7 C2_7 C3_7 174.8(19) . . . . ?
N041 C1_7 C6_7 C5_7 -178(2) . . . . ?
O043 C232 C244 O197 -53(5) . . . . ?
O044 C173 C36 O276 -84(3) . . . . ?
O044 C2_7 C3_7 C4_7 176.4(18) . . . . ?
O045 C2_6 C3_6 C136 -1(2) . . . . ?
O045 C2_6 C3_6 C4_6 -179(2) . . . . ?
C046 N026 C3_4 C4_4 -3(3) . . . . ?
C046 N026 C3_4 C2_4 175.4(17) . . . . ?
C046 C5_3 C4_3 C3_3 -173.9(16) . . . . ?
C046 C5_3 C6_3 O025 -7(3) . . . . ?
C046 C5_3 C6_3 C1_3 176.9(16) . . . . ?
O047 C131 C4_1 C5_1 -162.9(18) . . . . ?
O047 C131 C4_1 C3_1 5(3) . . . . ?
N050 C218 C5_5 C4_5 -173.2(14) . . . . ?
N050 C218 C5_5 C6_5 12(3) . . . . ?
N050 C5_6 C4_6 C3_6 -174.3(18) . . . . ?
N050 C5_6 C6_6 O1 -6(3) . . . . ?
N050 C5_6 C6_6 C1_6 179.2(18) . . . . ?
O051 C180 C254 O168 69(3) . . . . ?
N064 C156 C6_15 C1_15 -14(4) . . . . ?
N064 C156 C6_15 C5_15 169(2) . . . . ?
N064 C4_16 C3_16 O3 -8(3) . . . . ?
N064 C4_16 C3_16 C2_16 178(2) . . . . ?
O066 C39 C6_12 C1_12 179(2) . . . . ?
O066 C39 C6_12 C5_12 4(3) . . . . ?
C070 C182 C207 C253 -176.7(16) . . . . ?
C070 N1_18 C1_18 C2_18 -173.4(15) . . . . ?
C070 N1_18 C5_18 C4_18 170.9(18) . . . . ?
O071 C1_15 C2_15 C3_15 176(2) . . . . ?
O071 C1_15 C6_15 C156 6(4) . . . . ?
O071 C1_15 C6_15 C5_15 -177.8(19) . . . . ?
C079 N022 C3_5 C4_5 -6(2) . . . . ?
C079 N022 C3_5 C2_5 177.7(13) . . . . ?
C079 C5_4 C4_4 C3_4 -173.9(13) . . . . ?
C079 C5_4 C6_4 O008 -3(2) . . . . ?
C079 C5_4 C6_4 C1_4 173.5(14) . . . . ?
O083 C216 C4_14 C5_14 -14(6) . . . . ?
O083 C216 C4_14 C3_14 172(3) . . . . ?
O084 C1_16 C2_16 C3_16 175(2) . . . . ?
O084 C1_16 C6_16 C262 11(3) . . . . ?
O084 C1_16 C6_16 C5_16 -180(2) . . . . ?
N085 C9 C6_11 C1_11 -4(4) . . . . ?
N085 C9 C6_11 C5_11 177.2(19) . . . . ?
N085 C4_12 C3_12 O052 -2(3) . . . . ?
N085 C4_12 C3_12 C2_12 -177.2(16) . . . . ?
C086 O025 C6_3 C1_3 2(3) . . . . ?
C086 O025 C6_3 C5_3 -173.9(18) . . . . ?
C087 O014 C1_10 C2_10 3(2) . . . . ?
C087 O014 C1_10 C6_10 -177.6(16) . . . . ?
O090 C6 C3_17 C4_17 170(2) . . . . ?
O090 C6 C3_17 C2_17 -18(3) . . . . ?
C096 N8 C1_8 C2_8 162(2) . . . . ?
C096 N8 C1_8 C6_8 -15(4) . . . . ?
C096 C5_7 C4_7 O118 6(3) . . . . ?
C096 C5_7 C4_7 C3_7 -175.6(16) . . . . ?
C096 C5_7 C6_7 C1_7 -178.3(16) . . . . ?
O100 C9 C6_11 C1_11 172(3) . . . . ?
O100 C9 C6_11 C5_11 -7(4) . . . . ?
O106 C2_2 C3_2 C164 -7(2) . . . . ?
O106 C2_2 C3_2 C4_2 179.1(19) . . . . ?
C110 O008 C6_4 C1_4 2(2) . . . . ?
C110 O008 C6_4 C5_4 178.4(15) . . . . ?
N113 C164 C3_2 C4_2 177.1(19) . . . . ?
N113 C164 C3_2 C2_2 3(3) . . . . ?
N117 C216 C4_14 C5_14 177(5) . . . . ?
N117 C216 C4_14 C3_14 2(8) . . . . ?
N117 C4_15 C3_15 O115 -5(4) . . . . ?
N117 C4_15 C3_15 C2_15 177.6(18) . . . . ?
O118 C4_7 C3_7 C2_7 174.9(16) . . . . ?
C121 N028 C5_2 C4_2 -18(3) . . . . ?
C121 N028 C5_2 C6_2 156.6(19) . . . . ?
C121 O047 C131 C4_1 -172.4(16) . . . . ?
O123 C1_12 C2_12 C3_12 178(4) . . . . ?
O123 C1_12 C6_12 C39 8(4) . . . . ?
O123 C1_12 C6_12 C5_12 -177(3) . . . . ?
O124 C156 C6_15 C1_15 165(3) . . . . ?
O124 C156 C6_15 C5_15 -12(4) . . . . ?
C126 N031 C4_10 C5_10 -3(3) . . . . ?
C126 N031 C4_10 C3_10 176.4(17) . . . . ?
N130 C6 C3_17 C4_17 9(4) . . . . ?
N130 C6 C3_17 C2_17 -179(2) . . . . ?
C131 O047 C121 N028 177.9(15) . . . . ?
C131 O047 C121 O058 -4(5) . . . . ?
C131 C4_1 C3_1 C2_1 179.4(16) . . . . ?
C136 N041 C1_7 C2_7 176.8(18) . . . . ?
C136 N041 C1_7 C6_7 -13(3) . . . . ?
C140 O030 C154 C223 177.7(18) . . . . ?
C142 O007 C2_5 C1_5 -10(2) . . . . ?
C142 O007 C2_5 C3_5 171.9(17) . . . . ?
C151 O3 C3_16 C4_16 -174(2) . . . . ?
C151 O3 C3_16 C2_16 0(3) . . . . ?
C154 O030 C140 C086 -173.7(19) . . . . ?
C154 C223 C252 C260 175(2) . . . . ?
C154 C223 C252 C264 -62(3) . . . . ?
C156 N064 C4_16 C5_16 -5(4) . . . . ?
C156 N064 C4_16 C3_16 -179(3) . . . . ?
O160 C4_17 C3_17 C6 -9(5) . . . . ?
O160 C4_17 C3_17 C2_17 179(4) . . . . ?
C164 N113 C3_3 C4_3 0(3) . . . . ?
C164 N113 C3_3 C2_3 177.1(19) . . . . ?
O170 C262 C6_16 C1_16 28(4) . . . . ?
O170 C262 C6_16 C5_16 -142(3) . . . . ?
C173 O044 C2_7 C1_7 -168.2(18) . . . . ?
C173 O044 C2_7 C3_7 17(2) . . . . ?
C180 O051 C3_11 C4_11 -174.2(17) . . . . ?
C180 O051 C3_11 C2_11 0(2) . . . . ?
C182 C070 N1_18 C1_18 -80.3(15) . . . . ?
C182 C070 N1_18 C5_18 106.7(16) . . . . ?
C182 C207 C253 C163 160(2) . . . . ?
C183 O013 C2_3 C1_3 2(2) . . . . ?
C183 O013 C2_3 C3_3 -177.4(16) . . . . ?
C187 O015 C2_4 C1_4 8(2) . . . . ?
C187 O015 C2_4 C3_4 -172.1(13) . . . . ?
C191 O4 C3_10 C4_10 -176.5(16) . . . . ?
C191 O4 C3_10 C2_10 -1(2) . . . . ?
O194 C10 C6_13 C1_13 160(3) . . . . ?
O194 C10 C6_13 C5_13 -10(5) . . . . ?
C195 O037 C1_14 C2_14 -8(2) . . . . ?
C195 O037 C1_14 C6_14 172.7(19) . . . . ?
O197 C303 C166 C7 172(4) . . . . ?
C199 O038 C2_8 C1_8 -175.8(16) . . . . ?
C199 O038 C2_8 C3_8 3(2) . . . . ?
O204 C1_13 C2_13 C3_13 179(3) . . . . ?
O204 C1_13 C6_13 C10 8(5) . . . . ?
O204 C1_13 C6_13 C5_13 177(3) . . . . ?
C206 O084 C1_16 C2_16 -12(3) . . . . ?
C206 O084 C1_16 C6_16 162(2) . . . . ?
C207 C253 C163 C130 180(2) . . . . ?
O208 C1_11 C2_11 C3_11 -178.8(16) . . . . ?
O208 C1_11 C6_11 C9 1(4) . . . . ?
O208 C1_11 C6_11 C5_11 -180.0(17) . . . . ?
C213 N024 C4_9 C5_9 -9(3) . . . . ?
C213 N024 C4_9 C3_9 173.0(19) . . . . ?
C213 C5_8 C4_8 O018 4(3) . . . . ?
C213 C5_8 C4_8 C3_8 -176.2(17) . . . . ?
C213 C5_8 C6_8 C1_8 176.4(17) . . . . ?
C216 N117 C4_15 C5_15 -14(5) . . . . ?
C216 N117 C4_15 C3_15 176(4) . . . . ?
C216 C4_14 C3_14 O062 0(5) . . . . ?
C216 C4_14 C3_14 C2_14 175(3) . . . . ?
C218 N050 C5_6 C4_6 -15(3) . . . . ?
C218 N050 C5_6 C6_6 170.9(16) . . . . ?
C218 C5_5 C4_5 C3_5 -179.6(16) . . . . ?
C218 C5_5 C6_5 O043 -4(3) . . . . ?
C218 C5_5 C6_5 C1_5 -176.9(19) . . . . ?
C228 O071 C1_15 C2_15 3(3) . . . . ?
C228 O071 C1_15 C6_15 178.7(19) . . . . ?
C232 O043 C6_5 C1_5 1(3) . . . . ?
C232 O043 C6_5 C5_5 -173(2) . . . . ?
C233 C20 C19 C83 111(8) . . . . ?
C233 C17 N1_19 C1_19 113(2) . . . . ?
C233 C17 N1_19 C5_19 -79(3) . . . . ?
C235 O160 C4_17 C5_17 -6(5) . . . . ?
C235 O160 C4_17 C3_17 -174(3) . . . . ?
C244 O197 C303 C166 174(3) . . . . ?
C251 O045 C2_6 C1_6 -6(3) . . . . ?
C251 O045 C2_6 C3_6 173.7(16) . . . . ?
C253 C163 C130 C122 -178(3) . . . . ?
C259 N1_20 C1_20 C2_20 -170(3) . . . . ?
C259 N1_20 C5_20 C4_20 168(3) . . . . ?
C261 O018 C4_8 C5_8 160.7(19) . . . . ?
C261 O018 C4_8 C3_8 -20(2) . . . . ?
C262 O170 C114 C214 52(6) . . . . ?
C262 O170 C114 C113 -77(5) . . . . ?
C262 O170 C114 C2 175(3) . . . . ?
C270 C151 O3 C3_16 -142(3) . . . . ?
C272 O1 C6_6 C1_6 -4(4) . . . . ?
C272 O1 C6_6 C5_6 -177.5(19) . . . . ?
C274 O088 C6_2 C1_2 6(3) . . . . ?
C274 O088 C6_2 C5_2 179(2) . . . . ?
C277 O033 C3_9 C4_9 -174(2) . . . . ?
C277 O033 C3_9 C2_9 13(3) . . . . ?
C278 O118 C4_7 C5_7 171.3(18) . . . . ?
C278 O118 C4_7 C3_7 -7(3) . . . . ?
C284 O123 C1_12 C2_12 -3(5) . . . . ?
C284 O123 C1_12 C6_12 176(2) . . . . ?
F285 P021 F242 F44 160(5) . . . . ?
F285 P021 F44 F242 -91(14) . . . . ?
C287 O061 C3_13 C4_13 129(6) . . . . ?
C287 O061 C3_13 C2_13 -48(7) . . . . ?
N288 C10 C6_13 C1_13 -11(6) . . . . ?
N288 C10 C6_13 C5_13 179(2) . . . . ?
N288 C1_17 C2_17 C3_17 -173(2) . . . . ?
N288 C1_17 C6_17 O104 -7(3) . . . . ?
N288 C1_17 C6_17 C5_17 172(2) . . . . ?
C289 O106 C2_2 C1_2 2(3) . . . . ?
C289 O106 C2_2 C3_2 -178.1(17) . . . . ?
C293 O202 C8 C142 151(2) . . . . ?
C296 N1_21 C1_21 C2_21 -177(2) . . . . ?
C296 N1_21 C5_21 C4_21 -180(3) . . . . ?
F301 P021 F44 F242 -178(3) . . . . ?
C303 O197 C244 C232 173(4) . . . . ?
F306 P021 F242 F44 71(3) . . . . ?
F306 P021 F44 F242 -101(2) . . . . ?
O3 C151 C270 O138 116(2) . . . . ?
C5 N027 C4_11 C5_11 12(4) . . . . ?
C5 N027 C4_11 C3_11 -172(2) . . . . ?
C6 N130 C6_14 C1_14 173(2) . . . . ?
C6 N130 C6_14 C5_14 -12(3) . . . . ?
N8 C096 C5_7 C4_7 8(3) . . . . ?
N8 C096 C5_7 C6_7 -167(2) . . . . ?
N8 C1_8 C2_8 O038 2(2) . . . . ?
N8 C1_8 C2_8 C3_8 -176.5(19) . . . . ?
N8 C1_8 C6_8 C5_8 175.0(19) . . . . ?
C9 N085 C4_12 C5_12 8(3) . . . . ?
C9 N085 C4_12 C3_12 -175(2) . . . . ?
C10 N288 C1_17 C2_17 -16(4) . . . . ?
C10 N288 C1_17 C6_17 172(3) . . . . ?
F23 P021 F242 F44 -113(4) . . . . ?
F23 P021 F44 F242 76(3) . . . . ?
C39 N017 C4_13 C5_13 1(6) . . . . ?
C39 N017 C4_13 C3_13 -180(3) . . . . ?
C43 O115 C3_15 C4_15 171(3) . . . . ?
C43 O115 C3_15 C2_15 -11(4) . . . . ?
C114 O170 C262 O040 26(5) . . . . ?
C114 O170 C262 C6_16 -173(3) . . . . ?
C84 O104 C6_17 C1_17 168.2(18) . . . . ?
C84 O104 C6_17 C5_17 -11(3) . . . . ?
C111 C11 C104 C296 77(7) . . . . ?
C1 C259 N1_20 C1_20 75(4) . . . . ?
C1 C259 N1_20 C5_20 -96(3) . . . . ?
C3 O208 C1_11 C2_11 20(3) . . . . ?
C3 O208 C1_11 C6_11 -156(3) . . . . ?
C8 O202 C293 C26 -84(8) . . . . ?
C46 O052 C3_12 C4_12 176(2) . . . . ?
C46 O052 C3_12 C2_12 -9(3) . . . . ?
C4 C122 C130 C163 -170(3) . . . . ?
C160 C7 C166 C303 177(4) . . . . ?
C179 C7 C166 C303 41(6) . . . . ?
C20 C233 C17 N1_19 177(3) . . . . ?
O14 C212 C18 O009 -76(2) . . . . ?
O14 C295 C123 C157 170(3) . . . . ?
C104 C296 N1_21 C1_21 -73(3) . . . . ?
C104 C296 N1_21 C5_21 111(3) . . . . ?
C12 O062 C3_14 C4_14 -178(3) . . . . ?
C12 O062 C3_14 C2_14 6(3) . . . . ?
C15 C83 C19 C20 129(7) . . . . ?
C17 C233 C20 C19 68(4) . . . . ?
C17 N1_19 C1_19 C2_19 169(2) . . . . ?
C17 N1_19 C5_19 C4_19 -169(2) . . . . ?
C18 O009 C1_9 C2_9 -27(2) . . . . ?
C18 O009 C1_9 C6_9 148.7(19) . . . . ?
C18 C212 O14 C295 176(3) . . . . ?
C123 C295 O14 C212 180(2) . . . . ?
C1_1 C2_1 C3_1 C4_1 5.4(19) . . . . ?
C5_1 C4_1 C3_1 C2_1 -13(3) . . . . ?
C4_1 C5_1 C6_1 C1_1 -6(3) . . . . ?
C2_1 C1_1 C6_1 C5_1 -2(3) . . . . ?
C6_1 C1_1 C2_1 C3_1 2(2) . . . . ?
C6_1 C5_1 C4_1 C131 -179(2) . . . . ?
C6_1 C5_1 C4_1 C3_1 14(3) . . . . ?
C1_2 C2_2 C3_2 C164 173.0(18) . . . . ?
C1_2 C2_2 C3_2 C4_2 -1.4(17) . . . . ?
C5_2 N028 C121 O047 -177.1(15) . . . . ?
C5_2 N028 C121 O058 7(9) . . . . ?
C5_2 C4_2 C3_2 C164 -174.3(17) . . . . ?
C5_2 C4_2 C3_2 C2_2 1(3) . . . . ?
C4_2 C5_2 C6_2 O088 -180(2) . . . . ?
C4_2 C5_2 C6_2 C1_2 -6(3) . . . . ?
C2_2 C1_2 C6_2 O088 179(2) . . . . ?
C2_2 C1_2 C6_2 C5_2 5(3) . . . . ?
C6_2 C1_2 C2_2 O106 178(2) . . . . ?
C6_2 C1_2 C2_2 C3_2 -1(2) . . . . ?
C6_2 C5_2 C4_2 C3_2 3(3) . . . . ?
C1_3 C2_3 C3_3 N113 -177.2(17) . . . . ?
C1_3 C2_3 C3_3 C4_3 0.4(17) . . . . ?
C5_3 C4_3 C3_3 N113 175.3(19) . . . . ?
C5_3 C4_3 C3_3 C2_3 -2(2) . . . . ?
C4_3 C5_3 C6_3 O025 178.4(18) . . . . ?
C4_3 C5_3 C6_3 C1_3 3(3) . . . . ?
C2_3 O013 C183 C16 -163.6(19) . . . . ?
C2_3 C1_3 C6_3 O025 179.9(18) . . . . ?
C2_3 C1_3 C6_3 C5_3 -4(3) . . . . ?
C6_3 O025 C086 C140 174.6(18) . . . . ?
C6_3 C1_3 C2_3 O013 -176.8(17) . . . . ?
C6_3 C1_3 C2_3 C3_3 2.8(18) . . . . ?
C6_3 C5_3 C4_3 C3_3 1(3) . . . . ?
C3_3 N113 C164 O003 7(3) . . . . ?
C3_3 N113 C164 C3_2 -176.6(18) . . . . ?
C1_4 C2_4 C3_4 N026 -178.4(14) . . . . ?
C1_4 C2_4 C3_4 C4_4 0.3(15) . . . . ?
C5_4 C4_4 C3_4 N026 178.7(16) . . . . ?
C5_4 C4_4 C3_4 C2_4 0(2) . . . . ?
C4_4 C5_4 C6_4 O008 -174.9(14) . . . . ?
C4_4 C5_4 C6_4 C1_4 2(2) . . . . ?
C2_4 C1_4 C6_4 O008 175.2(13) . . . . ?
C2_4 C1_4 C6_4 C5_4 -1(2) . . . . ?
C6_4 C1_4 C2_4 O015 179.7(16) . . . . ?
C6_4 C1_4 C2_4 C3_4 0.3(16) . . . . ?
C6_4 C5_4 C4_4 C3_4 -1(3) . . . . ?
C3_4 N026 C046 O002 1(3) . . . . ?
C3_4 N026 C046 C5_3 -178.9(16) . . . . ?
C1_5 C2_5 C3_5 N022 177.4(14) . . . . ?
C1_5 C2_5 C3_5 C4_5 0.7(17) . . . . ?
C5_5 C4_5 C3_5 N022 -176.6(14) . . . . ?
C5_5 C4_5 C3_5 C2_5 0(2) . . . . ?
C4_5 C5_5 C6_5 O043 -179.0(17) . . . . ?
C4_5 C5_5 C6_5 C1_5 8(3) . . . . ?
C2_5 O007 C142 C8 172.4(18) . . . . ?
C2_5 C1_5 C6_5 O043 179.2(14) . . . . ?
C2_5 C1_5 C6_5 C5_5 -7(3) . . . . ?
C6_5 O043 C232 C244 -104(3) . . . . ?
C6_5 C1_5 C2_5 O007 -175(2) . . . . ?
C6_5 C1_5 C2_5 C3_5 3.1(18) . . . . ?
C6_5 C5_5 C4_5 C3_5 -4(3) . . . . ?
C3_5 N022 C079 O006 4(2) . . . . ?
C3_5 N022 C079 C5_4 -178.2(12) . . . . ?
C1_6 C2_6 C3_6 C136 180(2) . . . . ?
C1_6 C2_6 C3_6 C4_6 1.2(18) . . . . ?
C5_6 N050 C218 O016 -2(3) . . . . ?
C5_6 N050 C218 C5_5 -178.7(17) . . . . ?
C5_6 C4_6 C3_6 C136 179(2) . . . . ?
C5_6 C4_6 C3_6 C2_6 -3(3) . . . . ?
C4_6 C5_6 C6_6 O1 179(2) . . . . ?
C4_6 C5_6 C6_6 C1_6 4(3) . . . . ?
C2_6 C1_6 C6_6 O1 -179(2) . . . . ?
C2_6 C1_6 C6_6 C5_6 -6(3) . . . . ?
C6_6 C1_6 C2_6 O045 -177(2) . . . . ?
C6_6 C1_6 C2_6 C3_6 3(2) . . . . ?
C6_6 C5_6 C4_6 C3_6 0(3) . . . . ?
C1_7 N041 C136 O036 4(4) . . . . ?
C1_7 N041 C136 C3_6 -173(2) . . . . ?
C1_7 C2_7 C3_7 C4_7 1.8(18) . . . . ?
C5_7 C096 N8 C1_8 -177.5(18) . . . . ?
C5_7 C4_7 C3_7 C2_7 -3(2) . . . . ?
C4_7 C5_7 C6_7 C1_7 7(3) . . . . ?
C2_7 O044 C173 C36 -174(3) . . . . ?
C2_7 C1_7 C6_7 C5_7 -8(3) . . . . ?
C6_7 C1_7 C2_7 O044 -171.3(17) . . . . ?
C6_7 C1_7 C2_7 C3_7 4.0(17) . . . . ?
C6_7 C5_7 C4_7 O118 -179.5(18) . . . . ?
C6_7 C5_7 C4_7 C3_7 -1(3) . . . . ?
C1_8 C2_8 C3_8 C4_8 -0.3(18) . . . . ?
C5_8 C4_8 C3_8 C2_8 1(3) . . . . ?
C4_8 C5_8 C6_8 C1_8 3(3) . . . . ?
C2_8 C1_8 C6_8 C5_8 -2(2) . . . . ?
C6_8 C1_8 C2_8 O038 179.4(16) . . . . ?
C6_8 C1_8 C2_8 C3_8 0.5(18) . . . . ?
C6_8 C5_8 C4_8 O018 177.0(16) . . . . ?
C6_8 C5_8 C4_8 C3_8 -3(3) . . . . ?
C1_9 O009 C18 C212 107(2) . . . . ?
C1_9 C2_9 C3_9 O033 173.6(18) . . . . ?
C1_9 C2_9 C3_9 C4_9 0.4(19) . . . . ?
C5_9 C4_9 C3_9 O033 -174.8(19) . . . . ?
C5_9 C4_9 C3_9 C2_9 -2(3) . . . . ?
C4_9 N024 C213 O023 -5(3) . . . . ?
C4_9 N024 C213 C5_8 -174.9(19) . . . . ?
C4_9 C5_9 C6_9 C126 -172.6(18) . . . . ?
C4_9 C5_9 C6_9 C1_9 3(3) . . . . ?
C2_9 C1_9 C6_9 C126 170.6(17) . . . . ?
C2_9 C1_9 C6_9 C5_9 -5(3) . . . . ?
C6_9 C1_9 C2_9 C3_9 3.2(18) . . . . ?
C6_9 C5_9 C4_9 N024 -177.2(17) . . . . ?
C6_9 C5_9 C4_9 C3_9 0(3) . . . . ?
C3_9 O033 C277 C286 161(2) . . . . ?
C1_10 C2_10 C3_10 O4 -176.1(17) . . . . ?
C1_10 C2_10 C3_10 C4_10 -0.6(17) . . . . ?
C5_10 C4_10 C3_10 O4 177.9(15) . . . . ?
C5_10 C4_10 C3_10 C2_10 2(2) . . . . ?
C4_10 N031 C126 O010 -3(3) . . . . ?
C4_10 N031 C126 C6_9 -177.2(17) . . . . ?
C4_10 C5_10 C6_10 C5 -178.2(15) . . . . ?
C4_10 C5_10 C6_10 C1_10 3(3) . . . . ?
C2_10 C1_10 C6_10 C5 180.0(14) . . . . ?
C2_10 C1_10 C6_10 C5_10 -1(3) . . . . ?
C6_10 C1_10 C2_10 C3_10 0.0(17) . . . . ?
C6_10 C5_10 C4_10 N031 176.5(17) . . . . ?
C6_10 C5_10 C4_10 C3_10 -3(3) . . . . ?
C1_11 O208 C3 C257 119(3) . . . . ?
C1_11 C2_11 C3_11 O051 -173.1(16) . . . . ?
C1_11 C2_11 C3_11 C4_11 1.2(18) . . . . ?
C5_11 C4_11 C3_11 O051 173.8(16) . . . . ?
C5_11 C4_11 C3_11 C2_11 -1(3) . . . . ?
C4_11 N027 C5 O011 4(4) . . . . ?
C4_11 N027 C5 C6_10 178.3(16) . . . . ?
C4_11 C5_11 C6_11 C9 175.1(18) . . . . ?
C4_11 C5_11 C6_11 C1_11 -4(3) . . . . ?
C2_11 C1_11 C6_11 C9 -174(2) . . . . ?
C2_11 C1_11 C6_11 C5_11 4(3) . . . . ?
C6_11 C1_11 C2_11 C3_11 -3.0(19) . . . . ?
C6_11 C5_11 C4_11 N027 178.1(19) . . . . ?
C6_11 C5_11 C4_11 C3_11 2(3) . . . . ?
C3_11 O051 C180 C254 -178.4(18) . . . . ?
C1_12 C2_12 C3_12 O052 -176(3) . . . . ?
C1_12 C2_12 C3_12 C4_12 -0.3(19) . . . . ?
C5_12 C4_12 C3_12 O052 174(2) . . . . ?
C5_12 C4_12 C3_12 C2_12 -1(3) . . . . ?
C4_12 N085 C9 O100 2(4) . . . . ?
C4_12 N085 C9 C6_11 179.5(18) . . . . ?
C4_12 C5_12 C6_12 C39 172(2) . . . . ?
C4_12 C5_12 C6_12 C1_12 -3(4) . . . . ?
C2_12 C1_12 C6_12 C39 -173(2) . . . . ?
C2_12 C1_12 C6_12 C5_12 2(3) . . . . ?
C6_12 C1_12 C2_12 C3_12 -1(2) . . . . ?
C6_12 C5_12 C4_12 N085 178.3(19) . . . . ?
C6_12 C5_12 C4_12 C3_12 2(3) . . . . ?
C1_13 C2_13 C3_13 O061 178(2) . . . . ?
C1_13 C2_13 C3_13 C4_13 1(2) . . . . ?
C5_13 C4_13 C3_13 O061 -179(3) . . . . ?
C5_13 C4_13 C3_13 C2_13 -2(3) . . . . ?
C4_13 N017 C39 O066 -6(5) . . . . ?
C4_13 N017 C39 C6_12 180(2) . . . . ?
C4_13 C5_13 C6_13 C10 177(2) . . . . ?
C4_13 C5_13 C6_13 C1_13 5(5) . . . . ?
C2_13 C1_13 C6_13 C10 -175(4) . . . . ?
C2_13 C1_13 C6_13 C5_13 -6(4) . . . . ?
C6_13 C1_13 C2_13 C3_13 3(2) . . . . ?
C6_13 C5_13 C4_13 N017 178(3) . . . . ?
C6_13 C5_13 C4_13 C3_13 -1(4) . . . . ?
C1_14 O037 C195 C13 173.1(15) . . . . ?
C1_14 C2_14 C3_14 O062 175.7(19) . . . . ?
C1_14 C2_14 C3_14 C4_14 0(2) . . . . ?
C5_14 C4_14 C3_14 O062 -175(2) . . . . ?
C5_14 C4_14 C3_14 C2_14 0(4) . . . . ?
C4_14 C5_14 C6_14 N130 -176(2) . . . . ?
C4_14 C5_14 C6_14 C1_14 -1(4) . . . . ?
C2_14 C1_14 C6_14 N130 176.7(15) . . . . ?
C2_14 C1_14 C6_14 C5_14 1(3) . . . . ?
C6_14 N130 C6 O090 20(4) . . . . ?
C6_14 N130 C6 C3_17 178(2) . . . . ?
C6_14 C1_14 C2_14 C3_14 -0.9(19) . . . . ?
C6_14 C5_14 C4_14 C216 -174(4) . . . . ?
C6_14 C5_14 C4_14 C3_14 0(4) . . . . ?
C3_14 O062 C12 C31 -165(3) . . . . ?
C1_15 C2_15 C3_15 O115 -180(3) . . . . ?
C1_15 C2_15 C3_15 C4_15 -3(2) . . . . ?
C5_15 C4_15 C3_15 O115 -176(2) . . . . ?
C5_15 C4_15 C3_15 C2_15 6(4) . . . . ?
C4_15 N117 C216 O083 7(6) . . . . ?
C4_15 N117 C216 C4_14 177(5) . . . . ?
C4_15 C5_15 C6_15 C156 -178(2) . . . . ?
C4_15 C5_15 C6_15 C1_15 6(3) . . . . ?
C2_15 C1_15 C6_15 C156 -178(2) . . . . ?
C2_15 C1_15 C6_15 C5_15 -2(3) . . . . ?
C6_15 C1_15 C2_15 C3_15 0.2(19) . . . . ?
C6_15 C5_15 C4_15 N117 -179.1(17) . . . . ?
C6_15 C5_15 C4_15 C3_15 -8(4) . . . . ?
C1_16 O084 C206 C298 173(2) . . . . ?
C1_16 C2_16 C3_16 O3 -174.4(19) . . . . ?
C1_16 C2_16 C3_16 C4_16 -0.7(19) . . . . ?
C5_16 C4_16 C3_16 O3 178(2) . . . . ?
C5_16 C4_16 C3_16 C2_16 4(3) . . . . ?
C4_16 N064 C156 O124 12(5) . . . . ?
C4_16 N064 C156 C6_15 -169(2) . . . . ?
C4_16 C5_16 C6_16 C262 179(2) . . . . ?
C4_16 C5_16 C6_16 C1_16 9(4) . . . . ?
C2_16 C1_16 C6_16 C262 -175(2) . . . . ?
C2_16 C1_16 C6_16 C5_16 -6(3) . . . . ?
C6_16 C1_16 C2_16 C3_16 1.9(19) . . . . ?
C6_16 C5_16 C4_16 N064 178(2) . . . . ?
C6_16 C5_16 C4_16 C3_16 -8(4) . . . . ?
C1_17 N288 C10 O194 18(4) . . . . ?
C1_17 N288 C10 C6_13 -167(4) . . . . ?
C1_17 C2_17 C3_17 C6 -177(3) . . . . ?
C1_17 C2_17 C3_17 C4_17 -6(2) . . . . ?
C5_17 C4_17 C3_17 C6 -175(3) . . . . ?
C5_17 C4_17 C3_17 C2_17 13(4) . . . . ?
C4_17 C5_17 C6_17 O104 -174(2) . . . . ?
C4_17 C5_17 C6_17 C1_17 7(4) . . . . ?
C2_17 C1_17 C6_17 O104 -178.8(15) . . . . ?
C2_17 C1_17 C6_17 C5_17 0(3) . . . . ?
C6_17 C1_17 C2_17 C3_17 -0.8(19) . . . . ?
C6_17 C5_17 C4_17 O160 176(3) . . . . ?
C6_17 C5_17 C4_17 C3_17 -13(4) . . . . ?
N1_18 C070 C182 C207 174.6(16) . . . . ?
N1_18 C1_18 C2_18 C3_18 -0.6(17) . . . . ?
C4_18 C3_18 C2_18 C1_18 3(2) . . . . ?
C4_18 C3_18 C3_19 C4_19 154.8(18) . . . . ?
C4_18 C3_18 C3_19 C2_19 -21(3) . . . . ?
C3_18 C4_18 C5_18 N1_18 4(3) . . . . ?
C3_18 C3_19 C2_19 C1_19 179.7(16) . . . . ?
C1_18 N1_18 C5_18 C4_18 -2(2) . . . . ?
C5_18 N1_18 C1_18 C2_18 0.0(16) . . . . ?
C5_18 C4_18 C3_18 C2_18 -5(3) . . . . ?
C5_18 C4_18 C3_18 C3_19 172.9(17) . . . . ?
C2_18 C3_18 C3_19 C4_19 -28(3) . . . . ?
C2_18 C3_18 C3_19 C2_19 156.3(17) . . . . ?
N1_19 C1_19 C2_19 C3_19 -1.7(18) . . . . ?
C4_19 C3_19 C2_19 C1_19 4(2) . . . . ?
C3_19 C3_18 C2_18 C1_18 -174.7(15) . . . . ?
C3_19 C4_19 C5_19 N1_19 2(4) . . . . ?
C1_19 N1_19 C5_19 C4_19 0(3) . . . . ?
C5_19 N1_19 C1_19 C2_19 0(2) . . . . ?
C5_19 C4_19 C3_19 C3_18 180(2) . . . . ?
C5_19 C4_19 C3_19 C2_19 -4(3) . . . . ?
N1_20 C259 C1 C169 170(3) . . . . ?
N1_20 C1_20 C2_20 C3_20 0(2) . . . . ?
C4_20 C3_20 C2_20 C1_20 2(3) . . . . ?
C4_20 C3_20 C3_21 C4_21 142(3) . . . . ?
C4_20 C3_20 C3_21 C2_21 -37(4) . . . . ?
C3_20 C4_20 C5_20 N1_20 4(4) . . . . ?
C3_20 C3_21 C2_21 C1_21 176(2) . . . . ?
C1_20 N1_20 C5_20 C4_20 -3(4) . . . . ?
C5_20 N1_20 C1_20 C2_20 1(2) . . . . ?
C5_20 C4_20 C3_20 C2_20 -4(4) . . . . ?
C5_20 C4_20 C3_20 C3_21 -180(3) . . . . ?
C2_20 C3_20 C3_21 C4_21 -34(4) . . . . ?
C2_20 C3_20 C3_21 C2_21 147(2) . . . . ?
N1_21 C296 C104 C11 -172(3) . . . . ?
N1_21 C1_21 C2_21 C3_21 0(2) . . . . ?
C4_21 C3_21 C2_21 C1_21 -3(3) . . . . ?
C3_21 C3_20 C2_20 C1_20 178(2) . . . . ?
C3_21 C4_21 C5_21 N1_21 -7(4) . . . . ?
C1_21 N1_21 C5_21 C4_21 4(4) . . . . ?
C5_21 N1_21 C1_21 C2_21 -1(2) . . . . ?
C5_21 C4_21 C3_21 C3_20 -172(3) . . . . ?
C5_21 C4_21 C3_21 C2_21 7(4) . . . . ?

loop_
_smtbx_masks_void_nr
_smtbx_masks_void_average_x
_smtbx_masks_void_average_y
_smtbx_masks_void_average_z
_smtbx_masks_void_volume
_smtbx_masks_void_count_electrons
_smtbx_masks_void_content
1 -0.171 -0.773 -0.815 25909.9 3113.8 ?
